data_4117427
loop_
_publ_author_name
'Shohei Tashiro'
'Ryou Kubota'
'Mitsuhiko Shionoya'

_publ_contact_author_address
;
Department of Chemistry
The University of Tokyo
Graduate School of Science
7-3-1, Hongo
Bunkyo-ku
Tokyo
113-0033
;
_publ_contact_author_email shionoya@chem.s.u-tokyo.ac.jp
_publ_contact_author_fax 81-3-5841-8061
_publ_contact_author_name 'Prof Mitsuhiko Shionoya'
_publ_contact_author_phone 81-3-5841-8061
_publ_section_title
;
 Metal-Macrocycle Framework (MMF): Supramolecular Nano-Channel Surfaces
 with Shape Sorting Capability
;
_journal_name_full 'Journal of the American Chemical Society'
_journal_page_first 2461
_journal_page_last 2464
_journal_paper_doi 10.1021/ja209422m
_journal_volume 134
_journal_year 2012
_chemical_absolute_configuration ad
_chemical_formula_moiety '4(C42 H42 Cl6 N6 Pd3), 2.60(C8 H9 O Cl), 4.55(C2 H3 N), 3(H2 O)'
_chemical_formula_sum 'C197.88 H211.03 Cl26.6 N28.55 O5.6 Pd12'
_chemical_formula_weight 5298.77
_space_group_IT_number 4
_symmetry_cell_setting monoclinic
_symmetry_Int_Tables_number 4
_symmetry_space_group_name_Hall 'P 2yb'
_symmetry_space_group_name_H-M 'P 1 21 1'
_atom_sites_solution_hydrogens geom
_atom_sites_solution_primary direct
_atom_sites_solution_secondary difmap
_audit_creation_date 2011-12-08
_audit_creation_method 'by CrystalStructure 4.0'
_cell_angle_alpha 90.0000
_cell_angle_beta 90.8605(7)
_cell_angle_gamma 90.0000
_cell_formula_units_Z 2
_cell_length_a 14.3425(3)
_cell_length_b 52.8215(11)
_cell_length_c 19.7050(4)
_cell_measurement_reflns_used 95110
_cell_measurement_temperature 93
_cell_measurement_theta_max 27.52
_cell_measurement_theta_min 3.01
_cell_volume 14926.7(5)
_computing_cell_refinement 'RAPID AUTO'
_computing_data_collection 'RAPID AUTO (Rigaku, ????)'
_computing_data_reduction 'RAPID AUTO'
_computing_molecular_graphics 'CrystalStructure 4.0'
_computing_publication_material 'CrystalStructure 4.0 (Rigaku, 2010)'
_computing_structure_refinement 'SHELXL97 (Sheldrick, 2008)'
_computing_structure_solution 'SHELXS97 (Sheldrick, 2008)'
_diffrn_ambient_temperature 93
_diffrn_detector_area_resol_mean 10.000
_diffrn_measured_fraction_theta_full 0.985
_diffrn_measured_fraction_theta_max 0.985
_diffrn_measurement_device_type 'Rigaku R-AXIS RAPID'
_diffrn_measurement_method \w
_diffrn_radiation_type 'Mo K\a'
_diffrn_radiation_wavelength 0.71075
_diffrn_reflns_av_R_equivalents 0.0627
_diffrn_reflns_limit_h_max 18
_diffrn_reflns_limit_h_min -18
_diffrn_reflns_limit_k_max 68
_diffrn_reflns_limit_k_min -68
_diffrn_reflns_limit_l_max 25
_diffrn_reflns_limit_l_min -25
_diffrn_reflns_number 143001
_diffrn_reflns_theta_full 27.49
_diffrn_reflns_theta_max 27.49
_diffrn_standards_number 0
_exptl_absorpt_coefficient_mu 0.985
_exptl_absorpt_correction_T_max 0.906
_exptl_absorpt_correction_T_min 0.524
_exptl_absorpt_correction_type multi-scan
_exptl_absorpt_process_details
;
    Higashi, T. (1995). Program for Absorption Correction.
    Rigaku Corporation, Tokyo, Japan.
;
_exptl_crystal_colour yellow
_exptl_crystal_density_diffrn 1.179
_exptl_crystal_description block
_exptl_crystal_F_000 5294.32
_exptl_crystal_size_max 0.360
_exptl_crystal_size_mid 0.240
_exptl_crystal_size_min 0.100
_platon_squeeze_details
;
;
_refine_diff_density_max 2.420
_refine_diff_density_min -1.950
_refine_ls_abs_structure_details 'Flack, H. D. (1983), Acta Cryst. A39, 876-881.  32736 Friedel Pairs'
_refine_ls_abs_structure_Flack 0.13(3)
_refine_ls_extinction_method none
_refine_ls_goodness_of_fit_ref 1.092
_refine_ls_hydrogen_treatment constr
_refine_ls_number_parameters 2271
_refine_ls_number_reflns 66855
_refine_ls_number_restraints 550
_refine_ls_R_factor_gt 0.0843
_refine_ls_shift/su_max 0.001
_refine_ls_structure_factor_coef Fsqd
_refine_ls_weighting_details 'w = 1/[\s^2^(Fo^2^)+(0.1431P)^2^+3.5022P] where P=(Fo^2^+2Fc^2^)/3'
_refine_ls_weighting_scheme calc
_refine_ls_wR_factor_ref 0.2599
_reflns_number_gt 43855
_reflns_number_total 66855
_reflns_threshold_expression F^2^>2.0\s(F^2^)
_cod_data_source_file ja209422m_si_002_13.cif
_cod_data_source_block 832897
_cod_original_formula_sum 'C197.88 H211.03 Cl26.60 N28.55 O5.60 Pd12'
_cod_database_code 4117427

loop_
_symmetry_equiv_pos_site_id
_symmetry_equiv_pos_as_xyz
1 +X,+Y,+Z
2 -X,1/2+Y,-Z

loop_
_atom_site_label
_atom_site_type_symbol
_atom_site_fract_x
_atom_site_fract_y
_atom_site_fract_z
_atom_site_U_iso_or_equiv
_atom_site_adp_type
_atom_site_occupancy
_atom_site_symmetry_multiplicity
_atom_site_calc_flag
_atom_site_refinement_flags
Pd1 Pd 0.76046(4) 0.570158(15) 0.07495(3) 0.03862(17) Uani 1.0 2 d .
Pd2 Pd 0.57578(5) 0.573368(16) 0.52609(3) 0.04404(19) Uani 1.0 2 d .
Pd3 Pd 0.15249(5) 0.536059(18) 0.20395(4) 0.0494(2) Uani 1.0 2 d .
Pd4 Pd 0.46731(5) 0.482971(17) 0.05563(4) 0.0509(2) Uani 1.0 2 d .
Pd5 Pd 0.98380(10) 0.39701(2) 0.28625(6) 0.0861(4) Uani 1.0 2 d .
Pd6 Pd 0.52153(16) 0.31367(3) 0.14152(12) 0.1425(8) Uani 1.0 2 d .
Pd7 Pd 0.73940(4) 0.549317(15) 0.91153(3) 0.03848(17) Uani 1.0 2 d .
Pd8 Pd 0.92190(5) 0.546411(17) 0.46066(3) 0.04633(19) Uani 1.0 2 d .
Pd9 Pd 1.34674(5) 0.581943(17) 0.78032(4) 0.04559(19) Uani 1.0 2 d .
Pd10 Pd 1.03470(5) 0.635916(18) 0.93114(4) 0.0505(2) Uani 1.0 2 d .
Pd11 Pd 0.52065(10) 0.72400(2) 0.70323(6) 0.0800(4) Uani 1.0 2 d .
Pd12 Pd 0.98204(15) 0.80515(3) 0.85732(11) 0.1347(8) Uani 1.0 2 d .
Cl1 Cl 0.73467(16) 0.52703(5) 0.07064(11) 0.0444(6) Uani 1.0 2 d .
Cl1G Cl 0.0892(6) 0.61478(16) 0.4773(5) 0.146(4) Uiso 0.746(13) 2 d .
Cl2 Cl 0.92096(15) 0.56641(6) 0.07245(11) 0.0474(6) Uani 1.0 2 d .
Cl2G Cl 0.8109(13) 0.7126(4) 0.9936(10) 0.398(13) Uiso 0.94(3) 2 d .
Cl3 Cl 0.64078(19) 0.53500(6) 0.49927(13) 0.0543(7) Uani 1.0 2 d .
Cl3G Cl 1.1764(18) 0.4586(5) 0.8672(12) 0.440(16) Uiso 0.91(3) 2 d .
Cl4 Cl 0.50277(18) 0.55745(6) 0.61998(12) 0.0529(7) Uani 1.0 2 d .
Cl5 Cl 0.1846(2) 0.50442(7) 0.28206(14) 0.0639(8) Uani 1.0 2 d .
Cl6 Cl 0.1205(3) 0.50800(7) 0.11824(14) 0.0647(8) Uani 1.0 2 d .
Cl7 Cl 0.3294(2) 0.48487(7) -0.00634(15) 0.0653(8) Uani 1.0 2 d .
Cl8 Cl 0.55709(19) 0.47699(6) -0.03844(13) 0.0582(7) Uani 1.0 2 d .
Cl9 Cl 1.0142(5) 0.41045(9) 0.3956(3) 0.1213(19) Uani 1.0 2 d .
Cl10 Cl 0.9465(5) 0.35691(8) 0.3234(3) 0.1197(19) Uani 1.0 2 d .
Cl11 Cl 0.5912(6) 0.27462(10) 0.1418(4) 0.179(4) Uani 1.0 2 d .
Cl12 Cl 0.5275(7) 0.31781(16) 0.0253(4) 0.188(4) Uani 1.0 2 d .
Cl13 Cl 0.76532(15) 0.59267(5) 0.91535(10) 0.0420(6) Uani 1.0 2 d .
Cl14 Cl 0.57950(14) 0.55341(5) 0.91333(10) 0.0443(6) Uani 1.0 2 d .
Cl15 Cl 0.85834(18) 0.58527(6) 0.48759(13) 0.0561(7) Uani 1.0 2 d .
Cl16 Cl 0.99600(19) 0.56200(6) 0.36602(12) 0.0560(7) Uani 1.0 2 d .
Cl17 Cl 1.3148(2) 0.61292(7) 0.70097(14) 0.0640(8) Uani 1.0 2 d .
Cl18 Cl 1.3799(2) 0.61068(6) 0.86471(14) 0.0608(7) Uani 1.0 2 d .
Cl19 Cl 1.17251(19) 0.63425(7) 0.99219(14) 0.0628(8) Uani 1.0 2 d .
Cl20 Cl 0.94497(18) 0.64216(6) 1.02576(13) 0.0566(7) Uani 1.0 2 d .
Cl21 Cl 0.4934(4) 0.71191(9) 0.5928(2) 0.0961(12) Uani 1.0 2 d .
Cl22 Cl 0.5577(5) 0.76453(9) 0.6712(3) 0.1178(18) Uani 1.0 2 d .
Cl23 Cl 0.9069(5) 0.84379(12) 0.8635(4) 0.144(3) Uani 1.0 2 d .
Cl24 Cl 0.9803(7) 0.79921(17) 0.9740(4) 0.177(4) Uani 1.0 2 d .
O1G O 0.3201(15) 0.6686(5) 0.6770(11) 0.167(9) Uiso 0.746(13) 2 d .
O1W O 0.287(2) 0.3529(6) 0.0194(14) 0.257(12) Uiso 1.0 2 d .
O2G O 1.300(3) 0.4218(7) 0.6462(18) 0.293(16) Uiso 0.91(3) 2 d .
O2W O 0.7998(15) 0.2711(4) 0.0677(11) 0.192(8) Uiso 1.0 2 d .
O3W O 0.2381(16) 0.4304(5) 0.3220(12) 0.209(9) Uiso 1.0 2 d .
N1 N 0.6207(5) 0.57664(17) 0.0646(4) 0.041(2) Uani 1.0 2 d .
N1S N 0.8473(8) 0.5050(3) 0.3242(5) 0.070(3) Uani 1.0 2 d .
N2 N 0.7740(5) 0.6091(2) 0.0823(4) 0.048(3) Uani 1.0 2 d .
N2S N 0.6520(9) 0.6152(3) 0.6605(5) 0.074(4) Uani 1.0 2 d .
N3 N 0.6411(6) 0.58981(18) 0.4454(4) 0.048(2) Uani 1.0 2 d .
N3S N 0.953(2) 0.6748(6) 0.6274(15) 0.113(10) Uiso 0.55(2) 2 d .
N4 N 0.5190(6) 0.60878(19) 0.5422(4) 0.050(3) Uani 1.0 2 d .
N4S N 0.588(4) 0.4260(7) 0.369(3) 0.36(3) Uiso 1.0 2 d .
N5 N 0.1840(6) 0.5638(2) 0.2751(5) 0.055(3) Uani 1.0 2 d .
N5S N 0.413(2) 0.6529(6) 0.2254(16) 0.204(11) Uiso 1.0 2 d .
N6 N 0.1167(6) 0.56636(19) 0.1461(4) 0.051(3) Uani 1.0 2 d .
N7 N 0.3955(6) 0.4878(2) 0.1446(5) 0.056(3) Uani 1.0 2 d .
N8 N 0.5828(7) 0.4834(2) 0.1158(4) 0.053(3) Uani 1.0 2 d .
N9 N 1.0374(7) 0.42942(19) 0.2499(6) 0.065(2) Uani 1.0 2 d .
N10 N 0.9577(8) 0.3885(2) 0.1905(6) 0.080(3) Uani 1.0 2 d .
N11 N 0.5135(9) 0.3155(3) 0.2324(8) 0.167(6) Uani 1.0 2 d .
N12 N 0.4494(11) 0.3471(3) 0.1463(10) 0.122(6) Uani 1.0 2 d .
N13 N 0.8798(6) 0.54210(18) 0.9213(4) 0.046(2) Uani 1.0 2 d .
N14 N 0.7301(6) 0.51050(16) 0.9050(4) 0.0401(18) Uani 1.0 2 d .
N15 N 0.8575(6) 0.52984(17) 0.5404(4) 0.0423(19) Uani 1.0 2 d .
N16 N 0.9719(6) 0.51081(18) 0.4442(4) 0.045(2) Uani 1.0 2 d .
N17 N 1.3123(6) 0.55471(19) 0.7123(4) 0.049(3) Uani 1.0 2 d .
N18 N 1.3822(6) 0.55215(19) 0.8420(4) 0.047(3) Uani 1.0 2 d .
N19 N 1.1033(6) 0.6316(2) 0.8393(5) 0.057(3) Uani 1.0 2 d .
N20 N 0.9177(6) 0.63637(17) 0.8713(4) 0.0448(19) Uani 1.0 2 d .
N21 N 0.4736(9) 0.6904(3) 0.7349(6) 0.077(2) Uani 1.0 2 d .
N22 N 0.5443(7) 0.7323(2) 0.8013(3) 0.077(2) Uani 1.0 2 d .
N23 N 0.9888(11) 0.8057(3) 0.7574(5) 0.162(6) Uani 1.0 2 d .
N24 N 1.0474(12) 0.7723(3) 0.8489(11) 0.173(6) Uani 1.0 2 d .
C1 C 0.6098(7) 0.6034(2) 0.0468(5) 0.042(3) Uani 1.0 2 d .
C1G C 0.1671(10) 0.6401(3) 0.4926(11) 0.118(8) Uiso 0.746(13) 2 d .
C1S C 0.8735(7) 0.5153(3) 0.2753(6) 0.052(3) Uani 1.0 2 d .
C1T C 0.9002(9) 0.5266(3) 0.2163(5) 0.059(3) Uani 1.0 2 d .
C2 C 0.5278(7) 0.6128(3) 0.0160(5) 0.048(3) Uani 1.0 2 d .
C2G C 0.1816(16) 0.6449(4) 0.5588(11) 0.135(10) Uiso 0.746(13) 2 d .
C2S C 0.6267(9) 0.6058(3) 0.7088(6) 0.051(3) Uani 1.0 2 d .
C2T C 0.5940(8) 0.5919(3) 0.7715(5) 0.058(3) Uani 1.0 2 d .
C3 C 0.5210(9) 0.6380(3) 0.0018(5) 0.057(3) Uani 1.0 2 d .
C3G C 0.2397(19) 0.6662(5) 0.5747(10) 0.179(15) Uiso 0.746(13) 2 d .
C3S C 0.9014(15) 0.6616(4) 0.6016(11) 0.058(6) Uiso 0.55(2) 2 d .
C3T C 0.8320(16) 0.6499(4) 0.5722(10) 0.055(6) Uiso 0.55(2) 2 d .
C4 C 0.5924(8) 0.6551(3) 0.0188(6) 0.057(3) Uani 1.0 2 d .
C4G C 0.2819(18) 0.6780(5) 0.5216(12) 0.131(9) Uiso 0.746(13) 2 d .
C4S C 0.626(3) 0.4464(6) 0.3913(18) 0.207(14) Uiso 1.0 2 d .
C4T C 0.6669(15) 0.4709(4) 0.4177(10) 0.108(6) Uiso 1.0 2 d .
C5G C 0.2752(18) 0.6718(5) 0.4531(12) 0.135(10) Uiso 0.746(13) 2 d .
C5 C 0.6770(8) 0.6446(3) 0.0485(5) 0.060(4) Uani 1.0 2 d .
C5S C 0.384(3) 0.6611(7) 0.180(2) 0.190(13) Uiso 1.0 2 d .
C5T C 0.3283(14) 0.6643(4) 0.1176(10) 0.107(6) Uiso 1.0 2 d .
C6G C 0.2060(19) 0.6530(5) 0.4388(12) 0.146(11) Uiso 0.746(13) 2 d .
C6 C 0.6853(7) 0.6204(2) 0.0606(5) 0.040(3) Uani 1.0 2 d .
C7 C 0.8065(7) 0.6194(2) 0.1489(5) 0.041(3) Uani 1.0 2 d .
C7G C 0.2376(18) 0.6753(5) 0.6445(12) 0.156(12) Uiso 0.746(13) 2 d .
C8 C 0.7529(7) 0.6094(2) 0.2080(5) 0.044(3) Uani 1.0 2 d .
C8G C 0.222(3) 0.7015(5) 0.6542(16) 0.171(14) Uiso 0.746(13) 2 d .
C9 C 0.7881(6) 0.5897(3) 0.2482(5) 0.049(3) Uani 1.0 2 d .
C9G C 0.7248(15) 0.7357(6) 1.0203(9) 0.294(15) Uiso 0.94(3) 2 d .
C10 C 0.6694(7) 0.6197(2) 0.2257(5) 0.043(3) Uani 1.0 2 d .
C10G C 0.6531(18) 0.7244(6) 1.0586(18) 0.311(15) Uiso 0.94(3) 2 d .
C11 C 0.7365(8) 0.5790(3) 0.3015(5) 0.052(3) Uani 1.0 2 d .
C11G C 0.5699(19) 0.7396(6) 1.0804(19) 0.294(15) Uiso 0.94(3) 2 d .
C12 C 0.6180(8) 0.6092(3) 0.2807(5) 0.050(3) Uani 1.0 2 d .
C12G C 0.577(3) 0.7669(6) 1.068(2) 0.285(15) Uiso 0.94(3) 2 d .
C13 C 0.6508(7) 0.5898(2) 0.3189(5) 0.042(3) Uani 1.0 2 d .
C13G C 0.651(3) 0.7768(5) 1.0296(19) 0.279(15) Uiso 0.94(3) 2 d .
C14 C 0.6009(6) 0.5798(3) 0.3796(4) 0.046(3) Uani 1.0 2 d .
C14G C 0.728(3) 0.7617(6) 1.0107(15) 0.288(15) Uiso 0.94(3) 2 d .
C15 C 0.6409(8) 0.6172(3) 0.4551(5) 0.057(3) Uani 1.0 2 d .
C15G C 0.4889(16) 0.7249(6) 1.1148(15) 0.173(12) Uiso 0.94(3) 2 d .
C16 C 0.6928(9) 0.6349(3) 0.4182(5) 0.059(3) Uani 1.0 2 d .
C16G C 1.130(3) 0.4521(4) 0.7862(14) 0.43(5) Uiso 0.91(3) 2 d .
C17 C 0.6822(10) 0.6597(3) 0.4262(7) 0.068(4) Uani 1.0 2 d .
C17G C 1.184(2) 0.4465(5) 0.7317(15) 0.218(17) Uiso 0.91(3) 2 d .
C18 C 0.6141(11) 0.6685(4) 0.4712(7) 0.078(4) Uani 1.0 2 d .
C18G C 1.139(3) 0.4409(6) 0.6714(14) 0.220(17) Uiso 0.91(3) 2 d .
C19 C 0.5675(10) 0.6534(3) 0.5096(6) 0.061(3) Uani 1.0 2 d .
C19G C 1.043(3) 0.4413(7) 0.6703(16) 0.212(16) Uiso 0.91(3) 2 d .
C20 C 0.5740(8) 0.6267(3) 0.5000(5) 0.049(3) Uani 1.0 2 d .
C20G C 0.990(3) 0.4456(10) 0.728(2) 0.39(4) Uiso 0.91(3) 2 d .
C21 C 0.4187(9) 0.6102(3) 0.5336(5) 0.059(3) Uani 1.0 2 d .
C21G C 1.035(3) 0.4565(7) 0.7855(17) 0.220(17) Uiso 0.91(3) 2 d .
C22 C 0.3847(8) 0.5990(3) 0.4688(6) 0.055(3) Uani 1.0 2 d .
C22G C 1.210(3) 0.4347(6) 0.620(2) 0.243(19) Uiso 0.91(3) 2 d .
C23 C 0.3581(8) 0.5748(3) 0.4687(5) 0.071(5) Uani 1.0 2 d .
C23G C 1.170(4) 0.4154(12) 0.570(3) 0.41(4) Uiso 0.91(3) 2 d .
C24 C 0.3814(8) 0.6120(3) 0.4072(6) 0.062(3) Uani 1.0 2 d .
C25 C 0.3268(8) 0.5618(3) 0.4053(5) 0.056(3) Uani 1.0 2 d .
C26 C 0.3522(8) 0.6011(3) 0.3483(5) 0.059(3) Uani 1.0 2 d .
C27 C 0.3248(8) 0.5764(3) 0.3467(5) 0.057(4) Uani 1.0 2 d .
C28 C 0.2895(8) 0.5645(3) 0.2835(5) 0.060(4) Uani 1.0 2 d .
C29 C 0.1432(6) 0.5881(2) 0.2521(4) 0.042(3) Uani 1.0 2 d .
C30 C 0.1326(8) 0.6072(3) 0.2944(6) 0.072(4) Uani 1.0 2 d .
C31 C 0.0945(8) 0.6299(3) 0.2704(6) 0.069(4) Uani 1.0 2 d .
C32 C 0.0696(7) 0.6325(3) 0.2005(5) 0.055(3) Uani 1.0 2 d .
C33 C 0.0768(8) 0.6125(2) 0.1600(6) 0.060(3) Uani 1.0 2 d .
C34 C 0.1144(6) 0.5886(2) 0.1856(5) 0.048(3) Uani 1.0 2 d .
C35 C 0.1708(6) 0.5700(3) 0.0793(5) 0.053(3) Uani 1.0 2 d .
C36 C 0.2757(6) 0.5704(2) 0.0931(4) 0.042(3) Uani 1.0 2 d .
C37 C 0.3243(7) 0.5482(3) 0.0781(5) 0.053(3) Uani 1.0 2 d .
C38 C 0.3165(7) 0.5909(3) 0.1192(5) 0.047(3) Uani 1.0 2 d .
C39 C 0.4228(7) 0.5485(3) 0.0884(5) 0.049(3) Uani 1.0 2 d .
C40 C 0.4140(6) 0.5907(2) 0.1343(5) 0.045(3) Uani 1.0 2 d .
C41 C 0.4662(7) 0.5695(3) 0.1179(5) 0.052(3) Uani 1.0 2 d .
C42 C 0.5678(6) 0.5696(3) 0.1289(4) 0.043(3) Uani 1.0 2 d .
C43 C 0.4669(8) 0.4954(3) 0.1979(6) 0.056(3) Uani 1.0 2 d .
C44 C 0.4388(11) 0.5053(3) 0.2614(7) 0.065(4) Uani 1.0 2 d .
C45 C 0.4987(10) 0.5129(3) 0.3058(7) 0.075(4) Uani 1.0 2 d .
C46 C 0.5993(10) 0.5128(3) 0.2888(6) 0.067(4) Uani 1.0 2 d .
C47 C 0.6274(9) 0.5027(3) 0.2265(6) 0.060(3) Uani 1.0 2 d .
C48 C 0.5584(7) 0.49411(19) 0.1804(5) 0.044(3) Uani 1.0 2 d .
C49 C 0.6291(7) 0.45682(19) 0.1209(6) 0.045(3) Uani 1.0 2 d .
C50 C 0.7159(7) 0.45561(18) 0.1577(5) 0.043(3) Uani 1.0 2 d .
C51 C 0.7991(7) 0.4641(3) 0.1252(6) 0.056(3) Uani 1.0 2 d .
C52 C 0.7265(9) 0.4474(3) 0.2246(6) 0.058(3) Uani 1.0 2 d .
C53 C 0.8828(8) 0.4636(3) 0.1577(6) 0.061(3) Uani 1.0 2 d .
C54 C 0.8092(9) 0.4459(3) 0.2597(7) 0.059(3) Uani 1.0 2 d .
C55 C 0.8919(8) 0.4545(3) 0.2258(7) 0.058(3) Uani 1.0 2 d .
C56 C 0.9845(10) 0.4538(3) 0.2639(7) 0.066(4) Uani 1.0 2 d .
C57 C 1.0576(7) 0.4266(2) 0.1817(7) 0.0676(18) Uani 1.0 2 d .
C58 C 1.1119(7) 0.4424(3) 0.1432(7) 0.073(2) Uani 1.0 2 d .
C59 C 1.1261(8) 0.4375(3) 0.0758(7) 0.075(3) Uani 1.0 2 d .
C60 C 1.0846(8) 0.4179(3) 0.0426(7) 0.078(3) Uani 1.0 2 d .
C61 C 1.0385(8) 0.4010(3) 0.0836(7) 0.075(2) Uani 1.0 2 d .
C62 C 1.0153(6) 0.40478(16) 0.1574(6) 0.0531(17) Uani 1.0 2 d .
C63 C 0.8532(11) 0.3885(4) 0.1716(10) 0.105(6) Uani 1.0 2 d .
C64 C 0.7975(12) 0.3713(4) 0.1977(9) 0.093(4) Uani 1.0 2 d .
C65 C 0.7915(13) 0.3462(4) 0.1752(10) 0.100(5) Uani 1.0 2 d .
C66 C 0.7397(13) 0.3761(4) 0.2512(9) 0.104(5) Uani 1.0 2 d .
C67 C 0.7335(13) 0.3291(4) 0.2041(11) 0.116(6) Uani 1.0 2 d .
C68 C 0.6752(15) 0.3605(4) 0.2796(11) 0.116(6) Uani 1.0 2 d .
C69 C 0.6760(16) 0.3338(5) 0.2586(12) 0.136(6) Uani 1.0 2 d .
C70 C 0.5932(15) 0.3175(5) 0.2833(11) 0.158(8) Uani 1.0 2 d .
C71 C 0.4404(9) 0.3319(3) 0.2611(12) 0.184(6) Uani 1.0 2 d .
C72 C 0.4022(13) 0.3335(4) 0.3249(12) 0.195(7) Uani 1.0 2 d .
C73 C 0.3315(14) 0.3511(4) 0.3378(12) 0.194(7) Uani 1.0 2 d .
C74 C 0.3006(13) 0.3676(4) 0.2862(11) 0.190(7) Uani 1.0 2 d .
C75 C 0.3395(12) 0.3655(4) 0.2237(11) 0.175(6) Uani 1.0 2 d .
C76 C 0.4080(12) 0.3484(4) 0.2134(12) 0.169(6) Uani 1.0 2 d .
C77 C 0.5313(16) 0.3702(3) 0.1367(11) 0.123(8) Uani 1.0 2 d .
C78 C 0.4799(14) 0.3944(4) 0.1396(10) 0.097(4) Uani 1.0 2 d .
C79 C 0.4261(15) 0.4053(4) 0.0886(9) 0.097(5) Uani 1.0 2 d .
C80 C 0.4848(9) 0.4050(4) 0.2043(9) 0.089(4) Uani 1.0 2 d .
C81 C 0.3862(11) 0.4271(4) 0.0997(9) 0.085(4) Uani 1.0 2 d .
C82 C 0.4415(12) 0.4305(4) 0.2132(8) 0.088(4) Uani 1.0 2 d .
C83 C 0.3878(9) 0.4409(3) 0.1582(7) 0.069(3) Uani 1.0 2 d .
C84 C 0.3384(8) 0.4643(3) 0.1658(7) 0.067(4) Uani 1.0 2 d .
C85 C 0.8888(7) 0.5156(3) 0.9396(5) 0.047(3) Uani 1.0 2 d .
C86 C 0.9742(8) 0.5076(3) 0.9716(5) 0.055(3) Uani 1.0 2 d .
C87 C 0.9810(7) 0.4814(3) 0.9842(5) 0.053(3) Uani 1.0 2 d .
C88 C 0.9132(10) 0.4658(3) 0.9699(6) 0.069(4) Uani 1.0 2 d .
C89 C 0.8262(9) 0.4738(3) 0.9401(6) 0.055(3) Uani 1.0 2 d .
C90 C 0.8200(7) 0.5003(3) 0.9283(5) 0.047(3) Uani 1.0 2 d .
C91 C 0.6899(8) 0.5006(3) 0.8356(5) 0.052(3) Uani 1.0 2 d .
C92 C 0.7474(6) 0.5113(2) 0.7784(4) 0.042(3) Uani 1.0 2 d .
C93 C 0.7172(8) 0.5305(3) 0.7399(5) 0.047(3) Uani 1.0 2 d .
C94 C 0.8324(8) 0.5003(3) 0.7598(5) 0.051(3) Uani 1.0 2 d .
C95 C 0.7632(7) 0.5397(3) 0.6865(5) 0.049(3) Uani 1.0 2 d .
C96 C 0.8824(8) 0.5083(3) 0.7074(5) 0.052(3) Uani 1.0 2 d .
C97 C 0.8465(8) 0.5299(3) 0.6695(5) 0.054(3) Uani 1.0 2 d .
C98 C 0.8997(9) 0.5390(3) 0.6082(5) 0.060(4) Uani 1.0 2 d .
C99 C 0.8655(8) 0.5025(2) 0.5327(5) 0.045(3) Uani 1.0 2 d .
C100 C 0.8064(9) 0.4864(3) 0.5713(6) 0.061(3) Uani 1.0 2 d .
C101 C 0.8203(13) 0.4596(4) 0.5603(7) 0.085(5) Uani 1.0 2 d .
C102 C 0.8739(12) 0.4505(3) 0.5152(8) 0.077(4) Uani 1.0 2 d .
C103 C 0.9317(10) 0.4680(3) 0.4752(6) 0.067(4) Uani 1.0 2 d .
C104 C 0.9208(9) 0.4933(3) 0.4865(5) 0.060(4) Uani 1.0 2 d .
C105 C 1.0765(7) 0.5083(3) 0.4494(5) 0.063(4) Uani 1.0 2 d .
C106 C 1.1142(7) 0.5197(3) 0.5153(5) 0.050(3) Uani 1.0 2 d .
C107 C 1.1395(8) 0.5453(3) 0.5192(5) 0.053(3) Uani 1.0 2 d .
C108 C 1.1198(8) 0.5047(3) 0.5734(6) 0.059(3) Uani 1.0 2 d .
C109 C 1.1717(7) 0.5545(3) 0.5776(5) 0.050(3) Uani 1.0 2 d .
C110 C 1.1498(8) 0.5152(3) 0.6363(5) 0.055(3) Uani 1.0 2 d .
C111 C 1.1780(7) 0.5411(3) 0.6376(5) 0.050(3) Uani 1.0 2 d .
C112 C 1.2075(7) 0.5539(3) 0.7008(5) 0.054(3) Uani 1.0 2 d .
C113 C 1.3593(6) 0.5289(2) 0.7372(4) 0.038(3) Uani 1.0 2 d .
C114 C 1.3617(7) 0.5097(3) 0.6908(6) 0.056(3) Uani 1.0 2 d .
C115 C 1.3968(10) 0.4863(3) 0.7186(7) 0.071(4) Uani 1.0 2 d .
C116 C 1.4315(9) 0.4869(3) 0.7850(6) 0.062(3) Uani 1.0 2 d .
C117 C 1.4228(9) 0.5078(3) 0.8253(6) 0.060(4) Uani 1.0 2 d .
C118 C 1.3855(7) 0.5288(3) 0.7993(6) 0.049(3) Uani 1.0 2 d .
C119 C 1.3338(8) 0.5497(3) 0.9060(5) 0.056(3) Uani 1.0 2 d .
C120 C 1.2271(7) 0.5491(3) 0.8946(4) 0.053(3) Uani 1.0 2 d .
C121 C 1.1761(7) 0.5694(3) 0.9093(5) 0.048(3) Uani 1.0 2 d .
C122 C 1.1824(7) 0.5273(3) 0.8674(5) 0.049(3) Uani 1.0 2 d .
C123 C 1.0809(7) 0.5693(3) 0.8968(5) 0.045(3) Uani 1.0 2 d .
C124 C 1.0876(7) 0.5277(3) 0.8530(5) 0.053(3) Uani 1.0 2 d .
C125 C 1.0367(6) 0.5499(2) 0.8679(4) 0.038(2) Uani 1.0 2 d .
C126 C 0.9287(6) 0.5508(3) 0.8569(5) 0.042(3) Uani 1.0 2 d .
C127 C 1.0349(8) 0.6242(2) 0.7898(6) 0.052(3) Uani 1.0 2 d .
C128 C 1.0602(7) 0.6147(3) 0.7269(6) 0.067(4) Uani 1.0 2 d .
C129 C 0.9903(8) 0.6052(3) 0.6818(7) 0.059(3) Uani 1.0 2 d .
C130 C 0.8981(9) 0.6065(3) 0.6970(6) 0.061(3) Uani 1.0 2 d .
C131 C 0.8733(7) 0.6166(3) 0.7605(5) 0.048(3) Uani 1.0 2 d .
C132 C 0.9387(7) 0.6257(3) 0.8045(6) 0.057(3) Uani 1.0 2 d .
C133 C 0.8792(8) 0.6622(3) 0.8702(6) 0.063(4) Uani 1.0 2 d .
C134 C 0.7853(8) 0.6644(3) 0.8282(6) 0.064(4) Uani 1.0 2 d .
C135 C 0.7036(9) 0.6563(3) 0.8607(6) 0.063(4) Uani 1.0 2 d .
C136 C 0.7793(8) 0.6729(3) 0.7636(6) 0.051(3) Uani 1.0 2 d .
C137 C 0.6204(9) 0.6561(3) 0.8258(6) 0.060(3) Uani 1.0 2 d .
C138 C 0.6934(11) 0.6737(3) 0.7304(6) 0.066(4) Uani 1.0 2 d .
C139 C 0.6131(9) 0.6664(3) 0.7589(6) 0.054(3) Uani 1.0 2 d .
C140 C 0.5230(9) 0.6675(3) 0.7208(7) 0.062(3) Uani 1.0 2 d .
C141 C 0.4472(8) 0.6937(3) 0.8066(7) 0.0762(17) Uani 1.0 2 d .
C142 C 0.3886(8) 0.6768(3) 0.8400(7) 0.0801(19) Uani 1.0 2 d .
C143 C 0.3686(9) 0.6807(3) 0.9063(7) 0.0816(19) Uani 1.0 2 d .
C144 C 0.3996(9) 0.7005(3) 0.9433(7) 0.0831(19) Uani 1.0 2 d .
C145 C 0.4746(9) 0.7158(3) 0.9111(7) 0.0793(19) Uani 1.0 2 d .
C146 C 0.4818(8) 0.7140(2) 0.8354(6) 0.0681(17) Uani 1.0 2 d .
C147 C 0.6412(8) 0.7291(3) 0.8296(8) 0.090(5) Uani 1.0 2 d .
C148 C 0.7108(10) 0.7492(3) 0.7977(7) 0.114(5) Uani 1.0 2 d .
C149 C 0.7133(13) 0.7729(3) 0.8274(9) 0.133(6) Uani 1.0 2 d .
C150 C 0.7695(14) 0.7437(3) 0.7427(9) 0.121(6) Uani 1.0 2 d .
C151 C 0.7723(14) 0.7916(3) 0.7992(10) 0.132(6) Uani 1.0 2 d .
C152 C 0.8264(15) 0.7617(3) 0.7153(10) 0.136(6) Uani 1.0 2 d .
C153 C 0.8315(14) 0.7860(3) 0.7445(10) 0.144(6) Uani 1.0 2 d .
C154 C 0.8973(13) 0.8062(3) 0.7161(11) 0.162(8) Uani 1.0 2 d .
C155 C 1.0678(10) 0.7887(3) 0.7407(11) 0.174(6) Uani 1.0 2 d .
C156 C 1.1047(15) 0.7910(4) 0.6765(12) 0.182(6) Uani 1.0 2 d .
C157 C 1.1805(15) 0.7757(4) 0.6604(12) 0.187(6) Uani 1.0 2 d .
C158 C 1.2172(15) 0.7575(4) 0.7058(12) 0.183(6) Uani 1.0 2 d .
C159 C 1.1752(14) 0.7558(3) 0.7684(12) 0.173(6) Uani 1.0 2 d .
C160 C 1.1019(13) 0.7713(4) 0.7829(10) 0.166(6) Uani 1.0 2 d .
C161 C 0.9780(14) 0.7515(4) 0.8592(12) 0.126(7) Uani 1.0 2 d .
C162 C 1.0251(13) 0.7254(4) 0.8467(10) 0.094(4) Uani 1.0 2 d .
C163 C 1.0723(11) 0.7149(4) 0.8968(10) 0.088(4) Uani 1.0 2 d .
C164 C 1.0252(12) 0.7112(3) 0.7803(9) 0.089(4) Uani 1.0 2 d .
C165 C 1.1182(12) 0.6913(3) 0.8911(9) 0.082(4) Uani 1.0 2 d .
C166 C 1.0645(9) 0.6894(3) 0.7759(7) 0.067(3) Uani 1.0 2 d .
C167 C 1.1147(10) 0.6782(3) 0.8279(7) 0.069(3) Uani 1.0 2 d .
C168 C 1.1644(9) 0.6532(3) 0.8219(7) 0.064(4) Uani 1.0 2 d .
H1N H 0.5978 0.5669 0.0289 0.0497 Uiso 1.0 2 calc R
H2 H 0.4775 0.6017 0.0053 0.0580 Uiso 1.0 2 calc R
H2N H 0.8179 0.6139 0.0505 0.0581 Uiso 1.0 2 calc R
H3 H 0.4663 0.6441 -0.0204 0.0679 Uiso 1.0 2 calc R
H3N H 0.7031 0.5847 0.4475 0.0576 Uiso 1.0 2 calc R
H4 H 0.5857 0.6728 0.0112 0.0680 Uiso 1.0 2 calc R
H4N H 0.5320 0.6129 0.5872 0.0596 Uiso 1.0 2 calc R
H5 H 0.7275 0.6555 0.0594 0.0720 Uiso 1.0 2 calc R
H5N H 0.1579 0.5594 0.3164 0.0663 Uiso 1.0 2 calc R
H6N H 0.0552 0.5635 0.1326 0.0608 Uiso 1.0 2 calc R
H7 H 0.8009 0.6381 0.1478 0.0496 Uiso 1.0 2 calc R
H7N H 0.3543 0.5012 0.1385 0.0675 Uiso 1.0 2 calc R
H8 H 0.8733 0.6152 0.1555 0.0496 Uiso 1.0 2 calc R
H8N H 0.6256 0.4943 0.0960 0.0641 Uiso 1.0 2 calc R
H9 H 0.8486 0.5833 0.2393 0.0592 Uiso 1.0 2 calc R
H9N H 1.0948 0.4313 0.2718 0.0778 Uiso 1.0 2 calc R
H10 H 0.6455 0.6339 0.2016 0.0514 Uiso 1.0 2 calc R
H10N H 0.9799 0.3722 0.1832 0.0965 Uiso 1.0 2 calc R
H11 H 0.7597 0.5647 0.3255 0.0623 Uiso 1.0 2 calc R
H11N H 0.4903 0.2995 0.2424 0.2007 Uiso 1.0 2 calc R
H12 H 0.5585 0.6161 0.2906 0.0595 Uiso 1.0 2 calc R
H12N H 0.4039 0.3480 0.1122 0.1458 Uiso 1.0 2 calc R
H13N H 0.9029 0.5517 0.9574 0.0547 Uiso 1.0 2 calc R
H14 H 0.6048 0.5611 0.3798 0.0553 Uiso 1.0 2 calc R
H14N H 0.6872 0.5057 0.9375 0.0481 Uiso 1.0 2 calc R
H15 H 0.5342 0.5845 0.3762 0.0553 Uiso 1.0 2 calc R
H15N H 0.7947 0.5342 0.5388 0.0507 Uiso 1.0 2 calc R
H16 H 0.7370 0.6289 0.3865 0.0708 Uiso 1.0 2 calc R
H16N H 0.9558 0.5068 0.3996 0.0539 Uiso 1.0 2 calc R
H17 H 0.7198 0.6713 0.4020 0.0813 Uiso 1.0 2 calc R
H17N H 1.3392 0.5591 0.6713 0.0586 Uiso 1.0 2 calc R
H18 H 0.6020 0.6862 0.4734 0.0939 Uiso 1.0 2 calc R
H18N H 1.4440 0.5552 0.8545 0.0558 Uiso 1.0 2 calc R
H19 H 0.5291 0.6601 0.5441 0.0736 Uiso 1.0 2 calc R
H19N H 1.1426 0.6177 0.8449 0.0686 Uiso 1.0 2 calc R
H20N H 0.8740 0.6259 0.8915 0.0538 Uiso 1.0 2 calc R
H21 H 0.3995 0.6282 0.5353 0.0713 Uiso 1.0 2 calc R
H21N H 0.4169 0.6885 0.7120 0.0927 Uiso 1.0 2 calc R
H22 H 0.3889 0.6014 0.5718 0.0713 Uiso 1.0 2 calc R
H22N H 0.5240 0.7487 0.8099 0.0919 Uiso 1.0 2 calc R
H23 H 0.3594 0.5656 0.5101 0.0850 Uiso 1.0 2 calc R
H23N H 1.0135 0.8217 0.7490 0.1945 Uiso 1.0 2 calc R
H24 H 0.4003 0.6293 0.4066 0.0740 Uiso 1.0 2 calc R
H24N H 1.0906 0.7713 0.8845 0.2080 Uiso 1.0 2 calc R
H25 H 0.3090 0.5445 0.4050 0.0670 Uiso 1.0 2 calc R
H26 H 0.3509 0.6109 0.3077 0.0707 Uiso 1.0 2 calc R
H28 H 0.3132 0.5469 0.2816 0.0724 Uiso 1.0 2 calc R
H29 H 0.3156 0.5738 0.2445 0.0724 Uiso 1.0 2 calc R
H30 H 0.1508 0.6056 0.3408 0.0866 Uiso 1.0 2 calc R
H31 H 0.0852 0.6436 0.3007 0.0823 Uiso 1.0 2 calc R
H32 H 0.0481 0.6482 0.1831 0.0660 Uiso 1.0 2 calc R
H33 H 0.0573 0.6137 0.1138 0.0726 Uiso 1.0 2 calc R
H35 H 0.1555 0.5560 0.0477 0.0636 Uiso 1.0 2 calc R
H36 H 0.1515 0.5861 0.0575 0.0655 Uani 1.0 2 calc R
H37 H 0.2930 0.5335 0.0617 0.0634 Uani 1.0 2 calc R
H38 H 0.2808 0.6057 0.1278 0.0561 Uiso 1.0 2 calc R
H39 H 0.4591 0.5343 0.0752 0.0592 Uani 1.0 2 calc R
H40 H 0.4430 0.6049 0.1554 0.0542 Uiso 1.0 2 calc R
H42 H 0.5882 0.5526 0.1443 0.0514 Uiso 1.0 2 calc R
H43 H 0.5838 0.5818 0.1653 0.0514 Uiso 1.0 2 calc R
H44 H 0.3742 0.5063 0.2712 0.0786 Uiso 1.0 2 calc R
H45 H 0.4790 0.5186 0.3490 0.0898 Uiso 1.0 2 calc R
H46 H 0.6442 0.5195 0.3198 0.0807 Uiso 1.0 2 calc R
H47 H 0.6916 0.5016 0.2157 0.0722 Uiso 1.0 2 calc R
H49 H 0.5847 0.4451 0.1427 0.0536 Uiso 1.0 2 calc R
H50 H 0.6395 0.4505 0.0743 0.0536 Uiso 1.0 2 calc R
H51 H 0.7954 0.4702 0.0799 0.0673 Uiso 1.0 2 calc R
H52 H 0.6717 0.4424 0.2476 0.0701 Uiso 1.0 2 calc R
H53 H 0.9365 0.4694 0.1348 0.0728 Uiso 1.0 2 calc R
H54 H 0.8122 0.4394 0.3047 0.0709 Uiso 1.0 2 calc R
H56 H 0.9734 0.4553 0.3132 0.0788 Uiso 1.0 2 calc R
H57 H 1.0229 0.4685 0.2500 0.0788 Uiso 1.0 2 calc R
H58 H 1.1399 0.4568 0.1636 0.0880 Uiso 1.0 2 calc R
H59 H 1.1667 0.4483 0.0514 0.0906 Uiso 1.0 2 calc R
H60 H 1.0871 0.4159 -0.0053 0.0934 Uiso 1.0 2 calc R
H61 H 1.0195 0.3855 0.0635 0.0897 Uiso 1.0 2 calc R
H63 H 0.8281 0.4053 0.1837 0.1256 Uiso 1.0 2 calc R
H64 H 0.8481 0.3870 0.1216 0.1256 Uiso 1.0 2 calc R
H65 H 0.8293 0.3409 0.1387 0.1199 Uiso 1.0 2 calc R
H66 H 0.7454 0.3924 0.2712 0.1253 Uiso 1.0 2 calc R
H67 H 0.7321 0.3125 0.1853 0.1394 Uiso 1.0 2 calc R
H68 H 0.6316 0.3666 0.3115 0.1390 Uiso 1.0 2 calc R
H70 H 0.6162 0.3003 0.2941 0.1898 Uiso 1.0 2 calc R
H71 H 0.5694 0.3250 0.3258 0.1898 Uiso 1.0 2 calc R
H72 H 0.4239 0.3227 0.3602 0.2346 Uiso 1.0 2 calc R
H73 H 0.3044 0.3519 0.3815 0.2332 Uiso 1.0 2 calc R
H74 H 0.2540 0.3799 0.2947 0.2277 Uiso 1.0 2 calc R
H75 H 0.3184 0.3760 0.1875 0.2101 Uiso 1.0 2 calc R
H77 H 0.5789 0.3693 0.1736 0.1473 Uiso 1.0 2 calc R
H78 H 0.5628 0.3684 0.0926 0.1473 Uiso 1.0 2 calc R
H79 H 0.4183 0.3971 0.0461 0.1164 Uiso 1.0 2 calc R
H80 H 0.5144 0.3965 0.2411 0.1065 Uiso 1.0 2 calc R
H81 H 0.3520 0.4342 0.0627 0.1021 Uiso 1.0 2 calc R
H82 H 0.4495 0.4397 0.2544 0.1051 Uiso 1.0 2 calc R
H84 H 0.3204 0.4662 0.2138 0.0809 Uiso 1.0 2 calc R
H85 H 0.2804 0.4636 0.1380 0.0809 Uiso 1.0 2 calc R
H86 H 1.0226 0.5192 0.9835 0.0661 Uiso 1.0 2 calc R
H87 H 1.0370 0.4749 1.0039 0.0633 Uiso 1.0 2 calc R
H88 H 0.9217 0.4483 0.9796 0.0823 Uiso 1.0 2 calc R
H89 H 0.7769 0.4625 0.9292 0.0660 Uiso 1.0 2 calc R
H91 H 0.6922 0.4819 0.8346 0.0624 Uiso 1.0 2 calc R
H92 H 0.6240 0.5059 0.8300 0.0624 Uiso 1.0 2 calc R
H93 H 0.6593 0.5381 0.7510 0.0566 Uiso 1.0 2 calc R
H94 H 0.8556 0.4865 0.7860 0.0611 Uiso 1.0 2 calc R
H95 H 0.7371 0.5533 0.6607 0.0586 Uiso 1.0 2 calc R
H96 H 0.9390 0.5003 0.6954 0.0621 Uiso 1.0 2 calc R
H98 H 0.9649 0.5329 0.6120 0.0725 Uiso 1.0 2 calc R
H99 H 0.9010 0.5577 0.6083 0.0725 Uiso 1.0 2 calc R
H100 H 0.7614 0.4928 0.6019 0.0734 Uiso 1.0 2 calc R
H101 H 0.7876 0.4481 0.5882 0.1018 Uiso 1.0 2 calc R
H102 H 0.8764 0.4328 0.5074 0.0929 Uiso 1.0 2 calc R
H103 H 0.9748 0.4619 0.4430 0.0803 Uiso 1.0 2 calc R
H105 H 1.1053 0.5169 0.4103 0.0752 Uiso 1.0 2 calc R
H106 H 1.0937 0.4901 0.4474 0.0752 Uiso 1.0 2 calc R
H107 H 1.1336 0.5560 0.4805 0.0637 Uiso 1.0 2 calc R
H108 H 1.1032 0.4873 0.5709 0.0709 Uiso 1.0 2 calc R
H109 H 1.1920 0.5716 0.5781 0.0600 Uiso 1.0 2 calc R
H110 H 1.1512 0.5052 0.6764 0.0655 Uiso 1.0 2 calc R
H112 H 1.1788 0.5450 0.7396 0.0647 Uiso 1.0 2 calc R
H113 H 1.1833 0.5714 0.7001 0.0647 Uiso 1.0 2 calc R
H114 H 1.3422 0.5117 0.6448 0.0676 Uiso 1.0 2 calc R
H115 H 1.3963 0.4711 0.6928 0.0850 Uiso 1.0 2 calc R
H116 H 1.4622 0.4724 0.8027 0.0741 Uiso 1.0 2 calc R
H117 H 1.4431 0.5074 0.8714 0.0716 Uiso 1.0 2 calc R
H119 H 1.3504 0.5641 0.9359 0.0678 Uiso 1.0 2 calc R
H120 H 1.3540 0.5339 0.9290 0.0678 Uiso 1.0 2 calc R
H121 H 1.2052 0.5839 0.9283 0.0572 Uiso 1.0 2 calc R
H122 H 1.2176 0.5124 0.8591 0.0584 Uiso 1.0 2 calc R
H123 H 1.0457 0.5837 0.9095 0.0534 Uiso 1.0 2 calc R
H124 H 1.0575 0.5133 0.8335 0.0632 Uiso 1.0 2 calc R
H126 H 0.9092 0.5683 0.8455 0.0504 Uiso 1.0 2 calc R
H127 H 0.9106 0.5396 0.8186 0.0504 Uiso 1.0 2 calc R
H128 H 1.1238 0.6145 0.7141 0.0799 Uiso 1.0 2 calc R
H129 H 1.0083 0.5978 0.6402 0.0711 Uiso 1.0 2 calc R
H130 H 0.8517 0.6009 0.6657 0.0729 Uiso 1.0 2 calc R
H131 H 0.8095 0.6170 0.7727 0.0572 Uiso 1.0 2 calc R
H133 H 0.9257 0.6738 0.8505 0.0759 Uiso 1.0 2 calc R
H134 H 0.8681 0.6677 0.9175 0.0759 Uiso 1.0 2 calc R
H135 H 0.7063 0.6509 0.9067 0.0757 Uiso 1.0 2 calc R
H136 H 0.8338 0.6784 0.7410 0.0615 Uiso 1.0 2 calc R
H137 H 0.5668 0.6491 0.8464 0.0715 Uiso 1.0 2 calc R
H138 H 0.6911 0.6797 0.6850 0.0793 Uiso 1.0 2 calc R
H140 H 0.5350 0.6664 0.6715 0.0741 Uiso 1.0 2 calc R
H141 H 0.4841 0.6528 0.7334 0.0741 Uiso 1.0 2 calc R
H142 H 0.3627 0.6628 0.8164 0.0961 Uiso 1.0 2 calc R
H143 H 0.3302 0.6686 0.9281 0.0979 Uiso 1.0 2 calc R
H144 H 0.3755 0.7044 0.9867 0.0998 Uiso 1.0 2 calc R
H145 H 0.5157 0.7261 0.9373 0.0951 Uiso 1.0 2 calc R
H147 H 0.6635 0.7117 0.8197 0.1082 Uiso 1.0 2 calc R
H148 H 0.6404 0.7312 0.8795 0.1082 Uiso 1.0 2 calc R
H149 H 0.6764 0.7766 0.8658 0.1598 Uiso 1.0 2 calc R
H150 H 0.7695 0.7271 0.7242 0.1455 Uiso 1.0 2 calc R
H151 H 0.7720 0.8082 0.8174 0.1578 Uiso 1.0 2 calc R
H152 H 0.8624 0.7578 0.6766 0.1626 Uiso 1.0 2 calc R
H154 H 0.8680 0.8231 0.7194 0.1944 Uiso 1.0 2 calc R
H155 H 0.9098 0.8027 0.6678 0.1944 Uiso 1.0 2 calc R
H156 H 1.0793 0.8026 0.6444 0.2186 Uiso 1.0 2 calc R
H157 H 1.2084 0.7775 0.6173 0.2243 Uiso 1.0 2 calc R
H158 H 1.2681 0.7470 0.6941 0.2200 Uiso 1.0 2 calc R
H159 H 1.1973 0.7440 0.8012 0.2071 Uiso 1.0 2 calc R
H161 H 0.9246 0.7537 0.8273 0.1509 Uiso 1.0 2 calc R
H162 H 0.9542 0.7522 0.9060 0.1509 Uiso 1.0 2 calc R
H163 H 1.0759 0.7235 0.9390 0.1054 Uiso 1.0 2 calc R
H164 H 0.9960 0.7185 0.7412 0.1073 Uiso 1.0 2 calc R
H165 H 1.1508 0.6843 0.9289 0.0990 Uiso 1.0 2 calc R
H166 H 1.0585 0.6804 0.7342 0.0800 Uiso 1.0 2 calc R
H168 H 1.1864 0.6512 0.7749 0.0762 Uiso 1.0 2 calc R
H169 H 1.2197 0.6532 0.8526 0.0762 Uiso 1.0 2 calc R

loop_
_atom_site_aniso_label
_atom_site_aniso_U_11
_atom_site_aniso_U_22
_atom_site_aniso_U_33
_atom_site_aniso_U_12
_atom_site_aniso_U_13
_atom_site_aniso_U_23
Pd1 0.0163(3) 0.0670(5) 0.0325(3) -0.0040(3) -0.0011(3) 0.0022(3)
Pd2 0.0279(4) 0.0687(6) 0.0355(3) -0.0031(4) -0.0024(3) -0.0044(3)
Pd3 0.0227(4) 0.0837(6) 0.0417(4) -0.0016(4) -0.0008(3) 0.0073(4)
Pd4 0.0273(4) 0.0680(6) 0.0574(5) -0.0054(4) 0.0038(4) 0.0071(4)
Pd5 0.1024(10) 0.0637(7) 0.0925(8) 0.0103(7) 0.0077(7) 0.0045(6)
Pd6 0.1544(19) 0.0826(12) 0.1921(19) -0.0337(12) 0.0537(16) -0.0162(11)
Pd7 0.0171(3) 0.0648(5) 0.0334(3) -0.0044(3) -0.0011(3) 0.0010(3)
Pd8 0.0289(4) 0.0721(6) 0.0379(4) -0.0038(4) -0.0024(3) -0.0031(4)
Pd9 0.0220(4) 0.0728(6) 0.0420(4) 0.0002(4) 0.0009(3) 0.0023(4)
Pd10 0.0257(4) 0.0704(6) 0.0555(5) -0.0061(4) 0.0017(4) 0.0073(4)
Pd11 0.0969(10) 0.0641(7) 0.0790(7) 0.0091(6) 0.0004(6) -0.0007(5)
Pd12 0.1418(18) 0.0915(12) 0.1721(17) -0.0336(12) 0.0422(14) -0.0053(11)
Cl1 0.0263(11) 0.0684(17) 0.0385(11) -0.0044(11) -0.0027(9) 0.0023(10)
Cl2 0.0199(11) 0.0817(19) 0.0405(11) -0.0051(11) -0.0025(9) -0.0001(11)
Cl3 0.0398(14) 0.0655(17) 0.0576(14) -0.0040(13) 0.0032(11) -0.0025(12)
Cl4 0.0358(14) 0.0801(19) 0.0430(11) -0.0048(13) 0.0015(10) 0.0021(11)
Cl5 0.0415(16) 0.095(3) 0.0549(14) 0.0030(15) 0.0001(12) 0.0215(14)
Cl6 0.0506(17) 0.085(3) 0.0588(15) -0.0046(15) 0.0022(13) -0.0001(14)
Cl7 0.0362(15) 0.090(3) 0.0701(17) -0.0009(15) -0.0008(13) 0.0101(15)
Cl8 0.0392(15) 0.081(2) 0.0543(14) -0.0099(14) 0.0067(11) 0.0052(12)
Cl9 0.182(6) 0.090(3) 0.092(3) 0.041(4) 0.006(3) -0.002(3)
Cl10 0.181(6) 0.061(3) 0.117(4) 0.004(3) 0.032(4) 0.009(2)
Cl11 0.242(9) 0.060(3) 0.241(8) -0.040(4) 0.130(7) -0.035(4)
Cl12 0.223(9) 0.161(7) 0.182(7) -0.077(6) 0.082(7) -0.057(5)
Cl13 0.0225(11) 0.0658(16) 0.0378(10) -0.0066(10) -0.0002(8) 0.0042(10)
Cl14 0.0159(10) 0.0765(18) 0.0405(10) -0.0025(10) -0.0044(8) -0.0015(10)
Cl15 0.0309(13) 0.078(2) 0.0592(14) -0.0037(13) -0.0042(11) -0.0033(13)
Cl16 0.0392(15) 0.085(2) 0.0444(12) -0.0065(13) 0.0033(11) 0.0010(12)
Cl17 0.0401(15) 0.091(3) 0.0614(15) 0.0138(14) 0.0067(12) 0.0180(14)
Cl18 0.0454(16) 0.080(2) 0.0572(15) -0.0056(14) 0.0008(12) -0.0073(13)
Cl19 0.0321(14) 0.089(3) 0.0669(16) -0.0098(14) -0.0043(12) 0.0107(15)
Cl20 0.0321(13) 0.082(2) 0.0558(14) -0.0106(13) 0.0040(11) 0.0040(13)
Cl21 0.115(4) 0.088(3) 0.084(3) 0.005(3) -0.014(3) -0.0051(19)
Cl22 0.177(6) 0.073(3) 0.104(3) -0.003(3) 0.017(4) 0.006(3)
Cl23 0.126(5) 0.104(4) 0.204(7) -0.026(4) 0.062(5) -0.026(4)
Cl24 0.176(8) 0.191(8) 0.166(6) 0.011(6) 0.049(6) 0.027(6)
N1 0.016(4) 0.076(7) 0.032(4) -0.004(4) -0.003(3) 0.006(4)
N1S 0.067(8) 0.090(9) 0.051(6) -0.010(6) -0.021(5) 0.000(5)
N2 0.013(4) 0.102(8) 0.030(4) -0.008(4) 0.000(3) 0.002(4)
N2S 0.100(10) 0.077(8) 0.046(5) -0.033(7) -0.007(6) -0.006(5)
N3 0.030(5) 0.069(7) 0.045(4) 0.002(4) -0.003(4) -0.011(4)
N4 0.034(5) 0.077(7) 0.038(4) -0.000(5) 0.002(4) -0.006(4)
N5 0.015(4) 0.100(8) 0.050(5) -0.009(5) -0.007(4) 0.011(5)
N6 0.017(4) 0.081(7) 0.054(5) -0.002(4) 0.014(4) 0.000(4)
N7 0.031(5) 0.078(7) 0.060(5) -0.008(5) 0.009(4) 0.013(5)
N8 0.039(5) 0.073(7) 0.049(5) 0.004(5) 0.013(4) 0.010(4)
N9 0.034(4) 0.056(5) 0.104(6) 0.010(4) 0.000(4) -0.003(4)
N10 0.061(5) 0.059(5) 0.120(6) 0.019(4) -0.005(5) -0.021(5)
N11 0.104(9) 0.089(8) 0.313(14) -0.070(7) 0.142(10) -0.125(9)
N12 0.100(12) 0.101(12) 0.164(15) -0.029(9) -0.000(11) -0.028(10)
N13 0.025(4) 0.076(7) 0.035(4) -0.006(4) -0.002(3) -0.000(4)
N14 0.029(5) 0.051(5) 0.040(4) -0.002(4) 0.004(4) 0.002(4)
N15 0.024(4) 0.058(6) 0.044(4) -0.014(4) 0.005(4) -0.004(4)
N16 0.023(4) 0.076(6) 0.035(4) 0.009(4) -0.009(3) 0.000(4)
N17 0.026(5) 0.085(7) 0.034(4) 0.005(4) -0.010(3) 0.004(4)
N18 0.019(4) 0.084(7) 0.037(4) -0.011(4) -0.003(3) -0.002(4)
N19 0.026(5) 0.089(8) 0.056(5) 0.004(5) -0.005(4) 0.002(5)
N20 0.024(4) 0.048(6) 0.061(5) -0.009(4) -0.004(4) 0.001(4)
N21 0.058(4) 0.089(5) 0.084(4) 0.006(4) -0.003(4) -0.007(4)
N22 0.060(4) 0.081(5) 0.089(5) 0.011(4) -0.004(4) -0.013(4)
N23 0.135(10) 0.095(8) 0.259(12) -0.022(8) 0.097(10) -0.075(9)
N24 0.169(12) 0.081(9) 0.273(15) -0.043(9) 0.095(11) -0.012(10)
C1 0.038(6) 0.054(6) 0.034(4) 0.005(5) 0.002(4) -0.000(4)
C1S 0.015(5) 0.092(9) 0.049(6) 0.000(5) -0.008(4) -0.004(6)
C1T 0.057(8) 0.081(9) 0.039(5) -0.015(7) -0.001(5) -0.002(5)
C2 0.026(5) 0.075(8) 0.044(5) -0.004(5) -0.005(4) 0.006(5)
C2S 0.047(7) 0.059(7) 0.047(6) 0.009(6) -0.004(5) -0.007(5)
C2T 0.030(6) 0.105(10) 0.038(5) -0.004(6) -0.007(4) -0.002(5)
C3 0.045(7) 0.077(9) 0.047(6) 0.014(6) 0.005(5) 0.009(5)
C4 0.046(7) 0.066(8) 0.058(6) 0.019(6) 0.010(5) 0.008(5)
C5 0.040(7) 0.095(10) 0.045(6) -0.010(7) -0.003(5) -0.002(6)
C6 0.025(5) 0.058(7) 0.036(5) -0.004(5) -0.006(4) 0.007(4)
C7 0.022(5) 0.055(6) 0.047(5) -0.003(4) 0.004(4) -0.005(4)
C8 0.037(6) 0.067(7) 0.030(4) -0.009(5) 0.001(4) -0.007(4)
C9 0.012(4) 0.094(9) 0.042(5) 0.010(5) 0.003(4) -0.014(5)
C10 0.032(5) 0.059(7) 0.038(5) 0.005(5) 0.003(4) 0.004(4)
C11 0.048(7) 0.066(8) 0.041(5) 0.014(6) 0.009(5) 0.007(5)
C12 0.033(6) 0.066(7) 0.050(6) 0.009(5) 0.013(5) -0.016(5)
C13 0.026(5) 0.057(7) 0.043(5) -0.008(5) -0.003(4) 0.004(4)
C14 0.014(4) 0.087(8) 0.038(5) 0.007(5) -0.014(4) -0.014(5)
C15 0.036(6) 0.092(10) 0.044(5) 0.002(6) -0.015(5) -0.014(6)
C16 0.063(8) 0.071(9) 0.043(5) -0.012(7) -0.002(5) -0.000(5)
C17 0.062(8) 0.072(9) 0.070(8) 0.003(7) 0.007(7) 0.007(6)
C18 0.066(9) 0.097(11) 0.071(8) -0.002(8) -0.010(7) -0.002(8)
C19 0.065(8) 0.063(8) 0.056(6) 0.004(7) -0.001(6) -0.011(6)
C20 0.038(6) 0.073(8) 0.036(5) 0.009(5) -0.004(4) -0.000(5)
C21 0.058(8) 0.081(8) 0.040(5) 0.023(7) 0.014(5) 0.006(5)
C22 0.040(6) 0.077(9) 0.049(6) -0.000(6) 0.005(5) 0.004(5)
C23 0.031(6) 0.145(14) 0.036(5) -0.031(7) -0.019(4) 0.031(7)
C24 0.035(7) 0.090(10) 0.060(7) 0.005(6) -0.011(5) 0.014(6)
C25 0.031(6) 0.087(9) 0.049(6) -0.010(6) -0.008(5) -0.001(5)
C26 0.042(7) 0.094(10) 0.041(5) -0.003(6) -0.014(5) 0.027(6)
C27 0.040(6) 0.097(10) 0.035(5) 0.013(6) -0.008(4) 0.022(5)
C28 0.026(6) 0.106(10) 0.049(6) -0.012(6) -0.016(5) -0.005(6)
C29 0.015(5) 0.087(8) 0.025(4) -0.005(5) -0.004(4) -0.001(4)
C30 0.059(9) 0.102(11) 0.055(7) 0.007(8) -0.019(6) 0.003(7)
C31 0.045(7) 0.080(9) 0.080(8) 0.015(7) -0.011(6) -0.016(7)
C32 0.022(5) 0.081(9) 0.062(6) -0.004(5) -0.003(5) -0.011(6)
C33 0.033(6) 0.084(9) 0.065(7) -0.007(6) 0.004(5) 0.003(6)
C34 0.014(5) 0.086(9) 0.045(5) 0.007(5) -0.006(4) -0.005(5)
C35 0.016(5) 0.099(9) 0.044(5) -0.005(5) 0.008(4) 0.011(6)
C36 0.015(4) 0.075(7) 0.034(4) -0.002(5) -0.003(4) 0.010(5)
C37 0.025(5) 0.095(9) 0.038(5) -0.007(6) -0.004(4) 0.002(5)
C38 0.030(6) 0.061(7) 0.049(5) -0.003(5) 0.004(4) -0.005(5)
C39 0.018(5) 0.084(8) 0.044(5) 0.001(5) -0.002(4) 0.004(5)
C40 0.016(5) 0.059(7) 0.060(6) 0.001(5) 0.007(4) -0.001(5)
C41 0.024(5) 0.101(9) 0.032(4) -0.011(6) 0.002(4) 0.017(5)
C42 0.022(5) 0.075(7) 0.032(4) 0.004(5) 0.013(4) 0.015(5)
C43 0.026(6) 0.076(9) 0.064(7) -0.004(6) 0.010(5) 0.014(6)
C44 0.066(9) 0.064(8) 0.066(7) 0.003(7) -0.007(7) -0.001(6)
C45 0.057(9) 0.109(12) 0.059(7) 0.017(8) 0.005(7) -0.009(7)
C46 0.056(8) 0.095(11) 0.050(6) 0.010(7) 0.003(6) 0.007(6)
C47 0.037(7) 0.087(9) 0.057(6) 0.012(6) 0.000(5) 0.008(6)
C48 0.032(6) 0.039(6) 0.061(6) -0.003(5) -0.003(5) 0.011(4)
C49 0.024(5) 0.039(6) 0.071(6) 0.008(4) 0.006(5) 0.009(5)
C50 0.033(6) 0.042(6) 0.054(6) -0.006(5) 0.005(5) -0.004(4)
C51 0.013(5) 0.093(9) 0.063(6) 0.000(5) 0.003(4) 0.024(6)
C52 0.045(7) 0.063(8) 0.068(7) -0.005(6) 0.004(6) 0.001(6)
C53 0.035(6) 0.076(9) 0.072(7) -0.014(6) 0.016(6) 0.002(6)
C54 0.049(7) 0.052(7) 0.076(8) -0.005(6) 0.002(6) 0.008(6)
C55 0.039(6) 0.055(7) 0.079(8) 0.006(5) 0.002(6) 0.002(6)
C56 0.054(8) 0.050(7) 0.091(9) 0.001(6) -0.029(7) 0.007(6)
C57 0.033(4) 0.057(4) 0.113(5) 0.007(3) -0.004(4) -0.002(4)
C58 0.033(4) 0.077(5) 0.110(5) 0.004(4) -0.001(4) 0.010(4)
C59 0.035(4) 0.081(5) 0.110(5) 0.010(4) -0.002(4) 0.007(5)
C60 0.044(4) 0.076(5) 0.114(6) 0.012(4) 0.000(4) 0.003(5)
C61 0.043(4) 0.059(5) 0.121(5) 0.012(4) -0.004(4) -0.007(4)
C62 0.014(3) 0.030(4) 0.116(5) 0.008(3) 0.002(3) -0.023(3)
C63 0.105(12) 0.091(11) 0.118(12) -0.017(10) 0.002(10) -0.030(9)
C64 0.093(9) 0.079(9) 0.109(9) 0.000(8) 0.024(8) -0.003(7)
C65 0.090(10) 0.090(10) 0.120(10) 0.014(9) 0.022(9) -0.005(9)
C66 0.106(11) 0.094(10) 0.115(10) -0.016(9) 0.024(9) 0.001(9)
C67 0.086(10) 0.118(12) 0.145(12) -0.011(9) 0.042(9) -0.014(10)
C68 0.117(12) 0.098(11) 0.133(12) 0.012(10) 0.013(10) 0.005(10)
C69 0.143(13) 0.113(11) 0.152(12) -0.025(11) 0.017(11) 0.006(10)
C70 0.205(19) 0.129(16) 0.141(15) -0.010(15) 0.034(15) -0.015(13)
C71 0.155(9) 0.110(9) 0.290(13) -0.046(8) 0.126(10) -0.072(9)
C72 0.180(11) 0.131(10) 0.280(14) -0.015(9) 0.123(11) -0.060(10)
C73 0.178(11) 0.142(10) 0.266(14) 0.007(9) 0.136(11) -0.042(10)
C74 0.175(10) 0.145(10) 0.253(13) 0.014(9) 0.129(10) -0.042(9)
C75 0.154(10) 0.117(10) 0.258(13) -0.011(9) 0.130(10) -0.054(10)
C76 0.147(10) 0.092(9) 0.273(14) -0.045(8) 0.125(10) -0.063(9)
C77 0.17(2) 0.046(8) 0.156(17) -0.009(10) 0.042(15) -0.006(9)
C78 0.097(12) 0.081(9) 0.115(9) -0.016(8) 0.014(9) 0.022(7)
C79 0.123(15) 0.077(9) 0.090(8) -0.021(8) 0.001(8) 0.006(7)
C80 0.031(6) 0.122(10) 0.113(8) -0.012(7) -0.011(7) 0.020(8)
C81 0.052(8) 0.105(10) 0.099(8) -0.017(7) -0.001(7) -0.002(7)
C82 0.098(12) 0.089(8) 0.076(7) -0.034(7) 0.018(6) 0.024(6)
C83 0.033(6) 0.079(8) 0.094(7) -0.025(5) 0.021(5) 0.013(5)
C84 0.020(6) 0.095(10) 0.087(9) -0.014(6) 0.007(6) 0.007(7)
C85 0.028(5) 0.076(8) 0.038(5) 0.009(5) 0.008(4) 0.008(5)
C86 0.025(6) 0.096(10) 0.044(5) 0.014(6) -0.003(4) -0.002(6)
C87 0.025(5) 0.079(9) 0.054(6) 0.004(6) -0.001(5) 0.012(6)
C88 0.070(9) 0.073(9) 0.063(7) -0.002(7) 0.025(7) 0.011(6)
C89 0.053(8) 0.058(7) 0.054(6) 0.005(6) 0.011(5) 0.002(5)
C90 0.027(6) 0.073(8) 0.041(5) -0.003(5) 0.003(4) 0.005(5)
C91 0.033(6) 0.087(9) 0.036(5) -0.012(6) -0.012(4) 0.006(5)
C92 0.017(5) 0.078(8) 0.030(4) -0.001(5) -0.003(4) -0.016(4)
C93 0.036(6) 0.066(7) 0.039(5) -0.000(5) -0.005(4) 0.000(5)
C94 0.040(6) 0.079(8) 0.034(5) 0.002(6) 0.002(4) -0.013(5)
C95 0.031(6) 0.072(8) 0.043(5) -0.002(5) -0.002(4) -0.010(5)
C96 0.029(6) 0.081(8) 0.045(5) 0.007(6) 0.003(4) -0.009(5)
C97 0.038(6) 0.088(9) 0.035(5) 0.010(6) -0.014(4) -0.015(5)
C98 0.064(8) 0.082(9) 0.036(5) -0.029(7) 0.002(5) -0.003(5)
C99 0.047(7) 0.055(7) 0.032(4) -0.004(5) -0.004(4) -0.003(4)
C100 0.055(8) 0.071(9) 0.057(6) -0.014(7) -0.007(6) 0.007(6)
C101 0.106(13) 0.095(12) 0.054(7) -0.040(10) -0.011(8) 0.004(7)
C102 0.092(11) 0.047(7) 0.092(10) -0.007(7) -0.008(8) -0.025(7)
C103 0.068(9) 0.080(10) 0.053(6) 0.010(7) 0.007(6) 0.003(6)
C104 0.054(8) 0.088(10) 0.039(5) -0.016(7) -0.020(5) 0.005(5)
C105 0.026(5) 0.128(11) 0.034(5) -0.004(6) -0.005(4) -0.017(6)
C106 0.026(5) 0.092(9) 0.032(5) 0.003(6) -0.001(4) -0.000(5)
C107 0.036(6) 0.086(9) 0.037(5) 0.013(6) 0.001(4) 0.007(5)
C108 0.040(7) 0.073(8) 0.064(7) -0.001(6) 0.004(5) -0.021(6)
C109 0.028(6) 0.064(7) 0.058(6) 0.001(5) -0.006(5) 0.005(5)
C110 0.030(6) 0.092(9) 0.041(5) -0.011(6) -0.003(4) 0.019(5)
C111 0.021(5) 0.092(9) 0.037(5) -0.002(5) -0.010(4) 0.005(5)
C112 0.020(5) 0.109(10) 0.032(4) 0.004(6) -0.016(4) 0.001(5)
C113 0.012(4) 0.078(7) 0.024(4) -0.002(4) 0.004(3) -0.019(4)
C114 0.017(5) 0.086(9) 0.066(7) -0.005(5) -0.013(5) -0.005(6)
C115 0.059(9) 0.069(9) 0.084(9) -0.012(7) -0.005(7) -0.000(7)
C116 0.057(8) 0.068(8) 0.060(7) 0.009(7) -0.013(6) 0.002(6)
C117 0.042(7) 0.091(10) 0.046(6) -0.006(7) -0.003(5) 0.017(6)
C118 0.018(5) 0.064(7) 0.066(7) -0.011(5) 0.017(5) 0.004(5)
C119 0.040(6) 0.082(8) 0.046(5) -0.015(6) -0.011(5) 0.005(6)
C120 0.032(6) 0.101(9) 0.025(4) 0.007(6) 0.007(4) -0.001(5)
C121 0.038(6) 0.064(7) 0.041(5) -0.011(6) -0.001(4) -0.004(5)
C122 0.017(5) 0.075(8) 0.055(6) -0.000(5) 0.010(4) 0.008(5)
C123 0.032(6) 0.061(7) 0.041(5) -0.005(5) 0.002(4) 0.001(5)
C124 0.031(6) 0.081(9) 0.046(5) -0.007(6) 0.014(5) -0.004(5)
C125 0.019(4) 0.054(6) 0.041(4) 0.003(4) 0.003(4) 0.004(4)
C126 0.014(4) 0.072(7) 0.040(4) -0.006(5) 0.003(4) 0.015(5)
C127 0.042(7) 0.047(7) 0.067(7) 0.008(5) 0.001(5) 0.002(5)
C128 0.015(5) 0.115(11) 0.070(7) 0.010(6) 0.017(5) 0.017(7)
C129 0.034(6) 0.065(8) 0.079(8) -0.009(5) 0.004(6) 0.000(6)
C130 0.046(7) 0.068(8) 0.069(7) -0.013(6) -0.003(6) 0.001(6)
C131 0.033(6) 0.062(7) 0.048(5) -0.004(5) 0.014(5) -0.003(5)
C132 0.021(5) 0.091(10) 0.061(6) -0.003(6) 0.001(5) -0.003(6)
C133 0.038(7) 0.092(10) 0.060(7) -0.021(7) 0.006(5) 0.005(6)
C134 0.034(6) 0.105(11) 0.052(6) 0.014(7) -0.011(5) -0.003(6)
C135 0.061(8) 0.079(9) 0.050(6) 0.002(7) 0.010(6) 0.010(6)
C136 0.032(6) 0.055(7) 0.066(7) -0.002(5) -0.003(5) 0.014(5)
C137 0.051(8) 0.068(8) 0.060(7) 0.019(6) -0.013(6) -0.001(6)
C138 0.082(10) 0.056(8) 0.061(7) 0.005(7) -0.010(7) -0.012(6)
C139 0.054(7) 0.057(7) 0.053(6) 0.001(6) 0.012(5) -0.013(5)
C140 0.045(7) 0.065(8) 0.074(8) 0.004(6) -0.025(6) -0.008(6)
C141 0.054(4) 0.087(5) 0.088(4) 0.008(3) -0.001(3) -0.006(3)
C142 0.054(4) 0.095(5) 0.091(4) 0.007(4) -0.003(4) -0.002(4)
C143 0.056(4) 0.096(5) 0.093(4) 0.010(4) -0.004(4) -0.004(4)
C144 0.060(4) 0.093(5) 0.095(4) 0.011(4) -0.004(4) -0.004(4)
C145 0.058(4) 0.085(5) 0.095(4) 0.009(4) -0.004(4) -0.007(4)
C146 0.045(4) 0.074(4) 0.086(4) 0.010(3) -0.000(3) -0.014(3)
C147 0.121(13) 0.045(7) 0.106(10) 0.001(8) 0.020(9) -0.004(7)
C148 0.155(12) 0.075(9) 0.111(10) -0.014(9) -0.004(10) 0.001(8)
C149 0.176(14) 0.058(9) 0.166(13) -0.034(10) 0.019(12) -0.002(9)
C150 0.175(14) 0.066(9) 0.123(11) -0.006(10) 0.010(11) 0.002(8)
C151 0.170(15) 0.063(9) 0.163(13) -0.027(10) 0.037(12) -0.018(9)
C152 0.195(15) 0.064(9) 0.149(12) -0.024(10) 0.043(12) 0.001(9)
C153 0.197(14) 0.051(8) 0.185(13) -0.018(9) 0.054(12) 0.007(9)
C154 0.230(19) 0.048(8) 0.210(17) 0.015(11) 0.094(15) 0.040(10)
C155 0.168(10) 0.098(8) 0.261(12) -0.022(8) 0.104(9) -0.032(8)
C156 0.185(11) 0.100(9) 0.265(13) -0.019(9) 0.097(11) -0.031(10)
C157 0.199(12) 0.100(9) 0.265(14) -0.020(9) 0.093(11) -0.034(10)
C158 0.196(12) 0.089(9) 0.268(14) -0.041(9) 0.093(11) -0.026(10)
C159 0.178(11) 0.076(8) 0.267(14) -0.051(8) 0.103(10) -0.023(9)
C160 0.163(10) 0.071(7) 0.267(13) -0.039(7) 0.106(9) -0.022(8)
C161 0.094(12) 0.120(13) 0.164(14) -0.053(10) 0.032(11) 0.009(12)
C162 0.077(9) 0.082(9) 0.123(10) -0.035(7) 0.008(8) 0.014(8)
C163 0.063(9) 0.085(9) 0.115(10) -0.019(7) 0.004(8) -0.011(8)
C164 0.084(9) 0.080(9) 0.104(9) -0.026(8) -0.006(8) 0.031(7)
C165 0.069(9) 0.081(9) 0.098(9) -0.016(7) 0.012(7) 0.011(7)
C166 0.053(7) 0.071(8) 0.076(7) -0.014(6) 0.012(6) 0.018(6)
C167 0.058(7) 0.080(8) 0.069(7) -0.026(6) 0.006(6) 0.018(6)
C168 0.044(7) 0.081(9) 0.066(7) -0.021(6) 0.009(6) 0.016(6)
H36 0.0655 0.0655 0.0655 0.0000 0.0000 0.0000
H37 0.0634 0.0634 0.0634 0.0000 0.0000 0.0000
H39 0.0592 0.0592 0.0592 0.0000 0.0000 0.0000

loop_
_atom_type_symbol
_atom_type_description
_atom_type_scat_dispersion_real
_atom_type_scat_dispersion_imag
_atom_type_scat_source
C C 0.0033 0.0016
;
International Tables for Crystallography
(1992, Vol. C, Tables 4.2.6.8 and 6.1.1.4)
;
H H 0.0000 0.0000
;
International Tables for Crystallography
(1992, Vol. C, Table 6.1.1.4)
;
N N 0.0061 0.0033
;
International Tables for Crystallography
(1992, Vol. C, Tables 4.2.6.8 and 6.1.1.4)
;
Pd Pd -0.9988 1.0072
;
International Tables for Crystallography
(1992, Vol. C, Tables 4.2.6.8 and 6.1.1.4)
;
Cl Cl 0.1484 0.1585
;
International Tables for Crystallography
(1992, Vol. C, Tables 4.2.6.8 and 6.1.1.4)
;
O O 0.0106 0.0060
;
International Tables for Crystallography
(1992, Vol. C, Tables 4.2.6.8 and 6.1.1.4)
;

loop_
_geom_angle_atom_site_label_1
_geom_angle_atom_site_label_2
_geom_angle_atom_site_label_3
_geom_angle
_geom_angle_publ_flag
Cl1 Pd1 Cl2 94.23(10) yes
Cl1 Pd1 N1 90.3(3) yes
Cl1 Pd1 N2 175.7(2) yes
Cl2 Pd1 N1 171.6(3) yes
Cl2 Pd1 N2 89.7(3) yes
N1 Pd1 N2 86.1(4) yes
Cl3 Pd2 Cl4 93.09(11) yes
Cl3 Pd2 N3 90.2(3) yes
Cl3 Pd2 N4 175.4(3) yes
Cl4 Pd2 N3 176.3(3) yes
Cl4 Pd2 N4 91.3(3) yes
N3 Pd2 N4 85.5(4) yes
Cl5 Pd3 Cl6 93.37(12) yes
Cl5 Pd3 N5 91.3(3) yes
Cl5 Pd3 N6 172.3(3) yes
Cl6 Pd3 N5 175.0(3) yes
Cl6 Pd3 N6 92.9(3) yes
N5 Pd3 N6 82.7(4) yes
Cl7 Pd4 Cl8 93.75(11) yes
Cl7 Pd4 N7 90.5(3) yes
Cl7 Pd4 N8 174.9(3) yes
Cl8 Pd4 N7 175.7(3) yes
Cl8 Pd4 N8 90.6(3) yes
N7 Pd4 N8 85.1(4) yes
Cl9 Pd5 Cl10 91.60(18) yes
Cl9 Pd5 N9 90.2(4) yes
Cl9 Pd5 N10 175.2(4) yes
Cl10 Pd5 N9 170.3(4) yes
Cl10 Pd5 N10 93.0(4) yes
N9 Pd5 N10 85.5(5) yes
Cl11 Pd6 Cl12 93.8(3) yes
Cl11 Pd6 N11 94.6(5) yes
Cl11 Pd6 N12 174.7(6) yes
Cl12 Pd6 N11 171.4(5) yes
Cl12 Pd6 N12 89.4(6) yes
N11 Pd6 N12 82.4(7) yes
Cl13 Pd7 Cl14 93.78(9) yes
Cl13 Pd7 N13 91.4(3) yes
Cl13 Pd7 N14 174.2(3) yes
Cl14 Pd7 N13 171.8(3) yes
Cl14 Pd7 N14 91.8(3) yes
N13 Pd7 N14 83.3(4) yes
Cl15 Pd8 Cl16 93.24(11) yes
Cl15 Pd8 N15 91.1(3) yes
Cl15 Pd8 N16 174.9(3) yes
Cl16 Pd8 N15 175.3(3) yes
Cl16 Pd8 N16 91.9(3) yes
N15 Pd8 N16 83.7(4) yes
Cl17 Pd9 Cl18 93.37(12) yes
Cl17 Pd9 N17 90.7(3) yes
Cl17 Pd9 N18 173.4(3) yes
Cl18 Pd9 N17 175.0(3) yes
Cl18 Pd9 N18 91.8(3) yes
N17 Pd9 N18 84.4(4) yes
Cl19 Pd10 Cl20 93.91(10) yes
Cl19 Pd10 N19 92.1(3) yes
Cl19 Pd10 N20 175.9(3) yes
Cl20 Pd10 N19 173.7(3) yes
Cl20 Pd10 N20 90.1(3) yes
N19 Pd10 N20 83.9(4) yes
Cl21 Pd11 Cl22 92.05(18) yes
Cl21 Pd11 N21 89.8(4) yes
Cl21 Pd11 N22 176.4(4) yes
Cl22 Pd11 N21 173.0(4) yes
Cl22 Pd11 N22 91.4(4) yes
N21 Pd11 N22 86.9(5) yes
Cl23 Pd12 Cl24 93.2(3) yes
Cl23 Pd12 N23 93.9(5) yes
Cl23 Pd12 N24 178.1(7) yes
Cl24 Pd12 N23 172.8(5) yes
Cl24 Pd12 N24 88.7(7) yes
N23 Pd12 N24 84.3(8) yes
Pd1 N1 C1 106.7(6) yes
Pd1 N1 C42 112.0(5) yes
C1 N1 C42 112.4(8) yes
Pd1 N2 C6 107.7(7) yes
Pd1 N2 C7 117.0(7) yes
C6 N2 C7 111.5(8) yes
Pd2 N3 C14 110.2(7) yes
Pd2 N3 C15 108.4(6) yes
C14 N3 C15 117.4(9) yes
Pd2 N4 C20 106.0(7) yes
Pd2 N4 C21 115.1(8) yes
C20 N4 C21 115.7(9) yes
Pd3 N5 C28 107.2(7) yes
Pd3 N5 C29 108.9(6) yes
C28 N5 C29 113.8(9) yes
Pd3 N6 C34 110.8(6) yes
Pd3 N6 C35 116.7(7) yes
C34 N6 C35 112.4(9) yes
Pd4 N7 C43 106.4(7) yes
Pd4 N7 C84 113.7(8) yes
C43 N7 C84 112.5(9) yes
Pd4 N8 C48 108.3(7) yes
Pd4 N8 C49 111.9(7) yes
C48 N8 C49 114.0(8) yes
Pd5 N9 C56 117.5(8) yes
Pd5 N9 C57 109.9(8) yes
C56 N9 C57 112.2(10) yes
Pd5 N10 C62 101.9(8) yes
Pd5 N10 C63 113.8(9) yes
C62 N10 C63 118.6(11) yes
Pd6 N11 C70 127.2(12) yes
Pd6 N11 C71 117.9(12) yes
C70 N11 C71 103.7(15) yes
Pd6 N12 C76 107.2(12) yes
Pd6 N12 C77 105.2(10) yes
C76 N12 C77 110.9(14) yes
Pd7 N13 C85 106.6(6) yes
Pd7 N13 C126 109.1(6) yes
C85 N13 C126 117.1(8) yes
Pd7 N14 C90 106.9(7) yes
Pd7 N14 C91 114.2(7) yes
C90 N14 C91 117.4(8) yes
Pd8 N15 C98 111.1(7) yes
Pd8 N15 C99 108.0(6) yes
C98 N15 C99 111.8(8) yes
Pd8 N16 C104 108.4(7) yes
Pd8 N16 C105 115.0(8) yes
C104 N16 C105 114.5(9) yes
Pd9 N17 C112 110.6(7) yes
Pd9 N17 C113 107.8(5) yes
C112 N17 C113 115.8(9) yes
Pd9 N18 C118 108.0(6) yes
Pd9 N18 C119 117.8(8) yes
C118 N18 C119 115.7(10) yes
Pd10 N19 C127 107.1(7) yes
Pd10 N19 C168 113.8(8) yes
C127 N19 C168 117.1(9) yes
Pd10 N20 C132 109.7(6) yes
Pd10 N20 C133 109.0(7) yes
C132 N20 C133 115.2(9) yes
Pd11 N21 C140 121.2(9) yes
Pd11 N21 C141 106.7(9) yes
C140 N21 C141 114.8(11) yes
Pd11 N22 C146 101.5(7) yes
Pd11 N22 C147 118.4(8) yes
C146 N22 C147 108.8(9) yes
Pd12 N23 C154 118.4(12) yes
Pd12 N23 C155 105.1(11) yes
C154 N23 C155 122.7(13) yes
Pd12 N24 C160 110.5(12) yes
Pd12 N24 C161 108.4(12) yes
C160 N24 C161 115.9(16) yes
N1 C1 C2 122.0(9) yes
N1 C1 C6 118.9(9) yes
C2 C1 C6 119.2(10) yes
Cl1G C1G C2G 113.5(15) yes
Cl1G C1G C6G 120.3(17) yes
C2G C1G C6G 126.2(18) yes
N1S C1S C1T 176.9(12) yes
C1 C2 C3 119.3(10) yes
C1G C2G C3G 116.4(18) yes
N2S C2S C2T 177.0(13) yes
C2 C3 C4 122.1(11) yes
C2G C3G C4G 117.0(19) yes
C2G C3G C7G 116(2) yes
C4G C3G C7G 126(3) yes
N3S C3S C3T 170(3) yes
C3 C4 C5 116.8(12) yes
C3G C4G C5G 128(3) yes
N4S C4S C4T 178(4) yes
C4G C5G C6G 113(3) yes
C4 C5 C6 121.6(12) yes
N5S C5S C5T 161(4) yes
C1G C6G C5G 119(2) yes
N2 C6 C1 116.9(10) yes
N2 C6 C5 122.0(10) yes
C1 C6 C5 120.9(10) yes
N2 C7 C8 113.4(8) yes
O1G C7G C3G 109(2) yes
O1G C7G C8G 109(3) yes
C3G C7G C8G 117(3) yes
C7 C8 C9 121.1(9) yes
C7 C8 C10 121.3(9) yes
C9 C8 C10 117.6(9) yes
C8 C9 C11 122.0(9) yes
Cl2G C9G C10G 112(2) yes
Cl2G C9G C14G 127(2) yes
C10G C9G C14G 121(3) yes
C8 C10 C12 120.1(10) yes
C9G C10G C11G 121(3) yes
C9 C11 C13 119.4(10) yes
C10G C11G C12G 115(3) yes
C10G C11G C15G 117(3) yes
C12G C11G C15G 128(3) yes
C10 C12 C13 122.5(10) yes
C11G C12G C13G 121(3) yes
C11 C13 C12 118.1(9) yes
C11 C13 C14 118.8(9) yes
C12 C13 C14 123.1(9) yes
C12G C13G C14G 122(3) yes
N3 C14 C13 112.4(8) yes
C9G C14G C13G 119(3) yes
N3 C15 C16 126.1(10) yes
N3 C15 C20 116.1(10) yes
C16 C15 C20 117.4(12) yes
C15 C16 C17 122.2(12) yes
Cl3G C16G C17G 123(3) yes
Cl3G C16G C21G 110(3) yes
C17G C16G C21G 127(3) yes
C16 C17 C18 118.8(13) yes
C16G C17G C18G 118(3) yes
C17 C18 C19 122.2(16) yes
C17G C18G C19G 118(3) yes
C17G C18G C22G 109(3) yes
C19G C18G C22G 133(3) yes
C18 C19 C20 119.9(13) yes
C18G C19G C20G 123(3) yes
N4 C20 C15 119.6(11) yes
N4 C20 C19 121.1(9) yes
C15 C20 C19 118.9(11) yes
C19G C20G C21G 118(3) yes
N4 C21 C22 113.2(10) yes
C16G C21G C20G 113(3) yes
C21 C22 C23 118.3(10) yes
C21 C22 C24 123.9(12) yes
C23 C22 C24 117.8(11) yes
O2G C22G C18G 116(3) yes
O2G C22G C23G 103(4) yes
C18G C22G C23G 109(3) yes
C22 C23 C25 121.6(11) yes
C22 C24 C26 122.8(13) yes
C23 C25 C27 116.6(12) yes
C24 C26 C27 120.8(11) yes
C25 C27 C26 120.5(10) yes
C25 C27 C28 118.1(12) yes
C26 C27 C28 121.4(10) yes
N5 C28 C27 115.4(9) yes
N5 C29 C30 121.2(8) yes
N5 C29 C34 115.2(9) yes
C30 C29 C34 123.5(10) yes
C29 C30 C31 119.3(10) yes
C30 C31 C32 120.1(11) yes
C31 C32 C33 118.9(11) yes
C32 C33 C34 120.7(10) yes
N6 C34 C29 120.1(10) yes
N6 C34 C33 122.7(8) yes
C29 C34 C33 117.1(10) yes
N6 C35 C36 110.9(7) yes
C35 C36 C37 116.3(10) yes
C35 C36 C38 120.6(10) yes
C37 C36 C38 123.1(9) yes
C36 C37 C39 117.2(11) yes
C36 C38 C40 119.8(10) yes
C37 C39 C41 120.3(11) yes
C38 C40 C41 119.3(10) yes
C39 C41 C40 120.0(9) yes
C39 C41 C42 120.0(11) yes
C40 C41 C42 119.9(10) yes
N1 C42 C41 112.4(7) yes
N7 C43 C44 120.8(10) yes
N7 C43 C48 117.0(10) yes
C44 C43 C48 122.0(11) yes
C43 C44 C45 121.3(14) yes
C44 C45 C46 119.2(13) yes
C45 C46 C47 119.5(12) yes
C46 C47 C48 118.6(11) yes
N8 C48 C43 119.5(10) yes
N8 C48 C47 121.2(10) yes
C43 C48 C47 119.3(10) yes
N8 C49 C50 116.1(9) yes
C49 C50 C51 118.9(9) yes
C49 C50 C52 125.0(10) yes
C51 C50 C52 116.0(10) yes
C50 C51 C53 121.4(11) yes
C50 C52 C54 125.4(12) yes
C51 C53 C55 121.3(11) yes
C52 C54 C55 117.3(11) yes
C53 C55 C54 118.4(11) yes
C53 C55 C56 122.7(11) yes
C54 C55 C56 118.9(11) yes
N9 C56 C55 111.4(11) yes
N9 C57 C58 126.7(11) yes
N9 C57 C62 109.2(10) yes
C58 C57 C62 124.1(12) yes
C57 C58 C59 121.0(12) yes
C58 C59 C60 122.6(12) yes
C59 C60 C61 114.9(13) yes
C60 C61 C62 126.5(11) yes
N10 C62 C57 128.6(11) yes
N10 C62 C61 121.4(9) yes
C57 C62 C61 110.0(10) yes
N10 C63 C64 119.9(16) yes
C63 C64 C65 124.2(17) yes
C63 C64 C66 123.4(18) yes
C65 C64 C66 112.4(17) yes
C64 C65 C67 122.2(18) yes
C64 C66 C68 128.5(19) yes
C65 C67 C69 125(2) yes
C66 C68 C69 117.2(19) yes
C67 C69 C68 113(2) yes
C67 C69 C70 128(2) yes
C68 C69 C70 116(2) yes
N11 C70 C69 113.9(17) yes
N11 C71 C72 132.6(17) yes
N11 C71 C76 110.4(18) yes
C72 C71 C76 117.0(16) yes
C71 C72 C73 120.3(19) yes
C72 C73 C74 120(2) yes
C73 C74 C75 118.3(18) yes
C74 C75 C76 120.0(19) yes
N12 C76 C71 117.2(16) yes
N12 C76 C75 118.4(18) yes
C71 C76 C75 124(2) yes
N12 C77 C78 105.6(16) yes
C77 C78 C79 127.3(18) yes
C77 C78 C80 111.5(17) yes
C79 C78 C80 121.0(17) yes
C78 C79 C81 119.2(17) yes
C78 C80 C82 117.2(15) yes
C79 C81 C83 127.6(16) yes
C80 C82 C83 118.3(14) yes
C81 C83 C82 116.2(14) yes
C81 C83 C84 123.0(13) yes
C82 C83 C84 120.8(13) yes
N7 C84 C83 113.6(10) yes
N13 C85 C86 117.7(10) yes
N13 C85 C90 119.8(10) yes
C86 C85 C90 122.5(12) yes
C85 C86 C87 115.0(10) yes
C86 C87 C88 122.3(11) yes
C87 C88 C89 122.8(13) yes
C88 C89 C90 114.3(11) yes
N14 C90 C85 119.3(11) yes
N14 C90 C89 117.8(10) yes
C85 C90 C89 122.9(11) yes
N14 C91 C92 109.1(9) yes
C91 C92 C93 122.0(9) yes
C91 C92 C94 121.6(10) yes
C93 C92 C94 116.2(9) yes
C92 C93 C95 124.3(10) yes
C92 C94 C96 123.3(11) yes
C93 C95 C97 120.0(11) yes
C94 C96 C97 117.1(10) yes
C95 C97 C96 119.0(10) yes
C95 C97 C98 122.2(11) yes
C96 C97 C98 118.7(10) yes
N15 C98 C97 113.5(10) yes
N15 C99 C100 119.1(9) yes
N15 C99 C104 119.5(10) yes
C100 C99 C104 121.1(11) yes
C99 C100 C101 114.7(12) yes
C100 C101 C102 123.9(15) yes
C101 C102 C103 119.1(14) yes
C102 C103 C104 117.2(12) yes
N16 C104 C99 118.4(12) yes
N16 C104 C103 118.1(11) yes
C99 C104 C103 123.5(12) yes
N16 C105 C106 111.2(9) yes
C105 C106 C107 121.2(10) yes
C105 C106 C108 119.3(12) yes
C107 C106 C108 119.5(10) yes
C106 C107 C109 119.1(10) yes
C106 C108 C110 120.5(12) yes
C107 C109 C111 125.3(12) yes
C108 C110 C111 118.3(10) yes
C109 C111 C110 117.3(9) yes
C109 C111 C112 120.5(11) yes
C110 C111 C112 122.1(10) yes
N17 C112 C111 114.3(8) yes
N17 C113 C114 116.3(8) yes
N17 C113 C118 114.7(9) yes
C114 C113 C118 129.0(11) yes
C113 C114 C115 113.2(10) yes
C114 C115 C116 117.1(12) yes
C115 C116 C117 122.0(12) yes
C116 C117 C118 119.2(11) yes
N18 C118 C113 121.7(10) yes
N18 C118 C117 119.1(10) yes
C113 C118 C117 119.1(11) yes
N18 C119 C120 111.2(8) yes
C119 C120 C121 119.9(11) yes
C119 C120 C122 120.9(11) yes
C121 C120 C122 119.3(10) yes
C120 C121 C123 120.2(11) yes
C120 C122 C124 120.1(11) yes
C121 C123 C125 122.8(11) yes
C122 C124 C125 118.6(11) yes
C123 C125 C124 118.9(9) yes
C123 C125 C126 120.2(9) yes
C124 C125 C126 120.7(9) yes
N13 C126 C125 110.0(7) yes
N19 C127 C128 121.4(10) yes
N19 C127 C132 120.5(10) yes
C128 C127 C132 118.1(10) yes
C127 C128 C129 119.5(10) yes
C128 C129 C130 121.5(12) yes
C129 C130 C131 118.3(11) yes
C130 C131 C132 121.3(10) yes
N20 C132 C127 114.7(9) yes
N20 C132 C131 124.1(9) yes
C127 C132 C131 121.1(11) yes
N20 C133 C134 113.1(11) yes
C133 C134 C135 116.7(10) yes
C133 C134 C136 124.1(11) yes
C135 C134 C136 119.1(11) yes
C134 C135 C137 119.9(11) yes
C134 C136 C138 119.8(11) yes
C135 C137 C139 120.9(12) yes
C136 C138 C139 123.7(11) yes
C137 C139 C138 116.3(11) yes
C137 C139 C140 122.2(11) yes
C138 C139 C140 121.5(11) yes
N21 C140 C139 111.3(11) yes
N21 C141 C142 122.7(12) yes
N21 C141 C146 114.2(11) yes
C142 C141 C146 123.1(12) yes
C141 C142 C143 119.7(13) yes
C142 C143 C144 124.4(13) yes
C143 C144 C145 115.1(12) yes
C144 C145 C146 116.7(11) yes
N22 C146 C141 124.4(11) yes
N22 C146 C145 117.5(10) yes
C141 C146 C145 116.8(11) yes
N22 C147 C148 111.2(11) yes
C147 C148 C149 116.7(13) yes
C147 C148 C150 123.5(13) yes
C149 C148 C150 119.7(14) yes
C148 C149 C151 118.4(16) yes
C148 C150 C152 121.9(15) yes
C149 C151 C153 121.5(15) yes
C150 C152 C153 119.9(18) yes
C151 C153 C152 118.3(16) yes
C151 C153 C154 120.7(14) yes
C152 C153 C154 121.0(17) yes
N23 C154 C153 108.7(15) yes
N23 C155 C156 116.9(16) yes
N23 C155 C160 123.7(18) yes
C156 C155 C160 119.4(16) yes
C155 C156 C157 117.8(19) yes
C156 C157 C158 122(2) yes
C157 C158 C159 116.5(19) yes
C158 C159 C160 119.7(19) yes
N24 C160 C155 108.7(16) yes
N24 C160 C159 127.2(17) yes
C155 C160 C159 124.1(19) yes
N24 C161 C162 109.7(15) yes
C161 C162 C163 118.5(18) yes
C161 C162 C164 125.7(17) yes
C163 C162 C164 115.7(16) yes
C162 C163 C165 123.4(17) yes
C162 C164 C166 120.6(15) yes
C163 C165 C167 119.2(15) yes
C164 C166 C167 124.1(14) yes
C165 C167 C166 116.9(14) yes
C165 C167 C168 119.0(12) yes
C166 C167 C168 124.1(12) yes
N19 C168 C167 112.0(11) yes
Pd1 N1 H1N 108.550 no
C1 N1 H1N 108.552 no
C42 N1 H1N 108.545 no
Pd1 N2 H2N 106.678 no
C6 N2 H2N 106.647 no
C7 N2 H2N 106.649 no
Pd2 N3 H3N 106.801 no
C14 N3 H3N 106.790 no
C15 N3 H3N 106.758 no
Pd2 N4 H4N 106.493 no
C20 N4 H4N 106.486 no
C21 N4 H4N 106.494 no
Pd3 N5 H5N 108.959 no
C28 N5 H5N 108.949 no
C29 N5 H5N 108.936 no
Pd3 N6 H6N 105.244 no
C34 N6 H6N 105.278 no
C35 N6 H6N 105.274 no
Pd4 N7 H7N 108.006 no
C43 N7 H7N 108.014 no
C84 N7 H7N 108.014 no
Pd4 N8 H8N 107.454 no
C48 N8 H8N 107.465 no
C49 N8 H8N 107.430 no
Pd5 N9 H9N 105.382 no
C56 N9 H9N 105.408 no
C57 N9 H9N 105.391 no
Pd5 N10 H10N 107.307 no
C62 N10 H10N 107.313 no
C63 N10 H10N 107.302 no
Pd6 N11 H11N 101.112 no
C70 N11 H11N 101.106 no
C71 N11 H11N 101.113 no
Pd6 N12 H12N 111.118 no
C76 N12 H12N 111.114 no
C77 N12 H12N 111.138 no
Pd7 N13 H13N 107.918 no
C85 N13 H13N 107.902 no
C126 N13 H13N 107.911 no
Pd7 N14 H14N 105.753 no
C90 N14 H14N 105.784 no
C91 N14 H14N 105.786 no
Pd8 N15 H15N 108.652 no
C98 N15 H15N 108.639 no
C99 N15 H15N 108.634 no
Pd8 N16 H16N 106.084 no
C104 N16 H16N 106.041 no
C105 N16 H16N 106.048 no
Pd9 N17 H17N 107.469 no
C112 N17 H17N 107.457 no
C113 N17 H17N 107.438 no
Pd9 N18 H18N 104.606 no
C118 N18 H18N 104.610 no
C119 N18 H18N 104.610 no
Pd10 N19 H19N 106.000 no
C127 N19 H19N 105.980 no
C168 N19 H19N 106.020 no
Pd10 N20 H20N 107.573 no
C132 N20 H20N 107.575 no
C133 N20 H20N 107.562 no
Pd11 N21 H21N 104.090 no
C140 N21 H21N 104.056 no
C141 N21 H21N 104.078 no
Pd11 N22 H22N 109.198 no
C146 N22 H22N 109.209 no
C147 N22 H22N 109.196 no
Pd12 N23 H23N 102.476 no
C154 N23 H23N 102.476 no
C155 N23 H23N 102.499 no
Pd12 N24 H24N 107.182 no
C160 N24 H24N 107.194 no
C161 N24 H24N 107.209 no
C1 C2 H2 120.342 no
C3 C2 H2 120.340 no
C2 C3 H3 118.928 no
C4 C3 H3 118.962 no
C3 C4 H4 121.608 no
C5 C4 H4 121.605 no
C4 C5 H5 119.239 no
C6 C5 H5 119.180 no
N2 C7 H7 108.912 no
N2 C7 H8 108.898 no
C8 C7 H7 108.895 no
C8 C7 H8 108.899 no
H7 C7 H8 107.727 no
C8 C9 H9 118.963 no
C11 C9 H9 119.020 no
C8 C10 H10 119.930 no
C12 C10 H10 119.950 no
C9 C11 H11 120.316 no
C13 C11 H11 120.307 no
C10 C12 H12 118.769 no
C13 C12 H12 118.762 no
N3 C14 H14 109.100 no
N3 C14 H15 109.103 no
C13 C14 H14 109.111 no
C13 C14 H15 109.119 no
H14 C14 H15 107.852 no
C15 C16 H16 118.905 no
C17 C16 H16 118.927 no
C16 C17 H17 120.595 no
C18 C17 H17 120.570 no
C17 C18 H18 118.877 no
C19 C18 H18 118.881 no
C18 C19 H19 120.069 no
C20 C19 H19 120.058 no
N4 C21 H21 108.942 no
N4 C21 H22 108.949 no
C22 C21 H21 108.938 no
C22 C21 H22 108.963 no
H21 C21 H22 107.755 no
C22 C23 H23 119.228 no
C25 C23 H23 119.210 no
C22 C24 H24 118.597 no
C26 C24 H24 118.612 no
C23 C25 H25 121.687 no
C27 C25 H25 121.684 no
C24 C26 H26 119.588 no
C27 C26 H26 119.651 no
N5 C28 H28 108.422 no
N5 C28 H29 108.426 no
C27 C28 H28 108.410 no
C27 C28 H29 108.430 no
H28 C28 H29 107.462 no
C29 C30 H30 120.325 no
C31 C30 H30 120.330 no
C30 C31 H31 119.929 no
C32 C31 H31 119.949 no
C31 C32 H32 120.529 no
C33 C32 H32 120.553 no
C32 C33 H33 119.639 no
C34 C33 H33 119.658 no
N6 C35 H35 109.462 no
N6 C35 H36 109.465 no
C36 C35 H35 109.457 no
C36 C35 H36 109.450 no
H35 C35 H36 108.044 no
C36 C37 H37 121.408 no
C39 C37 H37 121.402 no
C36 C38 H38 120.086 no
C40 C38 H38 120.085 no
C37 C39 H39 119.882 no
C41 C39 H39 119.864 no
C38 C40 H40 120.342 no
C41 C40 H40 120.333 no
N1 C42 H42 109.120 no
N1 C42 H43 109.115 no
C41 C42 H42 109.117 no
C41 C42 H43 109.122 no
H42 C42 H43 107.859 no
C43 C44 H44 119.321 no
C45 C44 H44 119.341 no
C44 C45 H45 120.415 no
C46 C45 H45 120.414 no
C45 C46 H46 120.254 no
C47 C46 H46 120.268 no
C46 C47 H47 120.708 no
C48 C47 H47 120.690 no
N8 C49 H49 108.269 no
N8 C49 H50 108.262 no
C50 C49 H49 108.257 no
C50 C49 H50 108.265 no
H49 C49 H50 107.378 no
C50 C51 H51 119.290 no
C53 C51 H51 119.276 no
C50 C52 H52 117.299 no
C54 C52 H52 117.302 no
C51 C53 H53 119.331 no
C55 C53 H53 119.340 no
C52 C54 H54 121.342 no
C55 C54 H54 121.336 no
N9 C56 H56 109.332 no
N9 C56 H57 109.359 no
C55 C56 H56 109.351 no
C55 C56 H57 109.367 no
H56 C56 H57 108.000 no
C57 C58 H58 119.527 no
C59 C58 H58 119.508 no
C58 C59 H59 118.693 no
C60 C59 H59 118.683 no
C59 C60 H60 122.592 no
C61 C60 H60 122.531 no
C60 C61 H61 116.726 no
C62 C61 H61 116.745 no
N10 C63 H63 107.338 no
N10 C63 H64 107.335 no
C64 C63 H63 107.333 no
C64 C63 H64 107.357 no
H63 C63 H64 106.903 no
C64 C65 H65 118.912 no
C67 C65 H65 118.931 no
C64 C66 H66 115.733 no
C68 C66 H66 115.729 no
C65 C67 H67 117.267 no
C69 C67 H67 117.262 no
C66 C68 H68 121.414 no
C69 C68 H68 121.375 no
N11 C70 H70 108.774 no
N11 C70 H71 108.768 no
C69 C70 H70 108.774 no
C69 C70 H71 108.750 no
H70 C70 H71 107.654 no
C71 C72 H72 119.852 no
C73 C72 H72 119.840 no
C72 C73 H73 120.018 no
C74 C73 H73 120.005 no
C73 C74 H74 120.871 no
C75 C74 H74 120.856 no
C74 C75 H75 120.034 no
C76 C75 H75 120.009 no
N12 C77 H77 110.630 no
N12 C77 H78 110.635 no
C78 C77 H77 110.620 no
C78 C77 H78 110.610 no
H77 C77 H78 108.752 no
C78 C79 H79 120.406 no
C81 C79 H79 120.426 no
C78 C80 H80 121.423 no
C82 C80 H80 121.403 no
C79 C81 H81 116.229 no
C83 C81 H81 116.212 no
C80 C82 H82 120.839 no
C83 C82 H82 120.832 no
N7 C84 H84 108.849 no
N7 C84 H85 108.837 no
C83 C84 H84 108.860 no
C83 C84 H85 108.865 no
H84 C84 H85 107.708 no
C85 C86 H86 122.487 no
C87 C86 H86 122.532 no
C86 C87 H87 118.845 no
C88 C87 H87 118.838 no
C87 C88 H88 118.629 no
C89 C88 H88 118.619 no
C88 C89 H89 122.856 no
C90 C89 H89 122.853 no
N14 C91 H91 109.863 no
N14 C91 H92 109.862 no
C92 C91 H91 109.863 no
C92 C91 H92 109.844 no
H91 C91 H92 108.295 no
C92 C93 H93 117.859 no
C95 C93 H93 117.859 no
C92 C94 H94 118.320 no
C96 C94 H94 118.336 no
C93 C95 H95 119.998 no
C97 C95 H95 120.006 no
C94 C96 H96 121.423 no
C97 C96 H96 121.469 no
N15 C98 H98 108.884 no
N15 C98 H99 108.871 no
C97 C98 H98 108.869 no
C97 C98 H99 108.879 no
H98 C98 H99 107.714 no
C99 C100 H100 122.661 no
C101 C100 H100 122.617 no
C100 C101 H101 118.044 no
C102 C101 H101 118.023 no
C101 C102 H102 120.474 no
C103 C102 H102 120.470 no
C102 C103 H103 121.377 no
C104 C103 H103 121.378 no
N16 C105 H105 109.381 no
N16 C105 H106 109.390 no
C106 C105 H105 109.396 no
C106 C105 H106 109.390 no
H105 C105 H106 108.001 no
C106 C107 H107 120.457 no
C109 C107 H107 120.453 no
C106 C108 H108 119.776 no
C110 C108 H108 119.770 no
C107 C109 H109 117.352 no
C111 C109 H109 117.372 no
C108 C110 H110 120.839 no
C111 C110 H110 120.864 no
N17 C112 H112 108.680 no
N17 C112 H113 108.686 no
C111 C112 H112 108.686 no
C111 C112 H113 108.691 no
H112 C112 H113 107.610 no
C113 C114 H114 123.392 no
C115 C114 H114 123.404 no
C114 C115 H115 121.432 no
C116 C115 H115 121.433 no
C115 C116 H116 119.032 no
C117 C116 H116 119.006 no
C116 C117 H117 120.375 no
C118 C117 H117 120.380 no
N18 C119 H119 109.400 no
N18 C119 H120 109.409 no
C120 C119 H119 109.389 no
C120 C119 H120 109.418 no
H119 C119 H120 108.015 no
C120 C121 H121 119.916 no
C123 C121 H121 119.929 no
C120 C122 H122 119.957 no
C124 C122 H122 119.919 no
C121 C123 H123 118.580 no
C125 C123 H123 118.594 no
C122 C124 H124 120.719 no
C125 C124 H124 120.713 no
N13 C126 H126 109.652 no
N13 C126 H127 109.692 no
C125 C126 H126 109.646 no
C125 C126 H127 109.681 no
H126 C126 H127 108.152 no
C127 C128 H128 120.216 no
C129 C128 H128 120.236 no
C128 C129 H129 119.236 no
C130 C129 H129 119.229 no
C129 C130 H130 120.867 no
C131 C130 H130 120.860 no
C130 C131 H131 119.358 no
C132 C131 H131 119.384 no
N20 C133 H133 108.949 no
N20 C133 H134 108.947 no
C134 C133 H133 108.942 no
C134 C133 H134 108.955 no
H133 C133 H134 107.759 no
C134 C135 H135 120.061 no
C137 C135 H135 120.061 no
C134 C136 H136 120.088 no
C138 C136 H136 120.085 no
C135 C137 H137 119.566 no
C139 C137 H137 119.571 no
C136 C138 H138 118.139 no
C139 C138 H138 118.130 no
N21 C140 H140 109.346 no
N21 C140 H141 109.367 no
C139 C140 H140 109.378 no
C139 C140 H141 109.377 no
H140 C140 H141 108.010 no
C141 C142 H142 120.136 no
C143 C142 H142 120.159 no
C142 C143 H143 117.770 no
C144 C143 H143 117.794 no
C143 C144 H144 122.457 no
C145 C144 H144 122.483 no
C144 C145 H145 121.637 no
C146 C145 H145 121.632 no
N22 C147 H147 109.388 no
N22 C147 H148 109.397 no
C148 C147 H147 109.405 no
C148 C147 H148 109.380 no
H147 C147 H148 108.025 no
C148 C149 H149 120.787 no
C151 C149 H149 120.771 no
C148 C150 H150 119.064 no
C152 C150 H150 119.048 no
C149 C151 H151 119.275 no
C153 C151 H151 119.260 no
C150 C152 H152 120.037 no
C153 C152 H152 120.040 no
N23 C154 H154 109.966 no
N23 C154 H155 109.950 no
C153 C154 H154 109.956 no
C153 C154 H155 109.950 no
H154 C154 H155 108.351 no
C155 C156 H156 121.114 no
C157 C156 H156 121.092 no
C156 C157 H157 118.812 no
C158 C157 H157 118.813 no
C157 C158 H158 121.735 no
C159 C158 H158 121.740 no
C158 C159 H159 120.172 no
C160 C159 H159 120.158 no
N24 C161 H161 109.738 no
N24 C161 H162 109.723 no
C162 C161 H161 109.728 no
C162 C161 H162 109.729 no
H161 C161 H162 108.203 no
C162 C163 H163 118.316 no
C165 C163 H163 118.313 no
C162 C164 H164 119.698 no
C166 C164 H164 119.663 no
C163 C165 H165 120.419 no
C167 C165 H165 120.405 no
C164 C166 H166 117.961 no
C167 C166 H166 117.981 no
N19 C168 H168 109.240 no
N19 C168 H169 109.221 no
C167 C168 H168 109.202 no
C167 C168 H169 109.194 no
H168 C168 H169 107.909 no

loop_
_geom_bond_atom_site_label_1
_geom_bond_atom_site_label_2
_geom_bond_distance
_geom_bond_publ_flag
Pd1 Cl1 2.309(3) yes
Pd1 Cl2 2.312(3) yes
Pd1 N1 2.041(7) yes
Pd1 N2 2.069(11) yes
Pd2 Cl3 2.296(4) yes
Pd2 Cl4 2.299(3) yes
Pd2 N3 2.050(9) yes
Pd2 N4 2.067(10) yes
Pd3 Cl5 2.314(4) yes
Pd3 Cl6 2.288(4) yes
Pd3 N5 2.075(10) yes
Pd3 N6 2.027(10) yes
Pd4 Cl7 2.311(3) yes
Pd4 Cl8 2.295(3) yes
Pd4 N7 2.062(9) yes
Pd4 N8 2.023(9) yes
Pd5 Cl9 2.305(5) yes
Pd5 Cl10 2.306(5) yes
Pd5 N9 2.013(11) yes
Pd5 N10 1.971(11) yes
Pd6 Cl11 2.292(7) yes
Pd6 Cl12 2.303(9) yes
Pd6 N11 1.798(15) yes
Pd6 N12 2.049(16) yes
Pd7 Cl13 2.321(3) yes
Pd7 Cl14 2.304(2) yes
Pd7 N13 2.056(8) yes
Pd7 N14 2.059(9) yes
Pd8 Cl15 2.311(4) yes
Pd8 Cl16 2.312(3) yes
Pd8 N15 2.032(8) yes
Pd8 N16 2.040(10) yes
Pd9 Cl17 2.304(4) yes
Pd9 Cl18 2.296(3) yes
Pd9 N17 2.022(9) yes
Pd9 N18 2.048(9) yes
Pd10 Cl19 2.300(3) yes
Pd10 Cl20 2.305(3) yes
Pd10 N19 2.086(9) yes
Pd10 N20 2.036(8) yes
Pd11 Cl21 2.295(5) yes
Pd11 Cl22 2.296(5) yes
Pd11 N21 2.002(13) yes
Pd11 N22 2.006(6) yes
Pd12 Cl23 2.312(7) yes
Pd12 Cl24 2.322(8) yes
Pd12 N23 1.973(10) yes
Pd12 N24 1.981(14) yes
Cl1G C1G 1.764(17) yes
Cl2G C9G 1.82(4) yes
Cl3G C16G 1.75(4) yes
O1G C7G 1.38(4) yes
O2G C22G 1.54(5) yes
N1 C1 1.465(14) yes
N1 C42 1.531(11) yes
N1S C1S 1.173(16) yes
N2 C6 1.464(13) yes
N2 C7 1.490(12) yes
N2S C2S 1.138(15) yes
N3 C14 1.507(12) yes
N3 C15 1.458(17) yes
N3S C3S 1.13(4) yes
N4 C20 1.493(14) yes
N4 C21 1.448(15) yes
N4S C4S 1.28(5) yes
N5 C28 1.519(13) yes
N5 C29 1.476(14) yes
N5S C5S 1.08(5) yes
N6 C34 1.411(14) yes
N6 C35 1.549(13) yes
N7 C43 1.511(14) yes
N7 C84 1.550(17) yes
N8 C48 1.439(14) yes
N8 C49 1.556(15) yes
N9 C56 1.524(17) yes
N9 C57 1.386(18) yes
N10 C62 1.365(14) yes
N10 C63 1.538(19) yes
N11 C70 1.51(3) yes
N11 C71 1.48(2) yes
N12 C76 1.46(3) yes
N12 C77 1.71(3) yes
N13 C85 1.451(15) yes
N13 C126 1.529(12) yes
N14 C90 1.466(13) yes
N14 C91 1.566(12) yes
N15 C98 1.536(13) yes
N15 C99 1.455(14) yes
N16 C104 1.453(15) yes
N16 C105 1.508(13) yes
N17 C112 1.518(13) yes
N17 C113 1.594(14) yes
N18 C118 1.495(15) yes
N18 C119 1.455(13) yes
N19 C127 1.428(15) yes
N19 C168 1.483(17) yes
N20 C132 1.469(14) yes
N20 C133 1.473(17) yes
N21 C140 1.433(18) yes
N21 C141 1.478(17) yes
N22 C146 1.483(15) yes
N22 C147 1.498(15) yes
N23 C154 1.53(3) yes
N23 C155 1.49(3) yes
N24 C160 1.53(3) yes
N24 C161 1.50(3) yes
C1 C2 1.406(14) yes
C1 C6 1.429(15) yes
C1G C2G 1.34(3) yes
C1G C6G 1.39(3) yes
C1S C1T 1.368(16) yes
C2 C3 1.363(18) yes
C2G C3G 1.43(4) yes
C2S C2T 1.516(16) yes
C3 C4 1.404(18) yes
C3G C4G 1.37(4) yes
C3G C7G 1.46(3) yes
C3S C3T 1.30(3) yes
C4 C5 1.450(17) yes
C4G C5G 1.39(4) yes
C4S C4T 1.52(4) yes
C5G C6G 1.43(4) yes
C5 C6 1.305(19) yes
C5S C5T 1.46(5) yes
C7 C8 1.503(13) yes
C7G C8G 1.42(4) yes
C8 C9 1.398(15) yes
C8 C10 1.365(14) yes
C9 C11 1.412(14) yes
C9G C10G 1.42(4) yes
C9G C14G 1.39(5) yes
C10 C12 1.432(14) yes
C10G C11G 1.50(4) yes
C11 C13 1.402(15) yes
C11G C12G 1.47(5) yes
C11G C15G 1.56(4) yes
C12 C13 1.351(15) yes
C12G C13G 1.40(5) yes
C13 C14 1.500(13) yes
C13G C14G 1.42(5) yes
C15 C16 1.404(18) yes
C15 C20 1.407(15) yes
C16 C17 1.33(2) yes
C16G C17G 1.36(5) yes
C16G C21G 1.38(5) yes
C17 C18 1.41(2) yes
C17G C18G 1.37(4) yes
C18 C19 1.29(2) yes
C18G C19G 1.38(5) yes
C18G C22G 1.49(5) yes
C19 C20 1.428(18) yes
C19G C20G 1.40(5) yes
C20G C21G 1.41(6) yes
C21 C22 1.483(16) yes
C22 C23 1.34(2) yes
C22 C24 1.395(17) yes
C22G C23G 1.51(7) yes
C23 C25 1.487(16) yes
C24 C26 1.356(16) yes
C25 C27 1.388(16) yes
C26 C27 1.37(2) yes
C27 C28 1.477(15) yes
C29 C30 1.320(15) yes
C29 C34 1.370(11) yes
C30 C31 1.397(17) yes
C31 C32 1.425(15) yes
C32 C33 1.330(16) yes
C33 C34 1.456(16) yes
C35 C36 1.524(12) yes
C36 C37 1.401(17) yes
C36 C38 1.332(15) yes
C37 C39 1.425(13) yes
C38 C40 1.426(14) yes
C39 C41 1.393(17) yes
C40 C41 1.388(16) yes
C41 C42 1.471(13) yes
C43 C44 1.419(17) yes
C43 C48 1.363(15) yes
C44 C45 1.28(2) yes
C45 C46 1.49(2) yes
C46 C47 1.402(17) yes
C47 C48 1.408(16) yes
C49 C50 1.431(14) yes
C50 C51 1.435(14) yes
C50 C52 1.394(16) yes
C51 C53 1.351(15) yes
C52 C54 1.367(18) yes
C53 C55 1.429(18) yes
C54 C55 1.445(18) yes
C55 C56 1.516(18) yes
C57 C58 1.376(17) yes
C57 C62 1.385(14) yes
C58 C59 1.372(18) yes
C59 C60 1.357(18) yes
C60 C61 1.379(18) yes
C61 C62 1.508(17) yes
C63 C64 1.32(3) yes
C64 C65 1.40(3) yes
C64 C66 1.37(3) yes
C65 C67 1.36(3) yes
C66 C68 1.37(3) yes
C67 C69 1.39(3) yes
C68 C69 1.47(3) yes
C69 C70 1.55(4) yes
C71 C72 1.38(3) yes
C71 C76 1.36(3) yes
C72 C73 1.40(3) yes
C73 C74 1.41(3) yes
C74 C75 1.36(3) yes
C75 C76 1.35(3) yes
C77 C78 1.48(3) yes
C78 C79 1.38(3) yes
C78 C80 1.40(3) yes
C79 C81 1.31(3) yes
C80 C82 1.49(3) yes
C81 C83 1.36(3) yes
C82 C83 1.43(2) yes
C83 C84 1.43(2) yes
C85 C86 1.432(15) yes
C85 C90 1.293(15) yes
C86 C87 1.411(19) yes
C87 C88 1.303(19) yes
C88 C89 1.437(19) yes
C89 C90 1.417(17) yes
C91 C92 1.517(14) yes
C92 C93 1.333(15) yes
C92 C94 1.403(14) yes
C93 C95 1.342(14) yes
C94 C96 1.335(15) yes
C95 C97 1.351(15) yes
C96 C97 1.450(17) yes
C97 C98 1.517(15) yes
C99 C100 1.430(16) yes
C99 C104 1.311(15) yes
C100 C101 1.45(3) yes
C101 C102 1.28(3) yes
C102 C103 1.48(2) yes
C103 C104 1.36(2) yes
C105 C106 1.524(15) yes
C106 C107 1.403(19) yes
C106 C108 1.396(16) yes
C107 C109 1.323(14) yes
C108 C110 1.418(16) yes
C109 C111 1.379(15) yes
C110 C111 1.430(18) yes
C111 C112 1.471(14) yes
C113 C114 1.366(16) yes
C113 C118 1.275(13) yes
C114 C115 1.441(19) yes
C115 C116 1.393(18) yes
C116 C117 1.368(18) yes
C117 C118 1.329(17) yes
C119 C120 1.544(15) yes
C120 C121 1.332(17) yes
C120 C122 1.418(17) yes
C121 C123 1.383(14) yes
C122 C124 1.385(14) yes
C123 C125 1.329(15) yes
C124 C125 1.416(16) yes
C125 C126 1.561(12) yes
C127 C128 1.391(17) yes
C127 C132 1.416(16) yes
C128 C129 1.420(17) yes
C129 C130 1.363(17) yes
C130 C131 1.409(16) yes
C131 C132 1.356(15) yes
C133 C134 1.575(17) yes
C134 C135 1.411(18) yes
C134 C136 1.353(16) yes
C135 C137 1.367(18) yes
C136 C138 1.386(18) yes
C137 C139 1.430(16) yes
C138 C139 1.345(19) yes
C139 C140 1.486(17) yes
C141 C142 1.396(18) yes
C141 C146 1.310(17) yes
C142 C143 1.357(18) yes
C143 C144 1.34(2) yes
C144 C145 1.496(19) yes
C145 C146 1.499(17) yes
C147 C148 1.59(2) yes
C148 C149 1.39(2) yes
C148 C150 1.41(3) yes
C149 C151 1.42(3) yes
C150 C152 1.37(3) yes
C151 C153 1.41(3) yes
C152 C153 1.41(3) yes
C153 C154 1.54(3) yes
C155 C156 1.38(3) yes
C155 C160 1.33(3) yes
C156 C157 1.40(3) yes
C157 C158 1.41(3) yes
C158 C159 1.38(4) yes
C159 C160 1.36(3) yes
C161 C162 1.56(3) yes
C162 C163 1.31(3) yes
C162 C164 1.51(3) yes
C163 C165 1.41(3) yes
C164 C166 1.29(3) yes
C165 C167 1.42(2) yes
C166 C167 1.378(19) yes
C167 C168 1.50(2) yes
N1 H1N 0.930 no
N2 H2N 0.930 no
N3 H3N 0.930 no
N4 H4N 0.930 no
N5 H5N 0.930 no
N6 H6N 0.930 no
N7 H7N 0.930 no
N8 H8N 0.930 no
N9 H9N 0.930 no
N10 H10N 0.930 no
N11 H11N 0.930 no
N12 H12N 0.930 no
N13 H13N 0.930 no
N14 H14N 0.930 no
N15 H15N 0.930 no
N16 H16N 0.930 no
N17 H17N 0.930 no
N18 H18N 0.930 no
N19 H19N 0.930 no
N20 H20N 0.930 no
N21 H21N 0.930 no
N22 H22N 0.930 no
N23 H23N 0.930 no
N24 H24N 0.930 no
C2 H2 0.950 no
C3 H3 0.950 no
C4 H4 0.950 no
C5 H5 0.950 no
C7 H7 0.990 no
C7 H8 0.990 no
C9 H9 0.950 no
C10 H10 0.950 no
C11 H11 0.950 no
C12 H12 0.950 no
C14 H14 0.990 no
C14 H15 0.990 no
C16 H16 0.950 no
C17 H17 0.950 no
C18 H18 0.950 no
C19 H19 0.950 no
C21 H21 0.990 no
C21 H22 0.990 no
C23 H23 0.950 no
C24 H24 0.950 no
C25 H25 0.950 no
C26 H26 0.950 no
C28 H28 0.990 no
C28 H29 0.990 no
C30 H30 0.950 no
C31 H31 0.950 no
C32 H32 0.950 no
C33 H33 0.950 no
C35 H35 0.990 no
C35 H36 0.990 no
C37 H37 0.950 no
C38 H38 0.950 no
C39 H39 0.950 no
C40 H40 0.950 no
C42 H42 0.990 no
C42 H43 0.990 no
C44 H44 0.950 no
C45 H45 0.950 no
C46 H46 0.950 no
C47 H47 0.950 no
C49 H49 0.990 no
C49 H50 0.990 no
C51 H51 0.950 no
C52 H52 0.950 no
C53 H53 0.950 no
C54 H54 0.950 no
C56 H56 0.990 no
C56 H57 0.990 no
C58 H58 0.950 no
C59 H59 0.950 no
C60 H60 0.950 no
C61 H61 0.950 no
C63 H63 0.990 no
C63 H64 0.990 no
C65 H65 0.950 no
C66 H66 0.950 no
C67 H67 0.950 no
C68 H68 0.950 no
C70 H70 0.990 no
C70 H71 0.990 no
C72 H72 0.950 no
C73 H73 0.950 no
C74 H74 0.950 no
C75 H75 0.950 no
C77 H77 0.990 no
C77 H78 0.990 no
C79 H79 0.950 no
C80 H80 0.950 no
C81 H81 0.950 no
C82 H82 0.950 no
C84 H84 0.990 no
C84 H85 0.990 no
C86 H86 0.950 no
C87 H87 0.950 no
C88 H88 0.950 no
C89 H89 0.950 no
C91 H91 0.990 no
C91 H92 0.990 no
C93 H93 0.950 no
C94 H94 0.950 no
C95 H95 0.950 no
C96 H96 0.950 no
C98 H98 0.990 no
C98 H99 0.990 no
C100 H100 0.950 no
C101 H101 0.950 no
C102 H102 0.950 no
C103 H103 0.950 no
C105 H105 0.990 no
C105 H106 0.990 no
C107 H107 0.950 no
C108 H108 0.950 no
C109 H109 0.950 no
C110 H110 0.950 no
C112 H112 0.990 no
C112 H113 0.990 no
C114 H114 0.950 no
C115 H115 0.950 no
C116 H116 0.950 no
C117 H117 0.950 no
C119 H119 0.990 no
C119 H120 0.990 no
C121 H121 0.950 no
C122 H122 0.950 no
C123 H123 0.950 no
C124 H124 0.950 no
C126 H126 0.990 no
C126 H127 0.990 no
C128 H128 0.950 no
C129 H129 0.950 no
C130 H130 0.950 no
C131 H131 0.950 no
C133 H133 0.990 no
C133 H134 0.990 no
C135 H135 0.950 no
C136 H136 0.950 no
C137 H137 0.950 no
C138 H138 0.950 no
C140 H140 0.990 no
C140 H141 0.990 no
C142 H142 0.950 no
C143 H143 0.950 no
C144 H144 0.950 no
C145 H145 0.950 no
C147 H147 0.990 no
C147 H148 0.990 no
C149 H149 0.950 no
C150 H150 0.950 no
C151 H151 0.950 no
C152 H152 0.950 no
C154 H154 0.990 no
C154 H155 0.990 no
C156 H156 0.950 no
C157 H157 0.950 no
C158 H158 0.950 no
C159 H159 0.950 no
C161 H161 0.990 no
C161 H162 0.990 no
C163 H163 0.950 no
C164 H164 0.950 no
C165 H165 0.950 no
C166 H166 0.950 no
C168 H168 0.990 no
C168 H169 0.990 no

loop_
_geom_contact_atom_site_label_1
_geom_contact_atom_site_label_2
_geom_contact_distance
_geom_contact_publ_flag
_geom_contact_site_symmetry_2
Pd1 C8 3.346(10) no .
Pd1 C9 3.583(10) no .
Pd2 C22 3.245(12) no .
Pd2 C23 3.305(11) no .
Pd3 C36 3.363(9) no .
Pd3 C37 3.581(10) no .
Pd4 C81 3.293(18) no .
Pd4 C83 3.226(14) no .
Pd5 C55 3.512(13) no .
Pd5 C64 3.447(17) no .
Pd6 C67 3.363(19) no .
Pd6 C69 3.35(3) no .
Pd7 C92 3.307(10) no .
Pd7 C93 3.536(10) no .
Pd8 C106 3.266(11) no .
Pd8 C107 3.312(11) no .
Pd9 C120 3.339(11) no .
Pd10 C165 3.261(17) no .
Pd10 C167 3.241(14) no .
Pd11 C139 3.489(12) no .
Pd11 C148 3.538(14) no .
Pd12 C151 3.283(19) no .
Pd12 C153 3.238(19) no .
Cl1 C42 3.490(11) no .
Cl2 C7 3.589(11) no .
Cl3 C14 3.382(11) no .
Cl4 C21 3.474(13) no .
Cl5 C28 3.513(14) no .
Cl6 C35 3.441(14) no .
Cl7 C84 3.563(14) no .
Cl8 C49 3.459(11) no .
Cl9 C56 3.484(15) no .
Cl10 C64 3.334(18) no .
Cl10 C66 3.42(2) no .
Cl11 C70 3.59(3) no .
Cl12 C77 3.53(2) no .
Cl13 C126 3.434(10) no .
Cl14 C91 3.565(13) no .
Cl15 C98 3.455(12) no .
Cl16 C105 3.469(14) no .
Cl17 C112 3.479(14) no .
Cl18 C119 3.391(14) no .
Cl19 C168 3.503(13) no .
Cl20 C133 3.364(13) no .
Cl21 C140 3.465(14) no .
Cl22 C148 3.395(15) no .
Cl22 C150 3.51(2) no .
Cl23 C151 3.587(18) no .
Cl23 C154 3.52(3) no .
Cl24 C161 3.39(3) no .
O1G C2G 3.29(3) no .
O1G C4G 3.14(3) no .
O2G C17G 2.72(5) no .
N1 C39 3.244(13) no .
N1 C40 3.368(12) no .
N2 C9 3.429(12) no .
N2 C10 3.269(12) no .
N3 C11 3.217(13) no .
N3 C12 3.416(13) no .
N4 C23 3.247(16) no .
N4 C24 3.292(14) no .
N5 C25 3.260(13) no .
N5 C26 3.418(15) no .
N6 C37 3.421(13) no .
N6 C38 3.197(14) no .
N7 C81 3.33(2) no .
N7 C82 3.37(2) no .
N8 C51 3.269(13) no .
N8 C52 3.511(16) no .
N9 C53 3.370(16) no .
N9 C54 3.394(16) no .
N10 C65 3.28(2) no .
N10 C66 3.43(3) no .
N11 C67 3.29(3) no .
N11 C68 3.44(3) no .
N11 C77 3.46(3) no .
N12 C79 3.29(3) no .
N12 C80 3.30(3) no .
N13 C123 3.265(13) no .
N13 C124 3.376(13) no .
N14 C93 3.423(12) no .
N14 C94 3.279(12) no .
N15 C95 3.243(12) no .
N15 C96 3.495(13) no .
N16 C107 3.344(14) no .
N16 C108 3.305(14) no .
N17 C109 3.311(13) no .
N17 C110 3.454(15) no .
N18 C121 3.382(13) no .
N18 C122 3.198(13) no .
N19 C165 3.32(2) no .
N19 C166 3.341(18) no .
N20 C135 3.250(16) no .
N20 C136 3.472(14) no .
N21 C137 3.289(18) no .
N21 C138 3.276(19) no .
N22 C149 3.27(2) no .
N22 C150 3.50(3) no .
N23 C151 3.31(3) no .
N23 C152 3.39(3) no .
N23 C161 3.50(3) no .
N24 C163 3.20(3) no .
N24 C164 3.51(3) no .
C1 C4 2.798(17) no .
C1 C7 3.543(14) no .
C1 C40 3.385(14) no .
C1 C41 3.084(15) no .
C1G C4G 2.65(3) no .
C2 C5 2.787(17) no .
C2 C40 3.095(14) no .
C2 C41 3.179(16) no .
C2 C42 3.232(15) no .
C2G C5G 2.87(4) no .
C2G C8G 3.57(4) no .
C3 C6 2.770(15) no .
C3G C6G 2.80(3) no .
C4G C8G 3.03(4) no .
C5 C7 3.003(15) no .
C6 C8 3.104(13) no .
C6 C10 3.266(13) no .
C6 C42 3.452(15) no .
C8 C13 2.844(14) no .
C9 C12 2.733(15) no .
C9G C12G 2.85(4) no .
C10 C11 2.782(15) no .
C10 C42 3.563(15) no .
C10G C13G 2.83(4) no .
C11G C14G 2.91(5) no .
C12 C15 3.474(14) no .
C12 C16 3.202(15) no .
C13 C15 3.055(15) no .
C13 C16 3.135(16) no .
C14 C16 3.279(18) no .
C14 C20 3.456(15) no .
C15 C18 2.76(3) no .
C15 C21 3.581(16) no .
C16 C19 2.744(18) no .
C16G C19G 2.65(5) no .
C17 C20 2.763(18) no .
C17G C20G 2.78(5) no .
C17G C23G 3.58(6) no .
C18G C21G 2.83(5) no .
C19 C21 3.163(18) no .
C19G C23G 3.03(7) no .
C20 C22 3.136(16) no .
C20 C24 3.379(16) no .
C22 C27 2.811(15) no .
C23 C26 2.752(16) no .
C24 C25 2.76(2) no .
C26 C29 3.590(14) no .
C26 C30 3.324(16) no .
C27 C29 3.239(13) no .
C27 C30 3.349(17) no .
C28 C30 3.194(18) no .
C28 C34 3.391(14) no .
C28 C38 3.551(15) no .
C29 C32 2.760(15) no .
C29 C35 3.565(13) no .
C30 C33 2.771(16) no .
C31 C34 2.763(16) no .
C33 C35 3.072(16) no .
C34 C36 3.118(13) no .
C34 C38 3.200(14) no .
C36 C41 2.770(13) no .
C37 C40 2.807(16) no .
C38 C39 2.784(17) no .
C43 C46 2.746(17) no .
C43 C49 3.461(16) no .
C43 C82 3.46(3) no .
C43 C83 3.192(19) no .
C44 C47 2.804(19) no .
C44 C84 3.200(19) no .
C45 C48 2.809(17) no .
C47 C49 3.193(17) no .
C47 C50 3.111(16) no .
C47 C52 3.248(19) no .
C48 C50 3.077(14) no .
C48 C52 3.550(16) no .
C48 C84 3.535(16) no .
C49 C82 3.55(2) no .
C50 C55 2.842(16) no .
C51 C54 2.822(17) no .
C52 C53 2.753(17) no .
C53 C57 3.208(16) no .
C53 C58 3.488(16) no .
C54 C63 3.55(3) no .
C55 C57 2.938(16) no .
C55 C62 3.453(15) no .
C56 C58 3.080(18) no .
C56 C62 3.369(17) no .
C57 C60 2.813(19) no .
C57 C63 3.56(2) no .
C58 C61 2.686(17) no .
C59 C62 2.859(16) no .
C61 C63 3.26(2) no .
C64 C69 2.91(3) no .
C65 C68 2.77(3) no .
C66 C67 2.65(3) no .
C68 C77 3.50(3) no .
C69 C71 3.38(3) no .
C70 C72 2.99(3) no .
C70 C76 3.39(3) no .
C71 C74 2.80(3) no .
C71 C77 3.45(3) no .
C72 C75 2.75(3) no .
C73 C76 2.71(3) no .
C75 C77 3.27(3) no .
C75 C78 3.04(3) no .
C75 C80 2.98(3) no .
C76 C78 3.02(3) no .
C76 C80 3.19(3) no .
C78 C83 2.81(3) no .
C79 C82 2.80(3) no .
C80 C81 2.74(3) no .
C85 C88 2.720(19) no .
C85 C91 3.577(14) no .
C85 C124 3.406(14) no .
C85 C125 3.142(14) no .
C86 C89 2.835(17) no .
C86 C124 3.057(15) no .
C86 C125 3.165(16) no .
C86 C126 3.269(16) no .
C87 C90 2.732(15) no .
C89 C91 3.151(16) no .
C90 C92 3.171(13) no .
C90 C94 3.326(13) no .
C90 C126 3.404(16) no .
C92 C97 2.770(14) no .
C93 C96 2.727(16) no .
C94 C95 2.713(16) no .
C94 C126 3.547(15) no .
C96 C99 3.461(13) no .
C96 C100 3.104(16) no .
C97 C99 3.075(14) no .
C97 C100 3.052(17) no .
C98 C100 3.161(19) no .
C98 C104 3.419(17) no .
C99 C102 2.771(17) no .
C99 C105 3.478(15) no .
C100 C103 2.805(18) no .
C101 C104 2.72(2) no .
C103 C105 3.02(2) no .
C104 C106 3.150(17) no .
C104 C108 3.361(17) no .
C106 C111 2.805(14) no .
C107 C110 2.805(16) no .
C108 C109 2.734(18) no .
C110 C114 3.221(15) no .
C111 C113 3.298(12) no .
C111 C114 3.272(15) no .
C112 C114 3.222(17) no .
C112 C118 3.449(14) no .
C112 C122 3.594(14) no .
C113 C116 2.618(17) no .
C113 C119 3.527(13) no .
C114 C117 2.781(16) no .
C115 C118 2.756(18) no .
C117 C119 3.018(18) no .
C118 C120 3.157(14) no .
C118 C122 3.226(14) no .
C120 C125 2.774(13) no .
C121 C124 2.765(17) no .
C122 C123 2.721(16) no .
C127 C130 2.820(17) no .
C127 C133 3.411(17) no .
C127 C166 3.479(18) no .
C127 C167 3.157(19) no .
C128 C131 2.773(15) no .
C128 C168 3.132(19) no .
C129 C132 2.759(18) no .
C131 C133 3.239(17) no .
C131 C134 3.131(18) no .
C131 C136 3.269(17) no .
C132 C134 3.046(18) no .
C132 C136 3.472(17) no .
C132 C168 3.561(17) no .
C133 C166 3.567(18) no .
C133 C167 3.592(19) no .
C134 C139 2.807(17) no .
C135 C138 2.730(17) no .
C136 C137 2.751(17) no .
C137 C141 3.198(18) no .
C137 C142 3.516(18) no .
C139 C141 2.948(17) no .
C139 C146 3.498(17) no .
C140 C142 3.102(18) no .
C140 C146 3.397(17) no .
C141 C144 2.812(19) no .
C141 C147 3.376(17) no .
C142 C145 2.768(19) no .
C143 C146 2.786(18) no .
C145 C147 2.982(18) no .
C148 C153 2.82(3) no .
C149 C152 2.82(3) no .
C150 C151 2.76(3) no .
C152 C161 3.59(3) no .
C153 C155 3.39(3) no .
C153 C161 3.56(3) no .
C154 C156 3.19(3) no .
C155 C158 2.80(3) no .
C155 C161 3.33(3) no .
C156 C159 2.77(3) no .
C157 C160 2.69(3) no .
C159 C161 3.38(3) no .
C159 C162 3.11(3) no .
C159 C164 3.20(3) no .
C160 C162 2.95(3) no .
C160 C164 3.36(3) no .
C162 C167 2.83(3) no .
C163 C166 2.74(3) no .
C164 C165 2.75(3) no .
Pd1 Pd7 3.4123(9) no 1_554
Pd1 Cl13 3.364(3) no 1_554
Pd4 C39 3.579(13) no .
Pd7 Pd1 3.4123(9) no 1_556
Pd7 Cl1 3.351(3) no 1_556
Pd9 C2T 3.593(11) no 1_655
Cl1 Pd7 3.351(3) no 1_554
Cl1 N8 3.302(10) no .
Cl1 N14 3.379(8) no 1_554
Cl1 C85 3.477(10) no 1_554
Cl1 C90 3.387(10) no 1_554
Cl2 N6 3.141(8) no 1_655
Cl2 N13 3.288(8) no 1_554
Cl2 C1T 3.544(12) no .
Cl2 C35 3.589(9) no 1_655
Cl3 N15 3.212(9) no .
Cl3G Cl7 3.58(3) no 1_656
Cl4 N17 3.308(9) no 1_455
Cl4 C2S 3.558(12) no .
Cl4 C113 3.462(9) no 1_455
Cl4 C114 3.532(12) no 1_455
Cl6 C58 3.504(13) no 1_455
Cl6 C86 3.545(11) no 1_454
Cl6 C87 3.577(11) no 1_454
Cl7 Cl3G 3.58(3) no 1_454
Cl8 N14 3.258(9) no 1_554
Cl8 C91 3.389(11) no 1_554
Cl10 N23 3.278(15) no 2_746
Cl10 C154 3.584(19) no 2_746
Cl10 C156 3.559(19) no 2_746
Cl11 O2W 3.35(3) no .
Cl11 N22 3.178(13) no 2_646
Cl11 C145 3.406(15) no 2_646
Cl11 C146 3.398(13) no 2_646
Cl12 C12G 3.57(4) no 2_646
Cl12 C13G 3.51(4) no 2_646
Cl13 Pd1 3.364(3) no 1_556
Cl13 N2 3.402(8) no 1_556
Cl13 N20 3.304(9) no .
Cl13 C1 3.489(10) no 1_556
Cl13 C6 3.427(10) no 1_556
Cl14 N1 3.270(8) no 1_556
Cl14 N18 3.141(8) no 1_455
Cl14 C2T 3.467(12) no .
Cl14 C119 3.531(11) no 1_455
Cl15 N3 3.221(9) no .
Cl15 C15 3.594(12) no .
Cl16 N5 3.261(9) no 1_655
Cl16 C1S 3.504(12) no .
Cl16 C29 3.395(9) no 1_655
Cl16 C30 3.407(12) no 1_655
Cl17 O1G 2.98(3) no 1_655
Cl18 C142 3.531(14) no 1_655
Cl20 N2 3.223(9) no 1_556
Cl20 C7 3.378(10) no 1_556
Cl20 C33 3.589(11) no 1_656
Cl22 N11 3.457(15) no 2_656
Cl23 N10 3.247(13) no 2_756
Cl23 C61 3.289(14) no 2_756
Cl23 C62 3.436(11) no 2_756
Cl24 O2W 3.59(3) no 2_756
O1G Cl17 2.98(3) no 1_455
O1G N21 2.72(3) no .
O1G C140 3.02(3) no .
O1G C141 3.38(3) no .
O1G C142 3.37(3) no .
O1W N12 3.40(4) no .
O2W Cl11 3.35(3) no .
O2W Cl24 3.59(3) no 2_746
O2W N24 2.72(3) no 2_746
O2W C159 3.34(3) no 2_746
O2W C160 3.25(3) no 2_746
O2W C163 3.55(3) no 2_746
O3W N9 3.19(3) no 1_455
O3W C74 3.51(3) no .
N1 Cl14 3.270(8) no 1_554
N1S N16 2.958(13) no .
N1S C54 3.415(17) no .
N1S C55 3.366(17) no .
N1S C56 3.558(18) no .
N1S C104 3.409(15) no .
N2 Cl13 3.402(8) no 1_554
N2 Cl20 3.223(9) no 1_554
N2S N4 3.009(14) no .
N2S C20 3.394(14) no .
N2S C138 3.431(18) no .
N2S C139 3.378(16) no .
N2S C140 3.538(18) no .
N3 Cl15 3.221(9) no .
N3S C166 3.40(3) no .
N4 N2S 3.009(14) no .
N5 Cl16 3.261(9) no 1_455
N6 Cl2 3.141(8) no 1_455
N7 C37 3.591(17) no .
N7 C39 3.415(17) no .
N8 Cl1 3.302(10) no .
N9 O3W 3.19(3) no 1_655
N10 Cl23 3.247(13) no 2_746
N11 Cl22 3.457(15) no 2_646
N12 O1W 3.40(4) no .
N13 Cl2 3.288(8) no 1_556
N14 Cl1 3.379(8) no 1_556
N14 Cl8 3.258(9) no 1_556
N15 Cl3 3.212(9) no .
N16 N1S 2.958(13) no .
N17 Cl4 3.308(9) no 1_655
N18 Cl14 3.141(8) no 1_655
N19 C123 3.497(16) no .
N20 Cl13 3.304(9) no .
N21 O1G 2.72(3) no .
N22 Cl11 3.178(13) no 2_656
N23 Cl10 3.278(15) no 2_756
N24 O2W 2.72(3) no 2_756
C1 Cl13 3.489(10) no 1_554
C1S Cl16 3.504(12) no .
C1S C53 3.585(18) no .
C1S C55 3.366(18) no .
C1T Cl2 3.544(12) no .
C1T C53 3.533(19) no .
C2S Cl4 3.558(12) no .
C2S C137 3.520(17) no .
C2S C139 3.356(17) no .
C2S C140 3.591(18) no .
C2T Pd9 3.593(11) no 1_455
C2T Cl14 3.467(12) no .
C2T C137 3.573(19) no .
C3S C129 3.60(3) no .
C3S C130 3.47(3) no .
C3T C130 3.48(3) no .
C4 C135 3.521(16) no 1_554
C4T C46 3.49(3) no .
C4T C101 3.59(3) no .
C6G C24 3.38(3) no .
C6 Cl13 3.427(10) no 1_554
C7 Cl20 3.378(10) no 1_554
C8G C158 3.13(4) no 1_455
C8G C166 3.38(4) no 1_455
C12G Cl12 3.57(4) no 2_656
C13G Cl12 3.51(4) no 2_656
C15 Cl15 3.594(12) no .
C20 N2S 3.394(14) no .
C24 C6G 3.38(3) no .
C29 Cl16 3.395(9) no 1_455
C30 Cl16 3.407(12) no 1_455
C33 Cl20 3.589(11) no 1_454
C35 Cl2 3.589(9) no 1_455
C35 C121 3.354(13) no 1_454
C37 N7 3.591(17) no .
C37 C119 3.396(13) no 1_454
C39 Pd4 3.579(13) no .
C39 N7 3.415(17) no .
C39 C43 3.586(17) no .
C43 C39 3.586(17) no .
C46 C4T 3.49(3) no .
C51 C88 3.493(17) no 1_554
C53 C1S 3.585(18) no .
C53 C1T 3.533(19) no .
C54 N1S 3.415(17) no .
C55 N1S 3.366(17) no .
C55 C1S 3.366(18) no .
C56 N1S 3.558(18) no .
C58 Cl6 3.504(13) no 1_655
C58 C84 3.471(16) no 1_655
C59 C87 3.584(17) no 1_554
C61 Cl23 3.289(14) no 2_746
C62 Cl23 3.436(11) no 2_746
C74 O3W 3.51(3) no .
C84 C58 3.471(16) no 1_455
C85 Cl1 3.477(10) no 1_556
C86 Cl6 3.545(11) no 1_656
C87 Cl6 3.577(11) no 1_656
C87 C59 3.584(17) no 1_556
C88 C51 3.493(17) no 1_556
C90 Cl1 3.387(10) no 1_556
C91 Cl8 3.389(11) no 1_556
C101 C4T 3.59(3) no .
C104 N1S 3.409(15) no .
C113 Cl4 3.462(9) no 1_655
C114 Cl4 3.532(12) no 1_655
C119 Cl14 3.531(11) no 1_655
C119 C37 3.396(13) no 1_656
C121 C35 3.354(13) no 1_656
C123 N19 3.497(16) no .
C129 C3S 3.60(3) no .
C130 C3S 3.47(3) no .
C130 C3T 3.48(3) no .
C135 C4 3.521(16) no 1_556
C137 C2S 3.520(17) no .
C137 C2T 3.573(19) no .
C138 N2S 3.431(18) no .
C139 N2S 3.378(16) no .
C139 C2S 3.356(17) no .
C140 O1G 3.02(3) no .
C140 N2S 3.538(18) no .
C140 C2S 3.591(18) no .
C141 O1G 3.38(3) no .
C142 Cl18 3.531(14) no 1_455
C142 O1G 3.37(3) no .
C142 C168 3.462(18) no 1_455
C145 Cl11 3.406(15) no 2_656
C146 Cl11 3.398(13) no 2_656
C154 Cl10 3.584(19) no 2_756
C156 Cl10 3.559(19) no 2_756
C158 C8G 3.13(4) no 1_655
C159 O2W 3.34(3) no 2_756
C160 O2W 3.25(3) no 2_756
C163 O2W 3.55(3) no 2_756
C166 N3S 3.40(3) no .
C166 C8G 3.38(4) no 1_655
C168 C142 3.462(18) no 1_655
Pd1 H8 3.2763 no .
Pd1 H9 3.5287 no .
Pd1 H42 2.9897 no .
Pd1 H43 3.1786 no .
Pd2 H14 2.9904 no .
Pd2 H15 3.0621 no .
Pd2 H22 3.2020 no .
Pd2 H23 3.1424 no .
Pd3 H28 2.8063 no .
Pd3 H29 3.1666 no .
Pd3 H35 3.2550 no .
Pd3 H37 3.4798 no .
Pd4 H49 3.1121 no .
Pd4 H50 3.0237 no .
Pd4 H81 3.0642 no .
Pd4 H85 3.3159 no .
Pd5 H54 3.3498 no .
Pd5 H56 3.1284 no .
Pd5 H63 3.0216 no .
Pd5 H66 3.4369 no .
Pd6 H67 3.1291 no .
Pd6 H70 3.3549 no .
Pd6 H77 3.1114 no .
Pd6 H78 3.1048 no .
Pd7 H92 3.2386 no .
Pd7 H93 3.4025 no .
Pd7 H126 2.9527 no .
Pd7 H127 3.1278 no .
Pd8 H98 3.1179 no .
Pd8 H99 2.9900 no .
Pd8 H105 3.2257 no .
Pd8 H107 3.0974 no .
Pd9 H112 3.1919 no .
Pd9 H113 2.8619 no .
Pd9 H119 3.2068 no .
Pd9 H121 3.5791 no .
Pd10 H133 2.9834 no .
Pd10 H134 2.9299 no .
Pd10 H165 3.0490 no .
Pd10 H169 3.2244 no .
Pd11 H138 3.4055 no .
Pd11 H140 3.1109 no .
Pd11 H147 3.1209 no .
Pd11 H150 3.5910 no .
Pd12 H151 3.1069 no .
Pd12 H154 3.2910 no .
Pd12 H161 2.8993 no .
Pd12 H162 2.9868 no .
Cl1 H1N 2.9856 no .
Cl1 H42 2.9053 no .
Cl2 H2N 2.9381 no .
Cl2 H8 3.1356 no .
Cl2 H9 3.5764 no .
Cl3 H3N 2.9574 no .
Cl3 H14 2.7693 no .
Cl4 H4N 3.0292 no .
Cl4 H22 2.9836 no .
Cl4 H23 2.9940 no .
Cl5 H5N 3.0065 no .
Cl5 H28 2.9061 no .
Cl6 H6N 3.0916 no .
Cl6 H35 2.9374 no .
Cl6 H37 3.0432 no .
Cl7 H7N 2.9981 no .
Cl7 H81 3.0163 no .
Cl7 H85 3.1467 no .
Cl8 H8N 2.9556 no .
Cl8 H50 2.8649 no .
Cl9 H9N 2.9294 no .
Cl9 H56 2.9266 no .
Cl10 H10N 2.9241 no .
Cl10 H66 3.5784 no .
Cl11 H11N 2.7996 no .
Cl11 H67 2.9619 no .
Cl11 H70 3.3065 no .
Cl12 H12N 2.9505 no .
Cl12 H78 3.0198 no .
Cl13 H13N 3.0352 no .
Cl13 H126 2.8102 no .
Cl14 H14N 2.9902 no .
Cl14 H92 3.0698 no .
Cl14 H93 3.5095 no .
Cl15 H15N 3.0265 no .
Cl15 H99 2.8482 no .
Cl16 H16N 3.0469 no .
Cl16 H105 2.9748 no .
Cl16 H107 2.9924 no .
Cl17 H17N 2.9265 no .
Cl17 H113 2.8919 no .
Cl18 H18N 3.0805 no .
Cl18 H119 2.8666 no .
Cl18 H121 3.1515 no .
Cl19 H19N 3.0551 no .
Cl19 H165 2.9349 no .
Cl19 H169 3.0145 no .
Cl20 H20N 2.9490 no .
Cl20 H134 2.7426 no .
Cl21 H21N 2.8861 no .
Cl21 H140 2.9149 no .
Cl22 H22N 2.9059 no .
Cl23 H23N 2.9812 no .
Cl23 H151 2.8368 no .
Cl23 H154 3.0844 no .
Cl24 H24N 2.8052 no .
Cl24 H162 2.8448 no .
N1 H2 2.6950 no .
N1 H2N 3.4599 no .
N1 H39 3.2291 no .
N1 H40 3.4715 no .
N2 H1N 3.5197 no .
N2 H5 2.5815 no .
N2 H9 3.5318 no .
N2 H10 3.2832 no .
N2 H43 3.5096 no .
N3 H4N 3.4462 no .
N3 H11 3.2188 no .
N3 H12 3.5391 no .
N3 H16 2.7472 no .
N4 H3N 3.4961 no .
N4 H15 3.5235 no .
N4 H19 2.7138 no .
N4 H23 3.2880 no .
N4 H24 3.3277 no .
N5 H6N 3.3386 no .
N5 H25 3.2663 no .
N5 H26 3.5022 no .
N5 H30 2.6026 no .
N6 H5N 3.4184 no .
N6 H29 3.4476 no .
N6 H33 2.7148 no .
N6 H37 3.5059 no .
N6 H38 3.1642 no .
N7 H8N 3.4658 no .
N7 H44 2.7001 no .
N7 H49 3.5279 no .
N7 H81 3.3124 no .
N7 H82 3.4210 no .
N8 H7N 3.4450 no .
N8 H47 2.6719 no .
N8 H51 3.2170 no .
N8 H52 3.5995 no .
N9 H10N 3.3921 no .
N9 H53 3.4046 no .
N9 H54 3.4611 no .
N9 H58 2.6879 no .
N9 H63 3.4950 no .
N10 H9N 3.3843 no .
N10 H61 2.6723 no .
N10 H65 3.2699 no .
N10 H66 3.4622 no .
N11 H12N 3.3028 no .
N11 H67 3.2873 no .
N11 H68 3.5364 no .
N11 H72 2.8692 no .
N11 H77 3.2131 no .
N12 H11N 3.1965 no .
N12 H75 2.5614 no .
N12 H79 3.3223 no .
N12 H80 3.3333 no .
N13 H14N 3.3851 no .
N13 H86 2.6624 no .
N13 H123 3.2510 no .
N13 H124 3.4527 no .
N14 H13N 3.4458 no .
N14 H89 2.6662 no .
N14 H93 3.5026 no .
N14 H94 3.2363 no .
N14 H127 3.4794 no .
N15 H16N 3.3582 no .
N15 H95 3.2034 no .
N15 H100 2.6921 no .
N16 H15N 3.4063 no .
N16 H98 3.5086 no .
N16 H103 2.5861 no .
N16 H107 3.3963 no .
N16 H108 3.3445 no .
N17 H18N 3.3553 no .
N17 H109 3.2602 no .
N17 H110 3.5528 no .
N17 H114 2.6731 no .
N18 H17N 3.4310 no .
N18 H112 3.5427 no .
N18 H117 2.5845 no .
N18 H121 3.5049 no .
N18 H122 3.1815 no .
N19 H20N 3.4739 no .
N19 H128 2.6464 no .
N19 H133 3.3955 no .
N19 H165 3.3597 no .
N19 H166 3.3630 no .
N20 H19N 3.4196 no .
N20 H131 2.6737 no .
N20 H135 3.2154 no .
N20 H136 3.5886 no .
N21 H22N 3.4849 no .
N21 H137 3.3605 no .
N21 H138 3.3336 no .
N21 H142 2.7050 no .
N21 H147 3.3675 no .
N22 H21N 3.4206 no .
N22 H145 2.7347 no .
N22 H149 3.2593 no .
N23 H24N 3.4048 no .
N23 H151 3.3465 no .
N23 H152 3.4854 no .
N23 H156 2.5988 no .
N23 H161 3.2163 no .
N24 H23N 3.3003 no .
N24 H159 2.7927 no .
N24 H163 3.1512 no .
C1 H2N 3.0355 no .
C1 H3 3.2453 no .
C1 H5 3.2376 no .
C1 H10 3.4813 no .
C1 H40 3.2353 no .
C1 H42 3.3187 no .
C1 H43 2.6296 no .
C2 H1N 2.6362 no .
C2 H4 3.2784 no .
C2 H40 3.0495 no .
C2 H43 3.4490 no .
C3 H5 3.2894 no .
C4 H2 3.2773 no .
C5 H2N 2.5928 no .
C5 H3 3.2941 no .
C5 H7 2.6468 no .
C5 H10 3.1083 no .
C6 H1N 3.1520 no .
C6 H2 3.3078 no .
C6 H4 3.2578 no .
C6 H7 2.5490 no .
C6 H8 3.2705 no .
C6 H10 2.9337 no .
C6 H43 3.2574 no .
C7 H5 2.8227 no .
C7 H9 2.6746 no .
C7 H10 2.6600 no .
C8 H2N 3.2629 no .
C8 H11 3.3085 no .
C8 H12 3.2679 no .
C8 H43 2.9416 no .
C9 H7 3.2392 no .
C9 H8 2.5914 no .
C9 H10 3.2299 no .
C9 H16 3.5092 no .
C9 H43 3.3594 no .
C10 H7 2.6345 no .
C10 H8 3.2625 no .
C10 H9 3.2185 no .
C10 H16 3.3348 no .
C10 H40 3.5979 no .
C10 H43 2.6248 no .
C11 H3N 2.9387 no .
C11 H12 3.2210 no .
C11 H14 2.6329 no .
C11 H15 3.2848 no .
C11 H16 3.1216 no .
C11 H43 3.4427 no .
C12 H11 3.2224 no .
C12 H14 3.2130 no .
C12 H15 2.5984 no .
C12 H16 2.8711 no .
C12 H40 3.4999 no .
C12 H43 2.7315 no .
C13 H3N 2.6477 no .
C13 H9 3.2798 no .
C13 H10 3.2829 no .
C13 H16 2.7429 no .
C13 H43 3.1891 no .
C14 H11 2.6518 no .
C14 H12 2.6628 no .
C14 H16 3.2480 no .
C15 H4N 3.0642 no .
C15 H12 3.4338 no .
C15 H14 3.3514 no .
C15 H15 2.7689 no .
C15 H17 3.2552 no .
C15 H19 3.2968 no .
C16 H3N 2.7179 no .
C16 H12 3.2971 no .
C16 H15 3.5887 no .
C16 H18 3.2055 no .
C17 H19 3.2210 no .
C18 H16 3.2189 no .
C19 H4N 2.6844 no .
C19 H17 3.2102 no .
C19 H21 2.8054 no .
C19 H24 3.3695 no .
C20 H3N 3.0797 no .
C20 H15 3.3466 no .
C20 H16 3.2608 no .
C20 H18 3.2134 no .
C20 H21 2.6090 no .
C20 H22 3.3087 no .
C20 H24 3.0778 no .
C21 H19 3.0766 no .
C21 H23 2.5497 no .
C21 H24 2.7061 no .
C22 H4N 3.2092 no .
C22 H15 2.9395 no .
C22 H25 3.3172 no .
C22 H26 3.2641 no .
C23 H15 3.1797 no .
C23 H21 3.1667 no .
C23 H22 2.5039 no .
C23 H24 3.1905 no .
C24 H12 3.4585 no .
C24 H15 2.7089 no .
C24 H21 2.6731 no .
C24 H22 3.2916 no .
C24 H23 3.2033 no .
C24 H30 3.5543 no .
C25 H5N 2.9714 no .
C25 H15 3.2666 no .
C25 H26 3.2471 no .
C25 H28 2.5675 no .
C25 H29 3.2342 no .
C26 H12 3.2822 no .
C26 H15 2.8009 no .
C26 H25 3.2561 no .
C26 H28 3.1971 no .
C26 H29 2.5537 no .
C26 H30 2.8994 no .
C27 H5N 2.6165 no .
C27 H15 3.0817 no .
C27 H23 3.3018 no .
C27 H24 3.2151 no .
C27 H30 2.9330 no .
C28 H25 2.6292 no .
C28 H26 2.6428 no .
C28 H30 3.1613 no .
C29 H6N 2.9557 no .
C29 H26 3.3810 no .
C29 H28 3.3104 no .
C29 H29 2.5926 no .
C29 H31 3.1991 no .
C29 H33 3.2687 no .
C29 H38 3.3033 no .
C30 H5N 2.5866 no .
C30 H26 3.1435 no .
C30 H29 3.3239 no .
C30 H32 3.3021 no .
C31 H33 3.2382 no .
C32 H30 3.3058 no .
C33 H6N 2.6589 no .
C33 H31 3.2254 no .
C33 H36 2.6877 no .
C33 H38 3.0229 no .
C34 H5N 3.0610 no .
C34 H29 3.1916 no .
C34 H30 3.2218 no .
C34 H32 3.2888 no .
C34 H35 3.2790 no .
C34 H36 2.5894 no .
C34 H38 2.8074 no .
C35 H33 2.9123 no .
C35 H37 2.6297 no .
C35 H38 2.6300 no .
C36 H6N 3.2888 no .
C36 H29 3.0344 no .
C36 H39 3.2732 no .
C36 H40 3.2391 no .
C37 H29 3.5505 no .
C37 H35 2.5194 no .
C37 H36 3.2068 no .
C37 H38 3.2560 no .
C38 H2 3.2947 no .
C38 H29 2.6285 no .
C38 H35 3.2611 no .
C38 H36 2.6575 no .
C38 H37 3.2537 no .
C39 H1N 2.9502 no .
C39 H2 3.3528 no .
C39 H40 3.2688 no .
C39 H42 2.6087 no .
C39 H43 3.2597 no .
C40 H2 2.7758 no .
C40 H29 2.7545 no .
C40 H39 3.2645 no .
C40 H42 3.2101 no .
C40 H43 2.5442 no .
C41 H1N 2.5993 no .
C41 H2 2.8038 no .
C41 H29 3.3311 no .
C41 H37 3.3047 no .
C41 H38 3.2852 no .
C42 H2 3.2237 no .
C42 H39 2.6408 no .
C42 H40 2.6414 no .
C43 H8N 3.0577 no .
C43 H45 3.2212 no .
C43 H47 3.2518 no .
C43 H49 3.3395 no .
C43 H82 3.1611 no .
C43 H84 2.6318 no .
C43 H85 3.3598 no .
C44 H7N 2.7002 no .
C44 H46 3.2344 no .
C44 H82 3.4740 no .
C44 H84 2.8264 no .
C45 H47 3.3628 no .
C46 H44 3.2592 no .
C47 H8N 2.6099 no .
C47 H45 3.3491 no .
C47 H49 3.5079 no .
C47 H52 3.2692 no .
C48 H7N 3.0520 no .
C48 H44 3.2762 no .
C48 H46 3.2800 no .
C48 H49 2.7194 no .
C48 H50 3.3306 no .
C48 H52 3.4331 no .
C48 H82 3.5929 no .
C49 H47 3.1358 no .
C49 H51 2.6259 no .
C49 H52 2.6719 no .
C50 H8N 2.6972 no .
C50 H47 2.7091 no .
C50 H53 3.2850 no .
C50 H54 3.3038 no .
C50 H63 3.1436 no .
C51 H8N 3.0041 no .
C51 H47 3.0928 no .
C51 H49 3.2577 no .
C51 H50 2.5874 no .
C51 H52 3.2556 no .
C51 H63 3.3346 no .
C52 H47 2.9111 no .
C52 H49 2.5796 no .
C52 H50 3.2000 no .
C52 H51 3.2618 no .
C52 H63 2.7822 no .
C52 H66 3.0567 no .
C53 H47 3.5985 no .
C53 H54 3.3374 no .
C53 H56 3.3394 no .
C53 H57 2.7031 no .
C53 H63 3.2181 no .
C54 H47 3.4954 no .
C54 H53 3.3279 no .
C54 H56 2.6138 no .
C54 H57 3.2983 no .
C54 H63 2.6289 no .
C54 H66 2.9776 no .
C55 H9N 3.2739 no .
C55 H51 3.2784 no .
C55 H52 3.2571 no .
C55 H63 2.8726 no .
C56 H53 2.7504 no .
C56 H54 2.7210 no .
C56 H58 3.0044 no .
C57 H10N 3.0817 no .
C57 H53 2.9874 no .
C57 H56 3.2496 no .
C57 H57 2.6408 no .
C57 H59 3.2376 no .
C57 H61 3.2254 no .
C57 H63 3.4786 no .
C58 H9N 2.6162 no .
C58 H53 2.8937 no .
C58 H57 2.8359 no .
C58 H60 3.2566 no .
C59 H53 3.4169 no .
C59 H61 3.1512 no .
C60 H58 3.2388 no .
C61 H10N 2.6316 no .
C61 H59 3.1691 no .
C61 H64 2.9367 no .
C62 H9N 2.8761 no .
C62 H58 3.2806 no .
C62 H60 3.4319 no .
C62 H63 2.7429 no .
C62 H64 2.6605 no .
C63 H61 3.2247 no .
C63 H65 2.6167 no .
C63 H66 2.5259 no .
C64 H10N 2.6362 no .
C64 H67 3.2531 no .
C64 H68 3.3023 no .
C64 H77 3.1667 no .
C65 H10N 3.0334 no .
C65 H63 3.1725 no .
C65 H64 2.5408 no .
C65 H66 3.1643 no .
C65 H77 3.2849 no .
C66 H63 2.4116 no .
C66 H64 3.0665 no .
C66 H65 3.1801 no .
C66 H77 2.7729 no .
C66 H80 3.4093 no .
C67 H66 3.5997 no .
C67 H68 3.2602 no .
C67 H70 2.8938 no .
C67 H71 3.3925 no .
C67 H77 3.1215 no .
C68 H67 3.2520 no .
C68 H70 3.3019 no .
C68 H71 2.5860 no .
C68 H77 2.5301 no .
C68 H80 3.0757 no .
C69 H11N 3.2333 no .
C69 H65 3.2744 no .
C69 H66 3.2604 no .
C69 H77 2.8626 no .
C70 H67 2.8086 no .
C70 H68 2.7044 no .
C70 H72 2.8931 no .
C70 H77 3.4892 no .
C71 H12N 3.0904 no .
C71 H68 3.4320 no .
C71 H70 3.0862 no .
C71 H71 2.2610 no .
C71 H73 3.2683 no .
C71 H75 3.2404 no .
C71 H77 3.3037 no .
C71 H80 3.5944 no .
C72 H11N 2.7442 no .
C72 H70 3.5961 no .
C72 H71 2.4402 no .
C72 H74 3.2922 no .
C73 H75 3.2444 no .
C74 H72 3.2866 no .
C74 H80 3.5488 no .
C75 H12N 2.5671 no .
C75 H73 3.2385 no .
C75 H77 3.5918 no .
C75 H80 3.0102 no .
C76 H11N 2.8942 no .
C76 H71 3.4122 no .
C76 H72 3.2013 no .
C76 H74 3.2128 no .
C76 H77 2.8088 no .
C76 H78 3.4438 no .
C76 H80 3.0072 no .
C77 H75 3.2420 no .
C77 H79 2.7836 no .
C77 H80 2.4980 no .
C78 H12N 2.7310 no .
C78 H49 3.0746 no .
C78 H75 2.6946 no .
C78 H81 3.1635 no .
C78 H82 3.3267 no .
C79 H12N 3.0800 no .
C79 H49 3.2655 no .
C79 H75 2.9446 no .
C79 H77 3.3342 no .
C79 H78 2.7669 no .
C79 H80 3.2768 no .
C80 H49 2.8395 no .
C80 H52 3.4278 no .
C80 H68 3.5901 no .
C80 H75 2.8523 no .
C80 H77 2.4051 no .
C80 H78 3.1509 no .
C80 H79 3.2741 no .
C81 H49 3.1074 no .
C81 H75 3.3590 no .
C81 H82 3.2364 no .
C81 H84 3.2034 no .
C81 H85 2.5715 no .
C82 H49 2.6129 no .
C82 H52 3.4188 no .
C82 H75 3.4140 no .
C82 H81 3.2197 no .
C82 H84 2.5613 no .
C82 H85 3.2375 no .
C83 H7N 3.2484 no .
C83 H49 2.8535 no .
C83 H79 3.2339 no .
C83 H80 3.3717 no .
C84 H44 3.0772 no .
C84 H81 2.5872 no .
C84 H82 2.6827 no .
C85 H14N 2.9381 no .
C85 H87 3.2648 no .
C85 H89 3.2377 no .
C85 H94 3.4219 no .
C85 H124 3.2232 no .
C85 H126 3.3594 no .
C85 H127 2.7251 no .
C86 H13N 2.5567 no .
C86 H88 3.2279 no .
C86 H124 3.0035 no .
C86 H127 3.5646 no .
C87 H89 3.2632 no .
C88 H86 3.2368 no .
C89 H14N 2.6084 no .
C89 H87 3.2572 no .
C89 H91 2.8411 no .
C89 H94 3.1447 no .
C90 H13N 3.0173 no .
C90 H86 3.2444 no .
C90 H88 3.2624 no .
C90 H91 2.7593 no .
C90 H92 3.4022 no .
C90 H94 2.9483 no .
C90 H127 3.2813 no .
C91 H89 2.9909 no .
C91 H93 2.6209 no .
C91 H94 2.6885 no .
C92 H14N 3.2786 no .
C92 H95 3.2093 no .
C92 H96 3.2711 no .
C92 H127 2.8785 no .
C93 H91 3.1980 no .
C93 H92 2.5867 no .
C93 H94 3.1775 no .
C93 H100 3.4370 no .
C93 H127 3.1943 no .
C94 H91 2.6949 no .
C94 H92 3.3251 no .
C94 H93 3.1858 no .
C94 H100 3.2851 no .
C94 H124 3.5857 no .
C94 H127 2.6194 no .
C95 H15N 2.9670 no .
C95 H96 3.2753 no .
C95 H98 3.2846 no .
C95 H99 2.6966 no .
C95 H100 2.9893 no .
C95 H127 3.3278 no .
C96 H95 3.2806 no .
C96 H98 2.5858 no .
C96 H99 3.2697 no .
C96 H100 2.8111 no .
C96 H124 3.5164 no .
C96 H127 2.7685 no .
C97 H15N 2.6804 no .
C97 H93 3.1782 no .
C97 H94 3.2415 no .
C97 H100 2.6563 no .
C97 H127 3.1063 no .
C98 H95 2.6744 no .
C98 H96 2.7236 no .
C98 H100 3.1443 no .
C99 H16N 2.9503 no .
C99 H96 3.3626 no .
C99 H98 2.6425 no .
C99 H99 3.3093 no .
C99 H101 3.2796 no .
C99 H103 3.2061 no .
C99 H108 3.5729 no .
C100 H15N 2.6086 no .
C100 H96 3.1617 no .
C100 H98 3.4339 no .
C100 H102 3.2631 no .
C101 H103 3.2283 no .
C102 H100 3.2528 no .
C103 H16N 2.5609 no .
C103 H101 3.2364 no .
C103 H106 2.6654 no .
C103 H108 3.2407 no .
C104 H15N 3.0109 no .
C104 H98 3.2947 no .
C104 H100 3.2474 no .
C104 H102 3.2826 no .
C104 H105 3.3067 no .
C104 H106 2.6135 no .
C104 H108 3.0956 no .
C105 H103 2.8537 no .
C105 H107 2.7178 no .
C105 H108 2.6615 no .
C106 H16N 3.2663 no .
C106 H98 2.9712 no .
C106 H109 3.1999 no .
C106 H110 3.3016 no .
C107 H98 3.1906 no .
C107 H105 2.6581 no .
C107 H106 3.3027 no .
C107 H108 3.2756 no .
C108 H96 3.5687 no .
C108 H98 2.7906 no .
C108 H105 3.2814 no .
C108 H106 2.6208 no .
C108 H107 3.2782 no .
C108 H114 3.4865 no .
C109 H17N 3.0185 no .
C109 H98 3.2571 no .
C109 H110 3.2654 no .
C109 H112 3.2314 no .
C109 H113 2.5787 no .
C109 H114 3.5711 no .
C110 H96 3.3501 no .
C110 H98 2.8469 no .
C110 H109 3.2517 no .
C110 H112 2.6038 no .
C110 H113 3.2588 no .
C110 H114 2.7677 no .
C111 H17N 2.5761 no .
C111 H98 3.1207 no .
C111 H107 3.2470 no .
C111 H108 3.3064 no .
C111 H114 2.8253 no .
C112 H109 2.5988 no .
C112 H110 2.7337 no .
C112 H114 3.1606 no .
C113 H18N 2.9418 no .
C113 H110 3.4354 no .
C113 H112 2.7267 no .
C113 H113 3.4484 no .
C113 H115 3.2215 no .
C113 H116 3.5654 no .
C113 H117 3.1045 no .
C113 H122 3.2882 no .
C114 H17N 2.6523 no .
C114 H110 3.0371 no .
C114 H112 3.3704 no .
C114 H116 3.2783 no .
C115 H117 3.2683 no .
C116 H114 3.2975 no .
C117 H18N 2.5833 no .
C117 H115 3.2695 no .
C117 H120 2.6658 no .
C117 H122 3.0365 no .
C118 H17N 3.0515 no .
C118 H112 3.2873 no .
C118 H114 3.2282 no .
C118 H116 3.1774 no .
C118 H119 3.3191 no .
C118 H120 2.6162 no .
C118 H122 2.8327 no .
C119 H117 2.8195 no .
C119 H121 2.6259 no .
C119 H122 2.7316 no .
C120 H18N 3.2376 no .
C120 H112 3.1293 no .
C120 H123 3.1984 no .
C120 H124 3.2921 no .
C121 H112 3.5828 no .
C121 H119 2.5618 no .
C121 H120 3.1847 no .
C121 H122 3.2263 no .
C122 H86 3.2902 no .
C122 H112 2.6880 no .
C122 H119 3.3626 no .
C122 H120 2.7493 no .
C122 H121 3.2388 no .
C123 H13N 2.9826 no .
C123 H86 3.2671 no .
C123 H124 3.2233 no .
C123 H126 2.6497 no .
C123 H127 3.2696 no .
C124 H86 2.7846 no .
C124 H112 2.7630 no .
C124 H123 3.2229 no .
C124 H126 3.3407 no .
C124 H127 2.6936 no .
C125 H13N 2.6258 no .
C125 H86 2.8066 no .
C125 H112 3.2820 no .
C125 H121 3.2263 no .
C125 H122 3.2717 no .
C126 H86 3.2748 no .
C126 H123 2.6205 no .
C126 H124 2.7490 no .
C127 H20N 3.0802 no .
C127 H129 3.2797 no .
C127 H131 3.2679 no .
C127 H133 3.2875 no .
C127 H166 3.1841 no .
C127 H168 2.6190 no .
C127 H169 3.2878 no .
C128 H19N 2.5980 no .
C128 H130 3.2892 no .
C128 H166 3.4767 no .
C128 H168 2.8001 no .
C129 H131 3.2344 no .
C130 H128 3.2770 no .
C131 H20N 2.6268 no .
C131 H129 3.2403 no .
C131 H133 3.5804 no .
C131 H136 3.3345 no .
C132 H19N 3.0481 no .
C132 H128 3.2721 no .
C132 H130 3.2642 no .
C132 H133 2.7081 no .
C132 H134 3.3145 no .
C132 H136 3.3949 no .
C133 H131 3.2172 no .
C133 H135 2.6601 no .
C133 H136 2.7557 no .
C134 H20N 2.6934 no .
C134 H131 2.7575 no .
C134 H137 3.2607 no .
C134 H138 3.2143 no .
C134 H147 3.0545 no .
C135 H20N 2.9779 no .
C135 H131 3.1148 no .
C135 H133 3.3274 no .
C135 H134 2.6664 no .
C135 H136 3.2483 no .
C135 H147 3.0917 no .
C136 H131 2.9930 no .
C136 H133 2.6909 no .
C136 H134 3.2831 no .
C136 H135 3.2393 no .
C136 H147 2.8707 no .
C136 H150 2.9700 no .
C137 H131 3.5790 no .
C137 H138 3.2207 no .
C137 H140 3.3075 no .
C137 H141 2.6579 no .
C137 H147 3.0055 no .
C138 H131 3.5232 no .
C138 H137 3.2150 no .
C138 H140 2.5653 no .
C138 H141 3.1998 no .
C138 H147 2.7085 no .
C138 H150 3.0292 no .
C139 H21N 3.1701 no .
C139 H135 3.2904 no .
C139 H136 3.2519 no .
C139 H147 2.7685 no .
C140 H137 2.7244 no .
C140 H138 2.6040 no .
C140 H142 3.0052 no .
C141 H22N 3.1063 no .
C141 H137 3.0121 no .
C141 H140 3.2930 no .
C141 H141 2.6558 no .
C141 H143 3.2287 no .
C141 H145 3.2329 no .
C141 H147 3.2516 no .
C142 H21N 2.6336 no .
C142 H137 2.9492 no .
C142 H141 2.8277 no .
C142 H144 3.2447 no .
C143 H137 3.5177 no .
C143 H145 3.2468 no .
C144 H142 3.2341 no .
C145 H22N 2.7443 no .
C145 H143 3.2616 no .
C145 H147 3.2821 no .
C145 H148 2.5978 no .
C146 H21N 2.9225 no .
C146 H142 3.2212 no .
C146 H144 3.4070 no .
C146 H147 2.6317 no .
C146 H148 2.5868 no .
C147 H145 2.8066 no .
C147 H149 2.6586 no .
C147 H150 2.7978 no .
C148 H22N 2.6930 no .
C148 H151 3.2624 no .
C148 H152 3.2842 no .
C148 H161 3.1221 no .
C149 H22N 3.0175 no .
C149 H147 3.3133 no .
C149 H148 2.6523 no .
C149 H150 3.2690 no .
C149 H161 3.1960 no .
C150 H136 3.5746 no .
C150 H147 2.7461 no .
C150 H148 3.3588 no .
C150 H149 3.2839 no .
C150 H161 2.8088 no .
C150 H164 3.5133 no .
C151 H152 3.2840 no .
C151 H154 2.6832 no .
C151 H155 3.3316 no .
C151 H161 3.0084 no .
C152 H151 3.2781 no .
C152 H154 3.3004 no .
C152 H155 2.6533 no .
C152 H161 2.6338 no .
C152 H164 3.3707 no .
C153 H23N 3.2216 no .
C153 H149 3.3262 no .
C153 H150 3.2548 no .
C153 H161 2.6990 no .
C154 H151 2.7081 no .
C154 H152 2.7186 no .
C154 H156 2.9928 no .
C154 H161 3.5540 no .
C155 H24N 2.9911 no .
C155 H152 3.5794 no .
C155 H154 3.4158 no .
C155 H155 2.7659 no .
C155 H157 3.2355 no .
C155 H159 3.2207 no .
C155 H161 3.2637 no .
C156 H23N 2.5380 no .
C156 H155 2.8658 no .
C156 H158 3.3158 no .
C157 H159 3.2449 no .
C158 H156 3.3132 no .
C159 H24N 2.7295 no .
C159 H157 3.2334 no .
C159 H164 3.2783 no .
C160 H23N 3.0204 no .
C160 H156 3.2030 no .
C160 H158 3.2426 no .
C160 H161 2.8570 no .
C160 H162 3.3983 no .
C160 H164 3.2742 no .
C161 H159 3.3856 no .
C161 H163 2.5615 no .
C161 H164 2.9202 no .
C162 H24N 2.7024 no .
C162 H133 3.0768 no .
C162 H159 2.8167 no .
C162 H165 3.2433 no .
C162 H166 3.2890 no .
C163 H24N 3.0049 no .
C163 H133 3.1454 no .
C163 H159 3.0377 no .
C163 H161 3.2376 no .
C163 H162 2.6081 no .
C163 H164 3.2437 no .
C164 H133 2.8132 no .
C164 H136 3.3296 no .
C164 H159 3.0386 no .
C164 H161 2.8314 no .
C164 H162 3.4555 no .
C164 H163 3.2655 no .
C165 H133 3.0067 no .
C165 H159 3.4993 no .
C165 H166 3.2458 no .
C165 H168 3.2801 no .
C165 H169 2.6020 no .
C166 H133 2.6242 no .
C166 H136 3.4197 no .
C166 H159 3.4902 no .
C166 H165 3.2539 no .
C166 H168 2.6700 no .
C166 H169 3.2834 no .
C167 H19N 3.2342 no .
C167 H133 2.7632 no .
C167 H163 3.2980 no .
C167 H164 3.2028 no .
C168 H128 2.9998 no .
C168 H165 2.6804 no .
C168 H166 2.6972 no .
H1N H2 2.5590 no .
H1N H39 2.7928 no .
H1N H42 2.4028 no .
H1N H43 2.8118 no .
H2 H3 2.3022 no .
H2 H40 3.0118 no .
H2N H5 2.5625 no .
H2N H7 2.3222 no .
H2N H8 2.2065 no .
H3 H4 2.3630 no .
H3N H11 2.7598 no .
H3N H14 2.2947 no .
H3N H15 2.7825 no .
H3N H16 2.6756 no .
H4 H5 2.4117 no .
H4N H19 2.6334 no .
H4N H21 2.2933 no .
H4N H22 2.1572 no .
H5 H7 2.2219 no .
H5 H8 3.5174 no .
H5 H10 3.2610 no .
H5N H25 2.8724 no .
H5N H28 2.4306 no .
H5N H29 2.7928 no .
H5N H30 2.4882 no .
H6N H33 2.6787 no .
H6N H35 2.2584 no .
H6N H36 2.3620 no .
H7 H9 3.4729 no .
H7 H10 2.4923 no .
H7N H44 2.6392 no .
H7N H84 2.4278 no .
H7N H85 2.2536 no .
H8 H9 2.3909 no .
H8 H10 3.5453 no .
H8N H47 2.5587 no .
H8N H49 2.8181 no .
H8N H50 2.3586 no .
H8N H51 2.7697 no .
H9 H11 2.3540 no .
H9N H56 2.3128 no .
H9N H57 2.2578 no .
H9N H58 2.6130 no .
H10 H12 2.3639 no .
H10 H40 3.3965 no .
H10 H43 2.9741 no .
H10N H61 2.5345 no .
H10N H63 2.7932 no .
H10N H64 2.3638 no .
H10N H65 2.8475 no .
H11 H14 2.4873 no .
H11 H15 3.5562 no .
H11N H70 2.0605 no .
H11N H71 2.3960 no .
H11N H72 2.8021 no .
H12 H14 3.4549 no .
H12 H15 2.4004 no .
H12 H16 3.2303 no .
H12 H24 3.3184 no .
H12 H26 3.0148 no .
H12 H40 3.1714 no .
H12 H43 3.0866 no .
H12N H75 2.4371 no .
H12N H77 2.9878 no .
H12N H78 2.5547 no .
H12N H79 2.9098 no .
H13N H86 2.4783 no .
H13N H123 2.8292 no .
H13N H126 2.3742 no .
H13N H127 2.8123 no .
H14N H89 2.6280 no .
H14N H91 2.3887 no .
H14N H92 2.2909 no .
H15 H24 3.1101 no .
H15 H26 3.2500 no .
H15N H95 2.7436 no .
H15N H98 2.8171 no .
H15N H99 2.3835 no .
H15N H100 2.5634 no .
H16 H17 2.2756 no .
H16N H103 2.5365 no .
H16N H105 2.2165 no .
H16N H106 2.3495 no .
H17 H18 2.3511 no .
H17N H109 2.8545 no .
H17N H112 2.7832 no .
H17N H113 2.4055 no .
H17N H114 2.5586 no .
H18 H19 2.2327 no .
H18N H117 2.5474 no .
H18N H119 2.1593 no .
H18N H120 2.2677 no .
H19 H21 2.5108 no .
H19N H128 2.5921 no .
H19N H168 2.3346 no .
H19N H169 2.1816 no .
H20N H131 2.5471 no .
H20N H133 2.7616 no .
H20N H134 2.2700 no .
H20N H135 2.7647 no .
H21 H23 3.3960 no .
H21 H24 2.5372 no .
H21N H140 2.2123 no .
H21N H141 2.1549 no .
H21N H142 2.5940 no .
H22 H23 2.2849 no .
H22 H24 3.5802 no .
H22N H145 2.7815 no .
H22N H147 2.7986 no .
H22N H148 2.3340 no .
H22N H149 2.8463 no .
H23 H25 2.4498 no .
H23N H154 2.1607 no .
H23N H155 2.3897 no .
H23N H156 2.4924 no .
H24 H26 2.2801 no .
H24N H159 2.6816 no .
H24N H161 2.7805 no .
H24N H162 2.2497 no .
H24N H163 2.7540 no .
H25 H28 2.4380 no .
H25 H29 3.5243 no .
H26 H28 3.4569 no .
H26 H29 2.3720 no .
H26 H30 2.9654 no .
H26 H40 3.3122 no .
H29 H30 3.4841 no .
H29 H38 2.8877 no .
H29 H40 3.0341 no .
H30 H31 2.3507 no .
H31 H32 2.3827 no .
H32 H33 2.2830 no .
H33 H36 2.2867 no .
H33 H38 3.2407 no .
H35 H37 2.3138 no .
H35 H38 3.5410 no .
H36 H37 3.4384 no .
H36 H38 2.5214 no .
H37 H39 2.3940 no .
H38 H40 2.3826 no .
H39 H42 2.4777 no .
H39 H43 3.5436 no .
H40 H42 3.4661 no .
H40 H43 2.3621 no .
H44 H45 2.2283 no .
H44 H84 2.5174 no .
H45 H46 2.4469 no .
H46 H47 2.3666 no .
H47 H51 3.4998 no .
H47 H52 3.2005 no .
H49 H51 3.5396 no .
H49 H52 2.4033 no .
H49 H80 3.3828 no .
H49 H82 2.9694 no .
H50 H51 2.4671 no .
H50 H52 3.4658 no .
H51 H53 2.2813 no .
H52 H54 2.2976 no .
H52 H63 3.2469 no .
H52 H66 2.8810 no .
H52 H80 3.3157 no .
H52 H82 3.1948 no .
H53 H57 2.5704 no .
H53 H58 3.0360 no .
H54 H56 2.4647 no .
H54 H57 3.5723 no .
H54 H63 2.9966 no .
H54 H66 2.7358 no .
H57 H58 2.4858 no .
H58 H59 2.2962 no .
H59 H60 2.3292 no .
H60 H61 2.3236 no .
H61 H64 2.7272 no .
H63 H65 3.5162 no .
H63 H66 2.2152 no .
H64 H65 2.4725 no .
H64 H66 3.3283 no .
H65 H67 2.2532 no .
H66 H68 2.2783 no .
H66 H77 3.2801 no .
H66 H80 3.3636 no .
H67 H70 2.8076 no .
H68 H70 3.5243 no .
H68 H71 2.3901 no .
H68 H77 2.8133 no .
H68 H80 2.6779 no .
H70 H72 3.2872 no .
H71 H72 2.2059 no .
H72 H73 2.3483 no .
H73 H74 2.3689 no .
H74 H75 2.3276 no .
H75 H79 3.3431 no .
H75 H80 3.1778 no .
H77 H80 2.1750 no .
H78 H79 2.7162 no .
H78 H80 3.3641 no .
H79 H81 2.2085 no .
H80 H82 2.4790 no .
H81 H84 3.4581 no .
H81 H85 2.3883 no .
H82 H84 2.4468 no .
H82 H85 3.5469 no .
H86 H87 2.3810 no .
H86 H124 3.0198 no .
H87 H88 2.2164 no .
H88 H89 2.4075 no .
H89 H91 2.4358 no .
H89 H94 3.3096 no .
H91 H93 3.4244 no .
H91 H94 2.5583 no .
H92 H93 2.3635 no .
H92 H94 3.5945 no .
H93 H95 2.2612 no .
H94 H96 2.2818 no .
H94 H124 3.3445 no .
H94 H127 2.9805 no .
H95 H98 3.5842 no .
H95 H99 2.5918 no .
H95 H100 3.4183 no .
H96 H98 2.4149 no .
H96 H99 3.5231 no .
H96 H100 3.1466 no .
H96 H108 3.4944 no .
H96 H110 3.0829 no .
H96 H124 3.2607 no .
H96 H127 3.2257 no .
H98 H108 3.2334 no .
H98 H110 3.2855 no .
H100 H101 2.4070 no .
H101 H102 2.2064 no .
H102 H103 2.4523 no .
H103 H105 3.5220 no .
H103 H106 2.2671 no .
H103 H108 3.3772 no .
H105 H107 2.5141 no .
H105 H108 3.5305 no .
H106 H107 3.5835 no .
H106 H108 2.4402 no .
H107 H109 2.2419 no .
H108 H110 2.3775 no .
H109 H112 3.4850 no .
H109 H113 2.4095 no .
H110 H112 2.4729 no .
H110 H113 3.5568 no .
H110 H114 2.8383 no .
H110 H124 3.4212 no .
H112 H114 3.4963 no .
H112 H122 2.9654 no .
H112 H124 3.0585 no .
H114 H115 2.4608 no .
H115 H116 2.3517 no .
H116 H117 2.3096 no .
H117 H119 3.5235 no .
H117 H120 2.2204 no .
H117 H122 3.2504 no .
H119 H121 2.3343 no .
H120 H121 3.3973 no .
H120 H122 2.6332 no .
H121 H123 2.3123 no .
H122 H124 2.3445 no .
H123 H126 2.4531 no .
H123 H127 3.5055 no .
H124 H127 2.5363 no .
H128 H129 2.3625 no .
H128 H168 2.4416 no .
H129 H130 2.3141 no .
H130 H131 2.3622 no .
H131 H135 3.5352 no .
H131 H136 3.3231 no .
H133 H135 3.5636 no .
H133 H136 2.5244 no .
H133 H164 3.3580 no .
H133 H166 3.0215 no .
H134 H135 2.4914 no .
H134 H136 3.5502 no .
H135 H137 2.3135 no .
H136 H138 2.3103 no .
H136 H147 3.4052 no .
H136 H150 2.7547 no .
H136 H164 3.1464 no .
H136 H166 3.2295 no .
H137 H140 3.5890 no .
H137 H141 2.5148 no .
H137 H142 3.0641 no .
H138 H140 2.3590 no .
H138 H141 3.4403 no .
H138 H147 3.1757 no .
H138 H150 2.8460 no .
H141 H142 2.4643 no .
H142 H143 2.2775 no .
H143 H144 2.3045 no .
H144 H145 2.5234 no .
H145 H147 3.2532 no .
H145 H148 2.1511 no .
H147 H149 3.5506 no .
H147 H150 2.5695 no .
H148 H149 2.4702 no .
H149 H151 2.3684 no .
H150 H152 2.3047 no .
H150 H161 3.3020 no .
H150 H164 3.2932 no .
H151 H154 2.5153 no .
H151 H155 3.5869 no .
H152 H154 3.5539 no .
H152 H155 2.4761 no .
H152 H161 3.0946 no .
H152 H164 3.0884 no .
H154 H156 3.5607 no .
H155 H156 2.4806 no .
H156 H157 2.3446 no .
H157 H158 2.3654 no .
H158 H159 2.3611 no .
H159 H163 3.4219 no .
H159 H164 3.3838 no .
H161 H163 3.4566 no .
H161 H164 2.7278 no .
H162 H163 2.3937 no .
H163 H165 2.3457 no .
H164 H166 2.2046 no .
H165 H168 3.5468 no .
H165 H169 2.4437 no .
H166 H168 2.5202 no .
H166 H169 3.5618 no .
Pd1 H13N 3.2615 no 1_554
Pd4 H39 2.7424 no .
Pd6 H149 3.4489 no 2_646
Pd7 H1N 3.2364 no 1_556
Pd10 H123 2.7938 no .
Pd12 H65 3.2998 no 2_756
Cl1 H8N 2.3913 no .
Cl1 H13N 3.5593 no 1_554
Cl1 H14N 2.9260 no 1_554
Cl1 H47 3.2276 no .
Cl1 H51 3.1301 no .
Cl1G H30 2.8862 no .
Cl1G H107 3.1710 no 1_455
Cl1G H109 3.3522 no 1_455
Cl1G H129 3.5441 no 1_455
Cl2 H6N 2.2507 no 1_655
Cl2 H13N 2.4075 no 1_554
Cl2 H33 3.2682 no 1_655
Cl2 H35 3.4504 no 1_655
Cl2 H36 3.4817 no 1_655
Cl2 H86 3.3919 no 1_554
Cl2G H5 3.5005 no 1_556
Cl2G H134 2.9310 no .
Cl2G H148 3.4403 no .
Cl2G H162 3.4161 no .
Cl3 H15N 2.3301 no .
Cl3 H95 3.5816 no .
Cl3 H100 3.4565 no .
Cl3G H87 3.4871 no .
Cl3G H122 2.9079 no .
Cl3G H124 3.4182 no .
Cl4 H17N 2.5698 no 1_455
Cl4 H93 3.5463 no .
Cl4 H95 3.4507 no .
Cl4 H114 3.3808 no 1_455
Cl5 H44 2.7330 no .
Cl5 H57 3.0558 no 1_455
Cl5 H58 3.4828 no 1_455
Cl5 H84 3.1243 no .
Cl5 H105 2.8648 no 1_455
Cl6 H7N 3.3898 no .
Cl6 H53 3.3556 no 1_455
Cl6 H58 2.8586 no 1_455
Cl6 H59 3.4866 no 1_455
Cl6 H85 3.2994 no .
Cl6 H86 3.0427 no 1_454
Cl6 H87 3.0811 no 1_454
Cl7 H37 2.9488 no .
Cl7 H39 3.5743 no .
Cl7 H59 3.2488 no 1_455
Cl7 H117 3.1611 no 1_454
Cl7 H120 2.9100 no 1_454
Cl7 H122 3.4036 no 1_454
Cl8 H14N 2.4562 no 1_554
Cl8 H89 3.3163 no 1_554
Cl8 H91 3.1970 no 1_554
Cl8 H92 3.1704 no 1_554
Cl8 H116 3.4029 no 1_454
Cl8 H117 2.8837 no 1_454
Cl9 H102 3.2076 no .
Cl9 H103 2.9293 no .
Cl10 H23N 2.4183 no 2_746
Cl10 H154 3.3229 no 2_746
Cl10 H155 3.5296 no 2_746
Cl10 H156 2.9618 no 2_746
Cl11 H22N 2.3582 no 2_646
Cl11 H145 3.3571 no 2_646
Cl13 H1N 3.5775 no 1_556
Cl13 H2N 2.9756 no 1_556
Cl13 H20N 2.3986 no .
Cl13 H131 3.1616 no .
Cl13 H135 3.1951 no .
Cl14 H1N 2.3957 no 1_556
Cl14 H2 3.4652 no 1_556
Cl14 H18N 2.2499 no 1_455
Cl14 H117 3.2216 no 1_455
Cl14 H119 3.3698 no 1_455
Cl14 H120 3.4129 no 1_455
Cl15 H3N 2.3511 no .
Cl15 H16 3.4932 no .
Cl16 H5N 2.5372 no 1_655
Cl16 H9 3.4363 no .
Cl16 H11 3.4735 no .
Cl16 H30 3.2410 no 1_655
Cl17 H21 3.5927 no 1_655
Cl17 H22 2.8392 no 1_655
Cl17 H128 2.7571 no .
Cl17 H141 3.2701 no 1_655
Cl17 H142 3.5402 no 1_655
Cl17 H168 3.1101 no .
Cl18 H2 3.1216 no 1_656
Cl18 H3 3.1142 no 1_656
Cl18 H19N 3.4398 no .
Cl18 H137 3.3855 no 1_655
Cl18 H142 2.9199 no 1_655
Cl18 H143 3.3857 no 1_655
Cl18 H169 3.2198 no .
Cl19 H33 3.1254 no 1_656
Cl19 H36 2.8702 no 1_656
Cl19 H38 3.4209 no 1_656
Cl19 H121 2.9804 no .
Cl19 H143 3.1762 no 1_655
Cl20 H2N 2.4120 no 1_556
Cl20 H5 3.2752 no 1_556
Cl20 H7 3.2015 no 1_556
Cl20 H8 3.1134 no 1_556
Cl20 H32 3.4300 no 1_656
Cl20 H33 2.7890 no 1_656
Cl21 H18 3.1490 no .
Cl21 H19 2.9483 no .
Cl22 H11N 2.6108 no 2_656
Cl22 H70 3.2110 no 2_656
Cl22 H72 3.1450 no 2_656
Cl23 H10N 2.4041 no 2_756
Cl23 H61 2.8280 no 2_756
O1G H21N 1.8627 no .
O1G H140 3.0878 no .
O1G H141 2.7191 no .
O1G H142 2.8224 no .
O1G H168 2.8896 no 1_455
O1W H12N 2.4743 no .
O1W H75 3.5515 no .
O1W H79 3.0379 no .
O2G H115 3.0836 no .
O2W H24N 1.8203 no 2_746
O2W H67 3.3426 no .
O2W H159 2.9520 no 2_746
O2W H163 3.0836 no 2_746
O3W H9N 2.2671 no 1_455
O3W H74 2.7290 no .
O3W H82 3.3664 no .
O3W H84 3.0968 no .
N1S H11 3.3929 no .
N1S H16N 2.1367 no .
N1S H46 3.0112 no .
N1S H47 3.0737 no .
N1S H54 3.5256 no .
N1S H56 3.1980 no .
N1S H57 3.5091 no .
N2S H4N 2.2330 no .
N2S H95 3.4926 no .
N2S H130 2.9639 no .
N2S H131 3.1388 no .
N2S H138 3.4870 no .
N2S H140 3.1934 no .
N2S H141 3.4495 no .
N3S H136 2.8397 no .
N3S H164 3.2688 no .
N3S H166 2.5931 no .
N4S H52 2.8260 no .
N4S H54 3.5441 no .
N4S H66 3.4747 no .
N4S H68 3.3958 no .
N4S H80 3.1289 no .
N4S H82 3.0668 no .
N5S H10 3.5257 no .
N5S H12 3.1199 no .
N5S H26 2.8953 no .
N5S H40 2.9238 no .
N7 H37 3.2550 no .
N7 H39 2.9618 no .
N8 H39 3.3133 no .
N19 H121 3.3866 no .
N19 H123 3.0030 no .
N20 H123 3.4087 no .
C1G H21 3.4811 no .
C1G H30 3.5075 no .
C1S H11 3.2406 no .
C1S H16N 2.7398 no .
C1S H46 3.4239 no .
C1S H47 2.9356 no .
C1S H56 3.5519 no .
C1S H57 3.3132 no .
C1T H6N 3.3995 no 1_655
C1T H9 3.1184 no .
C1T H11 3.5860 no .
C1T H47 3.2719 no .
C1T H53 3.4679 no .
C1T H57 3.5968 no .
C2G H21 3.2863 no .
C2G H128 3.5673 no 1_455
C2S H4N 2.7619 no .
C2S H95 3.3393 no .
C2S H130 3.3594 no .
C2S H131 2.9500 no .
C2S H140 3.5361 no .
C2S H141 3.2565 no .
C2T H18N 3.3445 no 1_455
C2T H93 3.0260 no .
C2T H131 3.3598 no .
C2T H137 3.3841 no .
C3 H135 3.3444 no 1_554
C3 H137 3.1954 no 1_554
C3 H143 3.4788 no 1_554
C3G H21 3.1518 no .
C3S H130 3.5268 no .
C3S H136 3.0570 no .
C3S H138 3.5871 no .
C3S H166 3.5656 no .
C3T H130 3.1884 no .
C3T H138 3.4123 no .
C4 H135 2.7750 no 1_554
C4 H137 3.4265 no 1_554
C4G H21 3.1328 no .
C4S H52 2.9229 no .
C4S H54 3.2130 no .
C4T H46 3.2216 no .
C4T H54 3.4967 no .
C5G H21 3.3178 no .
C5G H24 3.0264 no .
C5 H135 2.8506 no 1_554
C5S H38 3.4283 no .
C5S H40 3.1307 no .
C5T H3 3.5514 no .
C5T H38 3.1781 no .
C5T H144 3.4128 no 1_554
C6G H21 3.5870 no .
C6G H24 3.1296 no .
C6G H30 3.2552 no .
C6G H31 3.2426 no .
C6 H135 3.4506 no 1_554
C7G H21N 2.9592 no .
C7G H166 3.1520 no 1_455
C7G H168 2.9692 no 1_455
C8G H21N 3.0864 no .
C8G H158 2.6111 no 1_455
C8G H166 3.0512 no 1_455
C9G H145 3.4318 no .
C9G H148 3.0198 no .
C10G H4 3.0330 no 1_556
C10G H145 3.0763 no .
C10G H148 3.5501 no .
C11 H46 3.4348 no .
C11G H145 2.9999 no .
C12G H145 3.4587 no .
C13G H149 3.2536 no .
C14 H46 3.4566 no .
C14G H148 3.2802 no .
C14G H149 3.0423 no .
C15G H144 3.1729 no .
C15G H145 3.5270 no .
C16G H110 3.5598 no .
C16G H124 3.5300 no .
C17G H110 3.3208 no .
C17G H115 3.4112 no .
C18G H108 3.1853 no .
C18G H110 3.4011 no .
C19 H140 3.3037 no .
C19G H96 3.4908 no .
C19G H108 3.2438 no .
C20G H94 3.1203 no .
C20G H96 3.0460 no .
C21G H94 3.0304 no .
C21G H96 3.2170 no .
C21G H124 3.1656 no .
C22G H108 3.3095 no .
C22G H115 3.5764 no .
C23 H107 3.3809 no 1_455
C23 H109 3.2407 no 1_455
C25 H45 3.3597 no .
C25 H107 3.1763 no 1_455
C28 H44 3.3176 no .
C32 H8 3.0757 no 1_455
C33 H8 2.9226 no 1_455
C35 H121 3.1129 no 1_454
C36 H119 3.3096 no 1_454
C36 H121 3.4601 no 1_454
C37 H7N 2.7817 no .
C37 H119 2.9540 no 1_454
C37 H120 3.0683 no 1_454
C39 H7N 2.8624 no .
C39 H119 3.2711 no 1_454
C39 H120 3.3679 no 1_454
C43 H39 3.1730 no .
C44 H28 2.8740 no .
C45 H14 3.2932 no .
C45 H28 3.2394 no .
C46 H14 3.1195 no .
C46 H42 3.5410 no .
C47 H42 3.1422 no .
C48 H39 3.2776 no .
C48 H42 3.2000 no .
C51 H88 3.4889 no 1_554
C56 H103 3.5594 no .
C58 H84 3.5123 no 1_655
C58 H85 2.6681 no 1_655
C58 H87 3.3994 no 1_554
C59 H81 3.2584 no 1_655
C59 H85 2.8663 no 1_655
C59 H87 2.7368 no 1_554
C59 H88 3.5140 no 1_554
C60 H87 3.1773 no 1_554
C60 H88 3.0806 no 1_554
C65 H23N 3.4041 no 2_746
C73 H154 3.3969 no 2_646
C74 H154 3.3717 no 2_646
C75 H151 3.5094 no 2_646
C76 H151 3.3896 no 2_646
C81 H59 3.4605 no 1_455
C84 H58 2.8740 no 1_455
C84 H59 3.4203 no 1_455
C87 H51 3.3377 no 1_556
C87 H53 3.1090 no 1_556
C87 H59 3.4345 no 1_556
C88 H51 2.7783 no 1_556
C88 H53 3.2667 no 1_556
C89 H51 2.8037 no 1_556
C90 H51 3.4071 no 1_556
C95 H130 3.4948 no .
C98 H129 3.5265 no .
C98 H130 3.5309 no .
C103 H56 3.3255 no .
C107 H23 3.3365 no 1_655
C107 H25 3.3372 no 1_655
C109 H23 3.0761 no 1_655
C109 H129 3.5112 no .
C112 H128 3.4304 no .
C116 H92 3.0580 no 1_655
C117 H92 2.8887 no 1_655
C119 H37 3.2449 no 1_656
C120 H35 3.2218 no 1_656
C120 H37 3.5083 no 1_656
C121 H19N 2.8875 no .
C121 H35 2.8379 no 1_656
C121 H36 3.0777 no 1_656
C123 H19N 2.8974 no .
C123 H35 3.2217 no 1_656
C123 H36 3.4265 no 1_656
C127 H123 3.1853 no .
C128 H113 2.9396 no .
C129 H99 3.1586 no .
C129 H113 3.3081 no .
C130 H99 3.1164 no .
C130 H126 3.5570 no .
C131 H126 3.0902 no .
C132 H123 3.3824 no .
C132 H126 3.1674 no .
C135 H4 3.5456 no 1_556
C140 H19 3.5048 no .
C142 H3 3.4214 no 1_556
C142 H168 3.4323 no 1_455
C142 H169 2.7390 no 1_455
C143 H3 2.7789 no 1_556
C143 H165 3.1670 no 1_455
C143 H169 2.7790 no 1_455
C144 H3 3.2046 no 1_556
C144 H4 3.3081 no 1_556
C145 H4 3.3902 no 1_556
C149 H11N 3.5025 no 2_656
C155 H67 3.4396 no 2_756
C157 H70 3.3043 no 2_756
C158 H70 3.2892 no 2_756
C159 H67 3.3951 no 2_756
C160 H67 3.2815 no 2_756
C165 H143 3.3379 no 1_655
C168 H142 2.8925 no 1_655
C168 H143 3.2471 no 1_655
H1N Pd7 3.2364 no 1_554
H1N Cl13 3.5775 no 1_554
H1N Cl14 2.3957 no 1_554
H2 Cl14 3.4652 no 1_554
H2 Cl18 3.1216 no 1_454
H2 H119 3.0107 no 1_454
H2N Cl13 2.9756 no 1_554
H2N Cl20 2.4120 no 1_554
H2N H20N 3.3086 no 1_554
H3 Cl18 3.1142 no 1_454
H3 C5T 3.5514 no .
H3 C142 3.4214 no 1_554
H3 C143 2.7789 no 1_554
H3 C144 3.2046 no 1_554
H3 H137 3.0257 no 1_554
H3 H143 2.5411 no 1_554
H3 H144 3.4444 no 1_554
H3N Cl15 2.3511 no .
H3N H15N 3.4634 no .
H4 C10G 3.0330 no 1_554
H4 C135 3.5456 no 1_554
H4 C144 3.3081 no 1_554
H4 C145 3.3902 no 1_554
H4 H135 2.9457 no 1_554
H4 H137 3.4883 no 1_554
H4 H144 3.4727 no 1_554
H4 H145 3.3194 no 1_554
H4N N2S 2.2330 no .
H4N C2S 2.7619 no .
H4N H140 3.2804 no .
H5 Cl2G 3.5005 no 1_554
H5 Cl20 3.2752 no 1_554
H5 H134 3.5318 no 1_554
H5 H135 3.0290 no 1_554
H5N Cl16 2.5372 no 1_455
H5N H105 3.0124 no 1_455
H5N H107 3.2638 no 1_455
H6N Cl2 2.2507 no 1_455
H6N C1T 3.3995 no 1_455
H7 Cl20 3.2015 no 1_554
H7N Cl6 3.3898 no .
H7N C37 2.7817 no .
H7N C39 2.8624 no .
H7N H37 2.4364 no .
H7N H39 2.6309 no .
H8 Cl20 3.1134 no 1_554
H8 C32 3.0757 no 1_655
H8 C33 2.9226 no 1_655
H8 H32 3.0945 no 1_655
H8 H33 2.7765 no 1_655
H8N Cl1 2.3913 no .
H8N H14N 3.3138 no 1_554
H8N H39 3.2119 no .
H8N H42 3.2722 no .
H9 Cl16 3.4363 no .
H9 C1T 3.1184 no .
H9N O3W 2.2671 no 1_655
H9N H74 3.5699 no 1_655
H10 N5S 3.5257 no .
H10N Cl23 2.4041 no 2_746
H10N H23N 2.9842 no 2_746
H11 Cl16 3.4735 no .
H11 N1S 3.3929 no .
H11 C1S 3.2406 no .
H11 C1T 3.5860 no .
H11 H46 2.9078 no .
H11N Cl22 2.6108 no 2_646
H11N C149 3.5025 no 2_646
H11N H22N 2.8823 no 2_646
H11N H149 3.4010 no 2_646
H12 N5S 3.1199 no .
H12N O1W 2.4743 no .
H12N H151 3.5775 no 2_646
H13N Pd1 3.2615 no 1_556
H13N Cl1 3.5593 no 1_556
H13N Cl2 2.4075 no 1_556
H14 C45 3.2932 no .
H14 C46 3.1195 no .
H14 H45 2.9362 no .
H14 H46 2.5626 no .
H14N Cl1 2.9260 no 1_556
H14N Cl8 2.4562 no 1_556
H14N H8N 3.3138 no 1_556
H15N Cl3 2.3301 no .
H15N H3N 3.4634 no .
H16 Cl15 3.4932 no .
H16N N1S 2.1367 no .
H16N C1S 2.7398 no .
H16N H56 3.2211 no .
H17N Cl4 2.5698 no 1_655
H17N H22 3.0638 no 1_655
H17N H23 3.2107 no 1_655
H18 Cl21 3.1490 no .
H18N Cl14 2.2499 no 1_655
H18N C2T 3.3445 no 1_655
H19 Cl21 2.9483 no .
H19 C140 3.5048 no .
H19 H140 2.5322 no .
H19N Cl18 3.4398 no .
H19N C121 2.8875 no .
H19N C123 2.8974 no .
H19N H121 2.5773 no .
H19N H123 2.6119 no .
H20N Cl13 2.3986 no .
H20N H2N 3.3086 no 1_556
H20N H123 3.3355 no .
H20N H126 3.2179 no .
H21 Cl17 3.5927 no 1_455
H21 C1G 3.4811 no .
H21 C2G 3.2863 no .
H21 C3G 3.1518 no .
H21 C4G 3.1328 no .
H21 C5G 3.3178 no .
H21 C6G 3.5870 no .
H21N O1G 1.8627 no .
H21N C7G 2.9592 no .
H21N C8G 3.0864 no .
H22 Cl17 2.8392 no 1_455
H22 H17N 3.0638 no 1_455
H22 H109 3.2373 no 1_455
H22N Cl11 2.3582 no 2_656
H22N H11N 2.8823 no 2_656
H23 C107 3.3365 no 1_455
H23 C109 3.0761 no 1_455
H23 H17N 3.2107 no 1_455
H23 H107 3.3199 no 1_455
H23 H109 2.7838 no 1_455
H23N Cl10 2.4183 no 2_756
H23N C65 3.4041 no 2_756
H23N H10N 2.9842 no 2_756
H23N H65 3.2951 no 2_756
H24 C5G 3.0264 no .
H24 C6G 3.1296 no .
H24N O2W 1.8203 no 2_756
H25 C107 3.3372 no 1_455
H25 H44 3.4621 no .
H25 H45 3.0198 no .
H25 H105 3.2689 no 1_455
H25 H107 3.0031 no 1_455
H26 N5S 2.8953 no .
H28 C44 2.8740 no .
H28 C45 3.2394 no .
H28 H44 2.3290 no .
H28 H45 3.0930 no .
H30 Cl1G 2.8862 no .
H30 Cl16 3.2410 no 1_455
H30 C1G 3.5075 no .
H30 C6G 3.2552 no .
H31 C6G 3.2426 no .
H32 Cl20 3.4300 no 1_454
H32 H8 3.0945 no 1_455
H33 Cl2 3.2682 no 1_455
H33 Cl19 3.1254 no 1_454
H33 Cl20 2.7890 no 1_454
H33 H8 2.7765 no 1_455
H35 Cl2 3.4504 no 1_455
H35 C120 3.2218 no 1_454
H35 C121 2.8379 no 1_454
H35 C123 3.2217 no 1_454
H35 H86 2.9902 no 1_454
H35 H121 2.8770 no 1_454
H35 H123 3.4523 no 1_454
H36 Cl2 3.4817 no 1_455
H36 Cl19 2.8702 no 1_454
H36 C121 3.0777 no 1_454
H36 C123 3.4265 no 1_454
H36 H121 2.6745 no 1_454
H36 H123 3.2705 no 1_454
H37 Cl7 2.9488 no .
H37 N7 3.2550 no .
H37 C119 3.2449 no 1_454
H37 C120 3.5083 no 1_454
H37 H7N 2.4364 no .
H37 H119 3.0804 no 1_454
H37 H120 2.7689 no 1_454
H38 Cl19 3.4209 no 1_454
H38 C5S 3.4283 no .
H38 C5T 3.1781 no .
H39 Pd4 2.7424 no .
H39 Cl7 3.5743 no .
H39 N7 2.9618 no .
H39 N8 3.3133 no .
H39 C43 3.1730 no .
H39 C48 3.2776 no .
H39 H7N 2.6309 no .
H39 H8N 3.2119 no .
H39 H119 3.5088 no 1_454
H39 H120 3.2313 no 1_454
H40 N5S 2.9238 no .
H40 C5S 3.1307 no .
H42 C46 3.5410 no .
H42 C47 3.1422 no .
H42 C48 3.2000 no .
H42 H8N 3.2722 no .
H42 H47 3.3734 no .
H44 Cl5 2.7330 no .
H44 C28 3.3176 no .
H44 H25 3.4621 no .
H44 H28 2.3290 no .
H45 C25 3.3597 no .
H45 H14 2.9362 no .
H45 H25 3.0198 no .
H45 H28 3.0930 no .
H46 N1S 3.0112 no .
H46 C1S 3.4239 no .
H46 C4T 3.2216 no .
H46 C11 3.4348 no .
H46 C14 3.4566 no .
H46 H11 2.9078 no .
H46 H14 2.5626 no .
H47 Cl1 3.2276 no .
H47 N1S 3.0737 no .
H47 C1S 2.9356 no .
H47 C1T 3.2719 no .
H47 H42 3.3734 no .
H50 H89 3.5541 no 1_554
H51 Cl1 3.1301 no .
H51 C87 3.3377 no 1_554
H51 C88 2.7783 no 1_554
H51 C89 2.8037 no 1_554
H51 C90 3.4071 no 1_554
H51 H88 2.9388 no 1_554
H51 H89 3.0055 no 1_554
H52 N4S 2.8260 no .
H52 C4S 2.9229 no .
H53 Cl6 3.3556 no 1_655
H53 C1T 3.4679 no .
H53 C87 3.1090 no 1_554
H53 C88 3.2667 no 1_554
H53 H87 2.9878 no 1_554
H53 H88 3.2586 no 1_554
H54 N1S 3.5256 no .
H54 N4S 3.5441 no .
H54 C4S 3.2130 no .
H54 C4T 3.4967 no .
H56 N1S 3.1980 no .
H56 C1S 3.5519 no .
H56 C103 3.3255 no .
H56 H16N 3.2211 no .
H56 H103 2.5808 no .
H57 Cl5 3.0558 no 1_655
H57 N1S 3.5091 no .
H57 C1S 3.3132 no .
H57 C1T 3.5968 no .
H58 Cl5 3.4828 no 1_655
H58 Cl6 2.8586 no 1_655
H58 C84 2.8740 no 1_655
H58 H84 2.8014 no 1_655
H58 H85 2.1158 no 1_655
H58 H87 3.5857 no 1_554
H59 Cl6 3.4866 no 1_655
H59 Cl7 3.2488 no 1_655
H59 C81 3.4605 no 1_655
H59 C84 3.4203 no 1_655
H59 C87 3.4345 no 1_554
H59 H81 2.7653 no 1_655
H59 H85 2.4788 no 1_655
H59 H87 2.5023 no 1_554
H60 H87 3.2015 no 1_554
H60 H88 2.9354 no 1_554
H61 Cl23 2.8280 no 2_746
H65 Pd12 3.2998 no 2_746
H65 H23N 3.2951 no 2_746
H66 N4S 3.4747 no .
H67 O2W 3.3426 no .
H67 C155 3.4396 no 2_746
H67 C159 3.3951 no 2_746
H67 C160 3.2815 no 2_746
H68 N4S 3.3958 no .
H70 Cl22 3.2110 no 2_646
H70 C157 3.3043 no 2_746
H70 C158 3.2892 no 2_746
H70 H157 3.2695 no 2_746
H70 H158 3.2763 no 2_746
H72 Cl22 3.1450 no 2_646
H73 H154 3.4950 no 2_646
H74 O3W 2.7290 no .
H74 H9N 3.5699 no 1_455
H74 H154 3.4809 no 2_646
H75 O1W 3.5515 no .
H79 O1W 3.0379 no .
H80 N4S 3.1289 no .
H81 C59 3.2584 no 1_455
H81 H59 2.7653 no 1_455
H82 O3W 3.3664 no .
H82 N4S 3.0668 no .
H84 Cl5 3.1243 no .
H84 O3W 3.0968 no .
H84 C58 3.5123 no 1_455
H84 H58 2.8014 no 1_455
H85 Cl6 3.2994 no .
H85 C58 2.6681 no 1_455
H85 C59 2.8663 no 1_455
H85 H58 2.1158 no 1_455
H85 H59 2.4788 no 1_455
H86 Cl2 3.3919 no 1_556
H86 Cl6 3.0427 no 1_656
H86 H35 2.9902 no 1_656
H87 Cl3G 3.4871 no .
H87 Cl6 3.0811 no 1_656
H87 C58 3.3994 no 1_556
H87 C59 2.7368 no 1_556
H87 C60 3.1773 no 1_556
H87 H53 2.9878 no 1_556
H87 H58 3.5857 no 1_556
H87 H59 2.5023 no 1_556
H87 H60 3.2015 no 1_556
H88 C51 3.4889 no 1_556
H88 C59 3.5140 no 1_556
H88 C60 3.0806 no 1_556
H88 H51 2.9388 no 1_556
H88 H53 3.2586 no 1_556
H88 H60 2.9354 no 1_556
H89 Cl8 3.3163 no 1_556
H89 H50 3.5541 no 1_556
H89 H51 3.0055 no 1_556
H91 Cl8 3.1970 no 1_556
H91 H116 3.3860 no 1_455
H92 Cl8 3.1704 no 1_556
H92 C116 3.0580 no 1_455
H92 C117 2.8887 no 1_455
H92 H116 2.9643 no 1_455
H92 H117 2.7331 no 1_455
H93 Cl4 3.5463 no .
H93 C2T 3.0260 no .
H94 C20G 3.1203 no .
H94 C21G 3.0304 no .
H95 Cl3 3.5816 no .
H95 Cl4 3.4507 no .
H95 N2S 3.4926 no .
H95 C2S 3.3393 no .
H95 H130 3.0039 no .
H96 C19G 3.4908 no .
H96 C20G 3.0460 no .
H96 C21G 3.2170 no .
H98 H129 3.5230 no .
H99 C129 3.1586 no .
H99 C130 3.1164 no .
H99 H129 2.6845 no .
H99 H130 2.6447 no .
H100 Cl3 3.4565 no .
H102 Cl9 3.2076 no .
H103 Cl9 2.9293 no .
H103 C56 3.5594 no .
H103 H56 2.5808 no .
H105 Cl5 2.8648 no 1_655
H105 H5N 3.0124 no 1_655
H105 H25 3.2689 no 1_655
H107 Cl1G 3.1710 no 1_655
H107 C23 3.3809 no 1_655
H107 C25 3.1763 no 1_655
H107 H5N 3.2638 no 1_655
H107 H23 3.3199 no 1_655
H107 H25 3.0031 no 1_655
H108 C18G 3.1853 no .
H108 C19G 3.2438 no .
H108 C22G 3.3095 no .
H109 Cl1G 3.3522 no 1_655
H109 C23 3.2407 no 1_655
H109 H22 3.2373 no 1_655
H109 H23 2.7838 no 1_655
H109 H129 3.2329 no .
H110 C16G 3.5598 no .
H110 C17G 3.3208 no .
H110 C18G 3.4011 no .
H113 C128 2.9396 no .
H113 C129 3.3081 no .
H113 H128 2.4465 no .
H113 H129 3.0894 no .
H114 Cl4 3.3808 no 1_655
H115 O2G 3.0836 no .
H115 C17G 3.4112 no .
H115 C22G 3.5764 no .
H116 Cl8 3.4029 no 1_656
H116 H91 3.3860 no 1_655
H116 H92 2.9643 no 1_655
H117 Cl7 3.1611 no 1_656
H117 Cl8 2.8837 no 1_656
H117 Cl14 3.2216 no 1_655
H117 H92 2.7331 no 1_655
H119 Cl14 3.3698 no 1_655
H119 C36 3.3096 no 1_656
H119 C37 2.9540 no 1_656
H119 C39 3.2711 no 1_656
H119 H2 3.0107 no 1_656
H119 H37 3.0804 no 1_656
H119 H39 3.5088 no 1_656
H120 Cl7 2.9100 no 1_656
H120 Cl14 3.4129 no 1_655
H120 C37 3.0683 no 1_656
H120 C39 3.3679 no 1_656
H120 H37 2.7689 no 1_656
H120 H39 3.2313 no 1_656
H121 Cl19 2.9804 no .
H121 N19 3.3866 no .
H121 C35 3.1129 no 1_656
H121 C36 3.4601 no 1_656
H121 H19N 2.5773 no .
H121 H35 2.8770 no 1_656
H121 H36 2.6745 no 1_656
H122 Cl3G 2.9079 no .
H122 Cl7 3.4036 no 1_656
H123 Pd10 2.7938 no .
H123 N19 3.0030 no .
H123 N20 3.4087 no .
H123 C127 3.1853 no .
H123 C132 3.3824 no .
H123 H19N 2.6119 no .
H123 H20N 3.3355 no .
H123 H35 3.4523 no 1_656
H123 H36 3.2705 no 1_656
H124 Cl3G 3.4182 no .
H124 C16G 3.5300 no .
H124 C21G 3.1656 no .
H126 C130 3.5570 no .
H126 C131 3.0902 no .
H126 C132 3.1674 no .
H126 H20N 3.2179 no .
H126 H131 3.2635 no .
H128 Cl17 2.7571 no .
H128 C2G 3.5673 no 1_655
H128 C112 3.4304 no .
H128 H113 2.4465 no .
H129 Cl1G 3.5441 no 1_655
H129 C98 3.5265 no .
H129 C109 3.5112 no .
H129 H98 3.5230 no .
H129 H99 2.6845 no .
H129 H109 3.2329 no .
H129 H113 3.0894 no .
H130 N2S 2.9639 no .
H130 C2S 3.3594 no .
H130 C3S 3.5268 no .
H130 C3T 3.1884 no .
H130 C95 3.4948 no .
H130 C98 3.5309 no .
H130 H95 3.0039 no .
H130 H99 2.6447 no .
H131 Cl13 3.1616 no .
H131 N2S 3.1388 no .
H131 C2S 2.9500 no .
H131 C2T 3.3598 no .
H131 H126 3.2635 no .
H134 Cl2G 2.9310 no .
H134 H5 3.5318 no 1_556
H135 Cl13 3.1951 no .
H135 C3 3.3444 no 1_556
H135 C4 2.7750 no 1_556
H135 C5 2.8506 no 1_556
H135 C6 3.4506 no 1_556
H135 H4 2.9457 no 1_556
H135 H5 3.0290 no 1_556
H136 N3S 2.8397 no .
H136 C3S 3.0570 no .
H137 Cl18 3.3855 no 1_455
H137 C2T 3.3841 no .
H137 C3 3.1954 no 1_556
H137 C4 3.4265 no 1_556
H137 H3 3.0257 no 1_556
H137 H4 3.4883 no 1_556
H138 N2S 3.4870 no .
H138 C3S 3.5871 no .
H138 C3T 3.4123 no .
H140 O1G 3.0878 no .
H140 N2S 3.1934 no .
H140 C2S 3.5361 no .
H140 C19 3.3037 no .
H140 H4N 3.2804 no .
H140 H19 2.5322 no .
H141 Cl17 3.2701 no 1_455
H141 O1G 2.7191 no .
H141 N2S 3.4495 no .
H141 C2S 3.2565 no .
H142 Cl17 3.5402 no 1_455
H142 Cl18 2.9199 no 1_455
H142 O1G 2.8224 no .
H142 C168 2.8925 no 1_455
H142 H168 2.7162 no 1_455
H142 H169 2.2390 no 1_455
H143 Cl18 3.3857 no 1_455
H143 Cl19 3.1762 no 1_455
H143 C3 3.4788 no 1_556
H143 C165 3.3379 no 1_455
H143 C168 3.2471 no 1_455
H143 H3 2.5411 no 1_556
H143 H165 2.7015 no 1_455
H143 H169 2.3056 no 1_455
H144 C5T 3.4128 no 1_556
H144 C15G 3.1729 no .
H144 H3 3.4444 no 1_556
H144 H4 3.4727 no 1_556
H144 H165 3.5647 no 1_455
H145 Cl11 3.3571 no 2_656
H145 C9G 3.4318 no .
H145 C10G 3.0763 no .
H145 C11G 2.9999 no .
H145 C12G 3.4587 no .
H145 C15G 3.5270 no .
H145 H4 3.3194 no 1_556
H148 Cl2G 3.4403 no .
H148 C9G 3.0198 no .
H148 C10G 3.5501 no .
H148 C14G 3.2802 no .
H149 Pd6 3.4489 no 2_656
H149 C13G 3.2536 no .
H149 C14G 3.0423 no .
H149 H11N 3.4010 no 2_656
H151 C75 3.5094 no 2_656
H151 C76 3.3896 no 2_656
H151 H12N 3.5775 no 2_656
H154 Cl10 3.3229 no 2_756
H154 C73 3.3969 no 2_656
H154 C74 3.3717 no 2_656
H154 H73 3.4950 no 2_656
H154 H74 3.4809 no 2_656
H155 Cl10 3.5296 no 2_756
H156 Cl10 2.9618 no 2_756
H157 H70 3.2695 no 2_756
H158 C8G 2.6111 no 1_655
H158 H70 3.2763 no 2_756
H159 O2W 2.9520 no 2_756
H162 Cl2G 3.4161 no .
H163 O2W 3.0836 no 2_756
H164 N3S 3.2688 no .
H165 C143 3.1670 no 1_655
H165 H143 2.7015 no 1_655
H165 H144 3.5647 no 1_655
H166 N3S 2.5931 no .
H166 C3S 3.5656 no .
H166 C7G 3.1520 no 1_655
H166 C8G 3.0512 no 1_655
H168 Cl17 3.1101 no .
H168 O1G 2.8896 no 1_655
H168 C7G 2.9692 no 1_655
H168 C142 3.4323 no 1_655
H168 H142 2.7162 no 1_655
H169 Cl18 3.2198 no .
H169 C142 2.7390 no 1_655
H169 C143 2.7790 no 1_655
H169 H142 2.2390 no 1_655
H169 H143 2.3056 no 1_655

loop_
_geom_hbond_atom_site_label_D
_geom_hbond_atom_site_label_H
_geom_hbond_atom_site_label_A
_geom_hbond_site_symmetry_A
_geom_hbond_distance_DA
_geom_hbond_distance_DH
_geom_hbond_distance_HA
_geom_hbond_angle_DHA
_geom_hbond_publ_flag
N1 H1N Cl14 1_554 3.270(8) 0.930 2.396 156.6 no
N2 H2N Cl20 1_554 3.223(9) 0.930 2.412 145.7 no
N3 H3N Cl15 . 3.221(9) 0.930 2.351 155.6 no
N4 H4N N2S . 3.009(14) 0.930 2.233 140.5 no
N5 H5N Cl16 1_455 3.261(9) 0.930 2.537 134.9 no
N6 H6N Cl2 1_455 3.141(8) 0.930 2.251 159.9 no
N10 H10N Cl23 2_746 3.247(13) 0.930 2.404 150.7 no
N13 H13N Cl2 1_556 3.288(8) 0.930 2.408 158.1 no
N14 H14N Cl8 1_556 3.258(9) 0.930 2.456 144.4 no
N15 H15N Cl3 . 3.212(9) 0.930 2.330 158.1 no
N16 H16N N1S . 2.958(13) 0.930 2.137 146.6 no
N18 H18N Cl14 1_655 3.141(8) 0.930 2.250 160.3 no
N21 H21N O1G . 2.72(3) 0.930 1.863 152.1 no
N22 H22N Cl11 2_656 3.178(13) 0.930 2.358 146.9 no
N23 H23N Cl10 2_756 3.278(15) 0.930 2.418 153.6 no
N24 H24N O2W 2_756 2.72(3) 0.930 1.820 162.1 no

loop_
_geom_torsion_atom_site_label_1
_geom_torsion_atom_site_label_2
_geom_torsion_atom_site_label_3
_geom_torsion_atom_site_label_4
_geom_torsion
_geom_torsion_publ_flag
Cl1 Pd1 N1 C1 -165.0(4) no
Cl1 Pd1 N1 C42 71.6(5) no
Cl2 Pd1 N2 C6 159.5(4) no
Cl2 Pd1 N2 C7 -74.0(5) no
N1 Pd1 N2 C6 -13.3(4) no
N1 Pd1 N2 C7 113.3(5) no
N2 Pd1 N1 C1 17.3(4) no
N2 Pd1 N1 C42 -106.1(5) no
Cl3 Pd2 N3 C14 67.6(5) no
Cl3 Pd2 N3 C15 -162.8(5) no
Cl4 Pd2 N4 C20 164.2(4) no
Cl4 Pd2 N4 C21 -66.6(5) no
N3 Pd2 N4 C20 -13.9(5) no
N3 Pd2 N4 C21 115.2(5) no
N4 Pd2 N3 C14 -110.7(6) no
N4 Pd2 N3 C15 19.0(5) no
Cl5 Pd3 N5 C28 74.9(5) no
Cl5 Pd3 N5 C29 -161.6(5) no
Cl6 Pd3 N6 C34 171.5(5) no
Cl6 Pd3 N6 C35 -58.1(5) no
N5 Pd3 N6 C34 -10.9(5) no
N5 Pd3 N6 C35 119.5(6) no
N6 Pd3 N5 C28 -109.9(6) no
N6 Pd3 N5 C29 13.6(5) no
Cl7 Pd4 N7 C43 -163.3(5) no
Cl7 Pd4 N7 C84 72.3(5) no
Cl8 Pd4 N8 C48 163.7(6) no
Cl8 Pd4 N8 C49 -69.8(5) no
N7 Pd4 N8 C48 -17.1(6) no
N7 Pd4 N8 C49 109.4(6) no
N8 Pd4 N7 C43 14.0(6) no
N8 Pd4 N7 C84 -110.3(6) no
Cl9 Pd5 N9 C56 -67.2(7) no
Cl9 Pd5 N9 C57 162.9(6) no
Cl10 Pd5 N10 C62 -152.1(6) no
Cl10 Pd5 N10 C63 79.0(6) no
N9 Pd5 N10 C62 18.3(6) no
N9 Pd5 N10 C63 -110.6(7) no
N10 Pd5 N9 C56 110.8(7) no
N10 Pd5 N9 C57 -19.1(6) no
Cl11 Pd6 N11 C70 67.0(10) no
Cl11 Pd6 N11 C71 -155.4(8) no
Cl12 Pd6 N12 C76 164.6(9) no
Cl12 Pd6 N12 C77 -77.4(8) no
N11 Pd6 N12 C76 -18.4(9) no
N11 Pd6 N12 C77 99.7(9) no
N12 Pd6 N11 C70 -117.5(11) no
N12 Pd6 N11 C71 20.2(9) no
Cl13 Pd7 N13 C85 164.5(4) no
Cl13 Pd7 N13 C126 -68.1(5) no
Cl14 Pd7 N14 C90 -158.9(4) no
Cl14 Pd7 N14 C91 69.4(4) no
N13 Pd7 N14 C90 14.4(4) no
N13 Pd7 N14 C91 -117.2(5) no
N14 Pd7 N13 C85 -17.7(4) no
N14 Pd7 N13 C126 109.6(5) no
Cl15 Pd8 N15 C98 -69.0(5) no
Cl15 Pd8 N15 C99 168.1(4) no
Cl16 Pd8 N16 C104 -166.4(4) no
Cl16 Pd8 N16 C105 64.0(5) no
N15 Pd8 N16 C104 11.9(5) no
N15 Pd8 N16 C105 -117.7(5) no
N16 Pd8 N15 C98 111.0(5) no
N16 Pd8 N15 C99 -11.9(5) no
Cl17 Pd9 N17 C112 -73.2(5) no
Cl17 Pd9 N17 C113 159.4(4) no
Cl18 Pd9 N18 C118 -170.0(4) no
Cl18 Pd9 N18 C119 56.6(5) no
N17 Pd9 N18 C118 13.3(5) no
N17 Pd9 N18 C119 -120.0(6) no
N18 Pd9 N17 C112 111.2(5) no
N18 Pd9 N17 C113 -16.2(5) no
Cl19 Pd10 N19 C127 162.9(6) no
Cl19 Pd10 N19 C168 -66.1(5) no
Cl20 Pd10 N20 C132 -163.8(5) no
Cl20 Pd10 N20 C133 69.2(5) no
N19 Pd10 N20 C132 18.0(6) no
N19 Pd10 N20 C133 -108.9(6) no
N20 Pd10 N19 C127 -16.0(6) no
N20 Pd10 N19 C168 115.0(6) no
Cl21 Pd11 N21 C140 66.6(8) no
Cl21 Pd11 N21 C141 -159.5(6) no
Cl22 Pd11 N22 C146 152.4(5) no
Cl22 Pd11 N22 C147 -88.6(7) no
N21 Pd11 N22 C146 -20.8(6) no
N21 Pd11 N22 C147 98.2(8) no
N22 Pd11 N21 C140 -112.2(8) no
N22 Pd11 N21 C141 21.7(7) no
Cl23 Pd12 N23 C154 -61.8(10) no
Cl23 Pd12 N23 C155 156.8(8) no
Cl24 Pd12 N24 C160 -156.7(9) no
Cl24 Pd12 N24 C161 75.2(11) no
N23 Pd12 N24 C160 24.6(10) no
N23 Pd12 N24 C161 -103.5(12) no
N24 Pd12 N23 C154 118.7(11) no
N24 Pd12 N23 C155 -22.7(9) no
Pd1 N1 C1 C2 160.2(6) no
Pd1 N1 C1 C6 -19.2(8) no
Pd1 N1 C42 C41 -168.9(6) no
C1 N1 C42 C41 71.0(10) no
C42 N1 C1 C2 -76.6(9) no
C42 N1 C1 C6 103.9(8) no
Pd1 N2 C6 C1 6.2(8) no
Pd1 N2 C6 C5 -168.0(6) no
Pd1 N2 C7 C8 -50.1(9) no
C6 N2 C7 C8 74.5(10) no
C7 N2 C6 C1 -123.6(8) no
C7 N2 C6 C5 62.3(11) no
Pd2 N3 C14 C13 -176.0(6) no
Pd2 N3 C15 C16 167.7(8) no
Pd2 N3 C15 C20 -20.4(10) no
C14 N3 C15 C16 -66.7(13) no
C14 N3 C15 C20 105.1(9) no
C15 N3 C14 C13 59.3(11) no
Pd2 N4 C20 C15 6.6(9) no
Pd2 N4 C20 C19 -166.3(6) no
Pd2 N4 C21 C22 -50.0(10) no
C20 N4 C21 C22 74.2(12) no
C21 N4 C20 C15 -122.2(10) no
C21 N4 C20 C19 64.9(11) no
Pd3 N5 C28 C27 -160.1(8) no
Pd3 N5 C29 C30 163.2(6) no
Pd3 N5 C29 C34 -14.4(8) no
C28 N5 C29 C30 -77.3(10) no
C28 N5 C29 C34 105.1(9) no
C29 N5 C28 C27 79.4(11) no
Pd3 N6 C34 C29 6.0(10) no
Pd3 N6 C34 C33 -170.0(6) no
Pd3 N6 C35 C36 -54.2(11) no
C34 N6 C35 C36 75.5(11) no
C35 N6 C34 C29 -126.7(8) no
C35 N6 C34 C33 57.4(10) no
Pd4 N7 C43 C44 166.8(8) no
Pd4 N7 C43 C48 -8.6(12) no
Pd4 N7 C84 C83 43.4(11) no
C43 N7 C84 C83 -77.7(12) no
C84 N7 C43 C44 -68.0(13) no
C84 N7 C43 C48 116.6(11) no
Pd4 N8 C48 C43 17.6(11) no
Pd4 N8 C48 C47 -164.1(7) no
Pd4 N8 C49 C50 174.8(6) no
C48 N8 C49 C50 -61.8(11) no
C49 N8 C48 C43 -107.7(10) no
C49 N8 C48 C47 70.7(12) no
Pd5 N9 C56 C55 -68.0(11) no
Pd5 N9 C57 C58 -165.5(8) no
Pd5 N9 C57 C62 13.5(10) no
C56 N9 C57 C58 61.8(14) no
C56 N9 C57 C62 -119.2(10) no
C57 N9 C56 C55 60.8(12) no
Pd5 N10 C62 C57 -18.3(12) no
Pd5 N10 C62 C61 164.2(6) no
Pd5 N10 C63 C64 -66.9(17) no
C62 N10 C63 C64 173.3(12) no
C63 N10 C62 C57 107.4(13) no
C63 N10 C62 C61 -70.1(14) no
Pd6 N11 C70 C69 36(3) no
Pd6 N11 C71 C72 163.8(12) no
Pd6 N11 C71 C76 -17.1(15) no
C70 N11 C71 C72 -50(2) no
C70 N11 C71 C76 129.3(14) no
C71 N11 C70 C69 -106.3(16) no
Pd6 N12 C76 C71 14.3(17) no
Pd6 N12 C76 C75 -164.5(11) no
Pd6 N12 C77 C78 179.6(11) no
C76 N12 C77 C78 -64.8(17) no
C77 N12 C76 C71 -99.9(16) no
C77 N12 C76 C75 81.2(18) no
Pd7 N13 C85 C86 -159.2(6) no
Pd7 N13 C85 C90 19.3(9) no
Pd7 N13 C126 C125 170.2(6) no
C85 N13 C126 C125 -68.8(10) no
C126 N13 C85 C86 78.4(9) no
C126 N13 C85 C90 -103.1(9) no
Pd7 N14 C90 C85 -8.3(9) no
Pd7 N14 C90 C89 169.0(6) no
Pd7 N14 C91 C92 54.9(9) no
C90 N14 C91 C92 -71.5(11) no
C91 N14 C90 C85 121.6(9) no
C91 N14 C90 C89 -61.1(11) no
Pd8 N15 C98 C97 172.6(7) no
Pd8 N15 C99 C100 -163.8(6) no
Pd8 N15 C99 C104 10.4(10) no
C98 N15 C99 C100 73.7(11) no
C98 N15 C99 C104 -112.1(9) no
C99 N15 C98 C97 -66.7(11) no
Pd8 N16 C104 C99 -9.8(11) no
Pd8 N16 C104 C103 169.1(7) no
Pd8 N16 C105 C106 50.9(10) no
C104 N16 C105 C106 -75.7(12) no
C105 N16 C104 C99 120.1(11) no
C105 N16 C104 C103 -61.0(12) no
Pd9 N17 C112 C111 160.7(7) no
Pd9 N17 C113 C114 -165.8(5) no
Pd9 N17 C113 C118 17.4(8) no
C112 N17 C113 C114 69.8(9) no
C112 N17 C113 C118 -107.0(8) no
C113 N17 C112 C111 -76.3(10) no
Pd9 N18 C118 C113 -6.9(10) no
Pd9 N18 C118 C117 168.3(6) no
Pd9 N18 C119 C120 54.8(11) no
C118 N18 C119 C120 -75.1(11) no
C119 N18 C118 C113 127.6(9) no
C119 N18 C118 C117 -57.3(11) no
Pd10 N19 C127 C128 -166.3(7) no
Pd10 N19 C127 C132 11.6(12) no
Pd10 N19 C168 C167 -49.9(10) no
C127 N19 C168 C167 76.0(12) no
C168 N19 C127 C128 64.5(14) no
C168 N19 C127 C132 -117.6(11) no
Pd10 N20 C132 C127 -16.7(12) no
Pd10 N20 C132 C131 160.2(9) no
Pd10 N20 C133 C134 -177.1(6) no
C132 N20 C133 C134 59.2(11) no
C133 N20 C132 C127 106.7(11) no
C133 N20 C132 C131 -76.5(14) no
Pd11 N21 C140 C139 68.6(12) no
Pd11 N21 C141 C142 161.7(8) no
Pd11 N21 C141 C146 -16.7(12) no
C140 N21 C141 C142 -61.0(15) no
C140 N21 C141 C146 120.6(12) no
C141 N21 C140 C139 -61.9(13) no
Pd11 N22 C146 C141 18.6(12) no
Pd11 N22 C146 C145 -175.5(7) no
Pd11 N22 C147 C148 67.9(12) no
C146 N22 C147 C148 -177.0(9) no
C147 N22 C146 C141 -107.1(11) no
C147 N22 C146 C145 58.9(12) no
Pd12 N23 C154 C153 -47.3(16) no
Pd12 N23 C155 C156 -162.4(10) no
Pd12 N23 C155 C160 19.5(17) no
C154 N23 C155 C156 58.3(19) no
C154 N23 C155 C160 -119.8(17) no
C155 N23 C154 C153 87.0(18) no
Pd12 N24 C160 C155 -19.4(16) no
Pd12 N24 C160 C159 158.9(13) no
Pd12 N24 C161 C162 175.1(11) no
C160 N24 C161 C162 50(2) no
C161 N24 C160 C155 104.5(16) no
C161 N24 C160 C159 -77(3) no
N1 C1 C2 C3 178.7(7) no
N1 C1 C6 N2 9.1(11) no
N1 C1 C6 C5 -176.7(7) no
C2 C1 C6 N2 -170.4(8) no
C2 C1 C6 C5 3.8(13) no
C6 C1 C2 C3 -1.8(13) no
Cl1G C1G C2G C3G -176.3(12) no
Cl1G C1G C6G C5G -174.4(14) no
C2G C1G C6G C5G 7(4) no
C6G C1G C2G C3G 3(3) no
C1 C2 C3 C4 -2.1(15) no
C1G C2G C3G C4G -6(3) no
C1G C2G C3G C7G 165.7(17) no
C2 C3 C4 C5 3.9(15) no
C2G C3G C4G C5G 0(4) no
C2G C3G C7G O1G 107(3) no
C2G C3G C7G C8G -129(3) no
C4G C3G C7G O1G -82(3) no
C4G C3G C7G C8G 42(4) no
C7G C3G C4G C5G -171(3) no
C3 C4 C5 C6 -1.9(15) no
C3G C4G C5G C6G 9(4) no
C4G C5G C6G C1G -12(4) no
C4 C5 C6 N2 172.0(8) no
C4 C5 C6 C1 -1.9(15) no
N2 C7 C8 C9 99.2(10) no
N2 C7 C8 C10 -82.8(11) no
C7 C8 C9 C11 -176.2(8) no
C7 C8 C10 C12 177.5(8) no
C9 C8 C10 C12 -4.4(14) no
C10 C8 C9 C11 5.7(15) no
C8 C9 C11 C13 -5.6(16) no
Cl2G C9G C10G C11G -174.4(19) no
Cl2G C9G C14G C13G 174.5(16) no
C10G C9G C14G C13G -11(4) no
C14G C9G C10G C11G 10(4) no
C8 C10 C12 C13 3.3(15) no
C9G C10G C11G C12G -9(4) no
C9G C10G C11G C15G 173(3) no
C9 C11 C13 C12 4.1(15) no
C9 C11 C13 C14 -174.4(9) no
C10G C11G C12G C13G 9(5) no
C15G C11G C12G C13G -173(3) no
C10 C12 C13 C11 -3.0(15) no
C10 C12 C13 C14 175.4(9) no
C11G C12G C13G C14G -10(6) no
C11 C13 C14 N3 78.8(12) no
C12 C13 C14 N3 -99.6(11) no
C12G C13G C14G C9G 11(5) no
N3 C15 C16 C17 173.8(9) no
N3 C15 C20 N4 9.4(13) no
N3 C15 C20 C19 -177.5(8) no
C16 C15 C20 N4 -178.0(9) no
C16 C15 C20 C19 -4.9(14) no
C20 C15 C16 C17 2.0(16) no
C15 C16 C17 C18 -2.5(18) no
Cl3G C16G C17G C18G 178.0(16) no
Cl3G C16G C21G C20G -164.7(19) no
C17G C16G C21G C20G 23(4) no
C21G C16G C17G C18G -10(4) no
C16 C17 C18 C19 6(2) no
C16G C17G C18G C19G -0(4) no
C16G C17G C18G C22G -178.3(19) no
C17 C18 C19 C20 -9(2) no
C17G C18G C19G C20G -4(5) no
C17G C18G C22G O2G 32(4) no
C17G C18G C22G C23G 148(3) no
C19G C18G C22G O2G -146(4) no
C19G C18G C22G C23G -29(5) no
C22G C18G C19G C20G 174(3) no
C18 C19 C20 N4 -178.3(11) no
C18 C19 C20 C15 8.7(17) no
C18G C19G C20G C21G 17(6) no
C19G C20G C21G C16G -24(5) no
N4 C21 C22 C23 93.1(12) no
N4 C21 C22 C24 -84.7(14) no
C21 C22 C23 C25 -177.5(9) no
C21 C22 C24 C26 178.2(10) no
C23 C22 C24 C26 0.3(17) no
C24 C22 C23 C25 0.5(16) no
C22 C23 C25 C27 -1.2(16) no
C22 C24 C26 C27 -0.4(18) no
C23 C25 C27 C26 1.1(15) no
C23 C25 C27 C28 -177.0(9) no
C24 C26 C27 C25 -0.4(17) no
C24 C26 C27 C28 177.6(10) no
C25 C27 C28 N5 81.6(14) no
C26 C27 C28 N5 -96.5(13) no
N5 C29 C30 C31 179.4(8) no
N5 C29 C34 N6 6.0(12) no
N5 C29 C34 C33 -177.8(7) no
C30 C29 C34 N6 -171.5(9) no
C30 C29 C34 C33 4.7(14) no
C34 C29 C30 C31 -3.3(15) no
C29 C30 C31 C32 -1.6(16) no
C30 C31 C32 C33 4.9(15) no
C31 C32 C33 C34 -3.3(15) no
C32 C33 C34 N6 174.9(9) no
C32 C33 C34 C29 -1.2(14) no
N6 C35 C36 C37 102.1(10) no
N6 C35 C36 C38 -76.6(12) no
C35 C36 C37 C39 178.0(7) no
C35 C36 C38 C40 177.4(8) no
C37 C36 C38 C40 -1.1(14) no
C38 C36 C37 C39 -3.4(13) no
C36 C37 C39 C41 5.5(13) no
C36 C38 C40 C41 3.6(14) no
C37 C39 C41 C40 -3.1(14) no
C37 C39 C41 C42 179.6(8) no
C38 C40 C41 C39 -1.5(14) no
C38 C40 C41 C42 175.8(8) no
C39 C41 C42 N1 81.5(12) no
C40 C41 C42 N1 -95.9(10) no
N7 C43 C44 C45 -176.7(10) no
N7 C43 C48 N8 -6.0(15) no
N7 C43 C48 C47 175.7(9) no
C44 C43 C48 N8 178.7(10) no
C44 C43 C48 C47 0.3(17) no
C48 C43 C44 C45 -1.5(19) no
C43 C44 C45 C46 3(2) no
C44 C45 C46 C47 -4(2) no
C45 C46 C47 C48 3.2(19) no
C46 C47 C48 N8 -179.6(11) no
C46 C47 C48 C43 -1.3(17) no
N8 C49 C50 C51 -77.8(11) no
N8 C49 C50 C52 100.2(11) no
C49 C50 C51 C53 179.4(10) no
C49 C50 C52 C54 179.1(10) no
C51 C50 C52 C54 -2.8(17) no
C52 C50 C51 C53 1.2(16) no
C50 C51 C53 C55 0.1(19) no
C50 C52 C54 C55 2.9(18) no
C51 C53 C55 C54 -0.1(18) no
C51 C53 C55 C56 -179.6(11) no
C52 C54 C55 C53 -1.3(17) no
C52 C54 C55 C56 178.2(10) no
C53 C55 C56 N9 -86.8(14) no
C54 C55 C56 N9 93.8(13) no
N9 C57 C58 C59 -179.7(9) no
N9 C57 C62 N10 3.7(14) no
N9 C57 C62 C61 -178.6(7) no
C58 C57 C62 N10 -177.2(9) no
C58 C57 C62 C61 0.5(14) no
C62 C57 C58 C59 1.5(16) no
C57 C58 C59 C60 3.3(17) no
C58 C59 C60 C61 -9.4(17) no
C59 C60 C61 C62 12.0(17) no
C60 C61 C62 N10 170.2(10) no
C60 C61 C62 C57 -7.6(15) no
N10 C63 C64 C65 -78(3) no
N10 C63 C64 C66 100.8(19) no
C63 C64 C65 C67 179.6(16) no
C63 C64 C66 C68 175.4(16) no
C65 C64 C66 C68 -6(3) no
C66 C64 C65 C67 1(3) no
C64 C65 C67 C69 -2(3) no
C64 C66 C68 C69 11(3) no
C65 C67 C69 C68 6(3) no
C65 C67 C69 C70 164.9(18) no
C66 C68 C69 C67 -10(3) no
C66 C68 C69 C70 -171.3(17) no
C67 C69 C70 N11 -63(3) no
C68 C69 C70 N11 95(3) no
N11 C71 C72 C73 -179.2(14) no
N11 C71 C76 N12 -0.3(19) no
N11 C71 C76 C75 178.4(13) no
C72 C71 C76 N12 178.9(14) no
C72 C71 C76 C75 -2(3) no
C76 C71 C72 C73 2(3) no
C71 C72 C73 C74 -2(3) no
C72 C73 C74 C75 2(3) no
C73 C74 C75 C76 -2(3) no
C74 C75 C76 N12 -178.6(15) no
C74 C75 C76 C71 3(3) no
N12 C77 C78 C79 -78(3) no
N12 C77 C78 C80 97.3(17) no
C77 C78 C79 C81 -179.1(18) no
C77 C78 C80 C82 175.7(14) no
C79 C78 C80 C82 -9(3) no
C80 C78 C79 C81 6(3) no
C78 C79 C81 C83 -2(3) no
C78 C80 C82 C83 8(3) no
C79 C81 C83 C82 2(3) no
C79 C81 C83 C84 -177.6(16) no
C80 C82 C83 C81 -5(2) no
C80 C82 C83 C84 174.9(12) no
C81 C83 C84 N7 -88.8(15) no
C82 C83 C84 N7 91.8(15) no
N13 C85 C86 C87 -176.1(7) no
N13 C85 C90 N14 -7.7(13) no
N13 C85 C90 C89 175.1(7) no
C86 C85 C90 N14 170.7(8) no
C86 C85 C90 C89 -6.5(15) no
C90 C85 C86 C87 5.5(14) no
C85 C86 C87 C88 -2.3(14) no
C86 C87 C88 C89 0.1(18) no
C87 C88 C89 C90 -0.6(16) no
C88 C89 C90 N14 -173.4(9) no
C88 C89 C90 C85 3.9(15) no
N14 C91 C92 C93 -103.1(10) no
N14 C91 C92 C94 81.7(11) no
C91 C92 C93 C95 -176.4(9) no
C91 C92 C94 C96 176.1(9) no
C93 C92 C94 C96 0.7(15) no
C94 C92 C93 C95 -1.0(15) no
C92 C93 C95 C97 -1.1(17) no
C92 C94 C96 C97 1.5(16) no
C93 C95 C97 C96 3.4(16) no
C93 C95 C97 C98 177.6(9) no
C94 C96 C97 C95 -3.5(15) no
C94 C96 C97 C98 -178.0(9) no
C95 C97 C98 N15 -74.0(14) no
C96 C97 C98 N15 100.2(12) no
N15 C99 C100 C101 -179.6(8) no
N15 C99 C104 N16 -0.3(15) no
N15 C99 C104 C103 -179.2(8) no
C100 C99 C104 N16 173.7(9) no
C100 C99 C104 C103 -5.1(17) no
C104 C99 C100 C101 6.2(15) no
C99 C100 C101 C102 -6.7(19) no
C100 C101 C102 C103 5(3) no
C101 C102 C103 C104 -3(2) no
C102 C103 C104 N16 -175.5(10) no
C102 C103 C104 C99 3.4(18) no
N16 C105 C106 C107 -89.0(12) no
N16 C105 C106 C108 88.1(12) no
C105 C106 C107 C109 179.8(9) no
C105 C106 C108 C110 -176.6(9) no
C107 C106 C108 C110 0.6(16) no
C108 C106 C107 C109 2.7(15) no
C106 C107 C109 C111 -3.9(16) no
C106 C108 C110 C111 -2.7(16) no
C107 C109 C111 C110 1.8(16) no
C107 C109 C111 C112 -174.8(9) no
C108 C110 C111 C109 1.6(14) no
C108 C110 C111 C112 178.1(9) no
C109 C111 C112 N17 -86.9(12) no
C110 C111 C112 N17 96.8(11) no
N17 C113 C114 C115 -174.3(7) no
N17 C113 C118 N18 -7.0(12) no
N17 C113 C118 C117 177.9(7) no
C114 C113 C118 N18 176.8(9) no
C114 C113 C118 C117 1.6(15) no
C118 C113 C114 C115 1.9(14) no
C113 C114 C115 C116 -6.2(15) no
C114 C115 C116 C117 7.8(18) no
C115 C116 C117 C118 -4.4(19) no
C116 C117 C118 N18 -175.7(10) no
C116 C117 C118 C113 -0.4(16) no
N18 C119 C120 C121 -104.8(10) no
N18 C119 C120 C122 74.0(13) no
C119 C120 C121 C123 177.6(8) no
C119 C120 C122 C124 -175.4(8) no
C121 C120 C122 C124 3.4(14) no
C122 C120 C121 C123 -1.2(14) no
C120 C121 C123 C125 -2.7(14) no
C120 C122 C124 C125 -1.9(14) no
C121 C123 C125 C124 4.1(14) no
C121 C123 C125 C126 178.5(8) no
C122 C124 C125 C123 -1.8(14) no
C122 C124 C125 C126 -176.2(8) no
C123 C125 C126 N13 -84.7(11) no
C124 C125 C126 N13 89.6(10) no
N19 C127 C128 C129 173.7(10) no
N19 C127 C132 N20 3.1(16) no
N19 C127 C132 C131 -173.8(10) no
C128 C127 C132 N20 -178.9(11) no
C128 C127 C132 C131 4.1(18) no
C132 C127 C128 C129 -4.2(18) no
C127 C128 C129 C130 3.8(19) no
C128 C129 C130 C131 -2.9(19) no
C129 C130 C131 C132 2.7(18) no
C130 C131 C132 N20 180.0(11) no
C130 C131 C132 C127 -3.3(19) no
N20 C133 C134 C135 79.4(13) no
N20 C133 C134 C136 -99.1(14) no
C133 C134 C135 C137 -175.9(11) no
C133 C134 C136 C138 178.9(11) no
C135 C134 C136 C138 0.4(19) no
C136 C134 C135 C137 3(2) no
C134 C135 C137 C139 -6.2(19) no
C134 C136 C138 C139 0.1(19) no
C135 C137 C139 C138 6.5(18) no
C135 C137 C139 C140 -177.4(11) no
C136 C138 C139 C137 -3.4(18) no
C136 C138 C139 C140 -179.6(11) no
C137 C139 C140 N21 88.4(14) no
C138 C139 C140 N21 -95.7(14) no
N21 C141 C142 C143 178.7(10) no
N21 C141 C146 N22 -1.7(17) no
N21 C141 C146 C145 -167.7(9) no
C142 C141 C146 N22 179.9(10) no
C142 C141 C146 C145 13.9(17) no
C146 C141 C142 C143 -3.0(19) no
C141 C142 C143 C144 2(2) no
C142 C143 C144 C145 -12(2) no
C143 C144 C145 C146 22.0(17) no
C144 C145 C146 N22 169.7(10) no
C144 C145 C146 C141 -23.2(16) no
N22 C147 C148 C149 83.8(13) no
N22 C147 C148 C150 -97.3(13) no
C147 C148 C149 C151 -178.1(11) no
C147 C148 C150 C152 178.0(12) no
C149 C148 C150 C152 -3(3) no
C150 C148 C149 C151 3(3) no
C148 C149 C151 C153 -4(3) no
C148 C150 C152 C153 4(3) no
C149 C151 C153 C152 4(3) no
C149 C151 C153 C154 -178.0(15) no
C150 C152 C153 C151 -4(3) no
C150 C152 C153 C154 178.0(16) no
C151 C153 C154 N23 86.9(19) no
C152 C153 C154 N23 -95(2) no
N23 C155 C156 C157 178.2(13) no
N23 C155 C160 N24 -0(3) no
N23 C155 C160 C159 -178.8(14) no
C156 C155 C160 N24 -178.5(14) no
C156 C155 C160 C159 3(3) no
C160 C155 C156 C157 -4(3) no
C155 C156 C157 C158 3(3) no
C156 C157 C158 C159 -1(3) no
C157 C158 C159 C160 0(3) no
C158 C159 C160 N24 -179.5(16) no
C158 C159 C160 C155 -1(3) no
N24 C161 C162 C163 84(2) no
N24 C161 C162 C164 -93(2) no
C161 C162 C163 C165 -179.8(14) no
C161 C162 C164 C166 -178.2(15) no
C163 C162 C164 C166 4(3) no
C164 C162 C163 C165 -2(3) no
C162 C163 C165 C167 1(3) no
C162 C164 C166 C167 -5(3) no
C163 C165 C167 C166 -1(2) no
C163 C165 C167 C168 179.3(13) no
C164 C166 C167 C165 4(2) no
C164 C166 C167 C168 -177.0(14) no
C165 C167 C168 N19 90.3(15) no
C166 C167 C168 N19 -89.2(15) no

loop_
_platon_squeeze_void_nr
_platon_squeeze_void_average_x
_platon_squeeze_void_average_y
_platon_squeeze_void_average_z
_platon_squeeze_void_volume
_platon_squeeze_void_count_electrons
_platon_squeeze_void_content
1 -0.054 0.318 0.683 2558 485 ' '
2 -0.053 0.818 0.317 2558 485 ' '
